data_7122031
loop_
_publ_author_name
'Schorpp, Marcel'
'Rein, Stephan'
'Weber, Stefan'
'Scherer, Harald'
'Krossing, Ingo'

_publ_section_title
;
 Guilty and charged: a stable solution of the hexamethylbenzene radical
 cation as a ligand forming oxidising agent.
;
_journal_issue 72
_journal_name_full 'Chemical communications (Cambridge, England)'
_journal_page_first 10036
_journal_page_last 10039
_journal_paper_doi 10.1039/c8cc04690e
_journal_volume 54
_journal_year 2018
_chemical_formula_moiety 'C24 H36 Ag, Al C16 F36 O4'
_chemical_formula_sum 'C40 H36 Ag Al F36 O4'
_chemical_formula_weight 1399.54
_space_group_crystal_system monoclinic
_space_group_IT_number 4
_space_group_name_Hall 'P 2yb'
_space_group_name_H-M_alt 'P 1 21 1'
_symmetry_space_group_name_Hall 'P 2yb'
_symmetry_space_group_name_H-M 'P 1 21 1'
_atom_sites_solution_hydrogens geom
_atom_sites_solution_primary dual
_audit_creation_date 2018-06-01
_audit_creation_method
;
Olex2 1.2
(compiled 2018.05.29 svn.r3508 for OlexSys, GUI svn.r5506)
;
_audit_update_record
;
2018-07-23 deposited with the CCDC.
2018-07-24 downloaded from the CCDC.
;
_cell_angle_alpha 90
_cell_angle_beta 109.7860(10)
_cell_angle_gamma 90
_cell_formula_units_Z 8
_cell_length_a 22.3404(15)
_cell_length_b 20.5472(10)
_cell_length_c 23.5734(15)
_cell_measurement_reflns_used 9933
_cell_measurement_temperature 100(2)
_cell_measurement_theta_max 23.74
_cell_measurement_theta_min 2.41
_cell_volume 10182.1(11)
_computing_cell_refinement 'SAINT V8.38A (?, 2016)'
_computing_data_reduction 'SAINT V8.38A (?, 2016)'
_computing_molecular_graphics 'Olex2 (Dolomanov et al., 2009)'
_computing_publication_material 'Olex2 (Dolomanov et al., 2009)'
_computing_structure_refinement 'ShelXL (Sheldrick, 2015)'
_computing_structure_solution 'ShelXT (Sheldrick, 2015)'
_diffrn_ambient_temperature 99.97
_diffrn_measured_fraction_theta_full 1.000
_diffrn_measured_fraction_theta_max 0.997
_diffrn_measurement_device_type 'Bruker APEX-II CCD'
_diffrn_measurement_method '\f and \w scans'
_diffrn_radiation_type MoK\a
_diffrn_radiation_wavelength 0.71073
_diffrn_reflns_av_R_equivalents 0.0318
_diffrn_reflns_av_unetI/netI 0.0316
_diffrn_reflns_Laue_measured_fraction_full 1.000
_diffrn_reflns_Laue_measured_fraction_max 0.997
_diffrn_reflns_limit_h_max 29
_diffrn_reflns_limit_h_min -28
_diffrn_reflns_limit_k_max 27
_diffrn_reflns_limit_k_min -27
_diffrn_reflns_limit_l_max 30
_diffrn_reflns_limit_l_min -30
_diffrn_reflns_number 199622
_diffrn_reflns_point_group_measured_fraction_full 1.000
_diffrn_reflns_point_group_measured_fraction_max 0.997
_diffrn_reflns_theta_full 25.242
_diffrn_reflns_theta_max 27.897
_diffrn_reflns_theta_min 0.918
_diffrn_standards_number 0
_exptl_absorpt_coefficient_mu 0.586
_exptl_absorpt_correction_T_max 0.7456
_exptl_absorpt_correction_T_min 0.6959
_exptl_absorpt_correction_type multi-scan
_exptl_absorpt_process_details
'SADABS-2016/2 (Bruker,2016/2) was used for absorption correction. wR2(int) was 0.1211 before and 0.0427 after correction. The Ratio of minimum to maximum transmission is 0.9333. The \l/2 correction factor is Not present.'
_exptl_crystal_colour colourless
_exptl_crystal_colour_primary colourless
_exptl_crystal_density_diffrn 1.826
_exptl_crystal_description block
_exptl_crystal_F_000 5536
_exptl_crystal_size_max 0.35
_exptl_crystal_size_mid 0.3
_exptl_crystal_size_min 0.27
_refine_diff_density_max 4.318
_refine_diff_density_min -2.164
_refine_diff_density_rms 0.126
_refine_ls_abs_structure_details
;
 Refined as an inversion twin.
;
_refine_ls_abs_structure_Flack 0.49(2)
_refine_ls_extinction_method none
_refine_ls_goodness_of_fit_ref 1.026
_refine_ls_hydrogen_treatment constr
_refine_ls_matrix_type full
_refine_ls_number_parameters 3644
_refine_ls_number_reflns 48425
_refine_ls_number_restraints 77218
_refine_ls_restrained_S_all 0.792
_refine_ls_R_factor_all 0.0845
_refine_ls_R_factor_gt 0.0696
_refine_ls_shift/su_max 0.080
_refine_ls_shift/su_mean 0.001
_refine_ls_structure_factor_coef Fsqd
_refine_ls_weighting_details 'w=1/[\s^2^(Fo^2^)+(0.1353P)^2^+10.6197P] where P=(Fo^2^+2Fc^2^)/3'
_refine_ls_weighting_scheme calc
_refine_ls_wR_factor_gt 0.1860
_refine_ls_wR_factor_ref 0.2010
_reflns_Friedel_coverage 0.946
_reflns_Friedel_fraction_full 1.000
_reflns_Friedel_fraction_max 0.997
_reflns_number_gt 39635
_reflns_number_total 48425
_reflns_threshold_expression 'I > 2\s(I)'
_cod_data_source_file c8cc04690e2.cif
_cod_data_source_block P21m_a
_cod_depositor_comments 'Adding full bibliography for 7122030--7122033.cif.'
_cod_database_code 7122031
_shelx_shelxl_version_number 2018/1
_shelx_space_group_comment
;
The symmetry employed for this shelxl refinement is uniquely defined
by the following loop, which should always be used as a source of
symmetry information in preference to the above space-group names.
They are only intended as comments.
;
_olex2_refinement_description
;
1. Twinned data refinement
 Scales: 0.5121
 0.4879
2. Fixed Uiso
 At 1.5 times of:
  All C(H,H,H) groups
3. Restrained distances
 C1_31-C2_31 \\sim C1_31-C3_31 \\sim C1_31-C4_31
 C1_30-C2_30 \\sim C1_30-C3_30 \\sim C1_30-C4_30
 C1_13-C2_13 \\sim C1_13-C3_13 \\sim C1_13-C4_13
 C1_27-C2_27 \\sim C1_27-C3_27 \\sim C1_27-C4_27
 C1_25-C2_25 \\sim C1_25-C3_25 \\sim C1_25-C4_25
 C1_24-C2_24 \\sim C1_24-C3_24 \\sim C1_24-C4_24
 C1_20-C2_20 \\sim C1_20-C3_20 \\sim C1_20-C4_20
 C1_15-C2_15 \\sim C1_15-C3_15 \\sim C1_15-C4_15
 C1_12-C2_12 \\sim C1_12-C3_12 \\sim C1_12-C4_12
 C1_11-C2_11 \\sim C1_11-C3_11 \\sim C1_11-C4_11
 C1_21-C2_21 \\sim C1_21-C3_21 \\sim C1_21-C4_21
 C1_19-C2_19 \\sim C1_19-C3_19 \\sim C1_19-C4_19
 C1_26-C2_26 \\sim C1_26-C3_26 \\sim C1_26-C4_26
 C1_23-C2_23 \\sim C1_23-C3_23 \\sim C1_23-C4_23
 C1_22-C2_22 \\sim C1_22-C3_22 \\sim C1_22-C4_22
 C1_14-C2_14 \\sim C1_14-C3_14 \\sim C1_14-C4_14
 C1_16-C2_16 \\sim C1_16-C3_16 \\sim C1_16-C4_16
 C1_10-C2_10 \\sim C1_10-C3_10 \\sim C1_10-C4_10
 C1_9-C2_9 \\sim C1_9-C3_9 \\sim C1_9-C4_9
 C1_18-C2_18 \\sim C1_18-C3_18 \\sim C1_18-C4_18
 C1_17-C2_17 \\sim C1_17-C3_17 \\sim C1_17-C4_17
 with sigma of 0.02
 F1_31-C2_31 \\sim F2_31-C2_31 \\sim F3_31-C2_31 \\sim F4_31-C3_31 \\sim
F5_31-C3_31 \\sim F6_31-
 C3_31 \\sim F7_31-C4_31 \\sim F8_31-C4_31 \\sim F9_31-C4_31
 F1_30-C2_30 \\sim F2_30-C2_30 \\sim F3_30-C2_30 \\sim F4_30-C3_30 \\sim
F5_30-C3_30 \\sim F6_30-
 C3_30 \\sim F7_30-C4_30 \\sim F8_30-C4_30 \\sim F9_30-C4_30
 F1_13-C2_13 \\sim F2_13-C2_13 \\sim F3_13-C2_13 \\sim F4_13-C3_13 \\sim
F5_13-C3_13 \\sim F6_13-
 C3_13 \\sim F7_13-C4_13 \\sim F8_13-C4_13 \\sim F9_13-C4_13
 F1_27-C2_27 \\sim F2_27-C2_27 \\sim F3_27-C2_27 \\sim F4_27-C3_27 \\sim
F5_27-C3_27 \\sim F6_27-
 C3_27 \\sim F7_27-C4_27 \\sim F8_27-C4_27 \\sim F9_27-C4_27
 F1_25-C2_25 \\sim F2_25-C2_25 \\sim F3_25-C2_25 \\sim F4_25-C3_25 \\sim
F5_25-C3_25 \\sim F6_25-
 C3_25 \\sim F7_25-C4_25 \\sim F8_25-C4_25 \\sim F9_25-C4_25
 F1_24-C2_24 \\sim F2_24-C2_24 \\sim F3_24-C2_24 \\sim F4_24-C3_24 \\sim
F5_24-C3_24 \\sim F6_24-
 C3_24 \\sim F7_24-C4_24 \\sim F8_24-C4_24 \\sim F9_24-C4_24
 F1_20-C2_20 \\sim F2_20-C2_20 \\sim F3_20-C2_20 \\sim F4_20-C3_20 \\sim
F5_20-C3_20 \\sim F6_20-
 C3_20 \\sim F7_20-C4_20 \\sim F8_20-C4_20 \\sim F9_20-C4_20
 F1_15-C2_15 \\sim F2_15-C2_15 \\sim F3_15-C2_15 \\sim F4_15-C3_15 \\sim
F5_15-C3_15 \\sim F6_15-
 C3_15 \\sim F7_15-C4_15 \\sim F8_15-C4_15 \\sim F9_15-C4_15
 F1_12-C2_12 \\sim F2_12-C2_12 \\sim F3_12-C2_12 \\sim F4_12-C3_12 \\sim
F5_12-C3_12 \\sim F6_12-
 C3_12 \\sim F7_12-C4_12 \\sim F8_12-C4_12 \\sim F9_12-C4_12
 F1_11-C2_11 \\sim F2_11-C2_11 \\sim F3_11-C2_11 \\sim F4_11-C3_11 \\sim
F5_11-C3_11 \\sim F6_11-
 C3_11 \\sim F7_11-C4_11 \\sim F8_11-C4_11 \\sim F9_11-C4_11
 F1_21-C2_21 \\sim F2_21-C2_21 \\sim F3_21-C2_21 \\sim F4_21-C3_21 \\sim
F5_21-C3_21 \\sim F6_21-
 C3_21 \\sim F7_21-C4_21 \\sim F8_21-C4_21 \\sim F9_21-C4_21
 F1_19-C2_19 \\sim F2_19-C2_19 \\sim F3_19-C2_19 \\sim F4_19-C3_19 \\sim
F5_19-C3_19 \\sim F6_19-
 C3_19 \\sim F7_19-C4_19 \\sim F8_19-C4_19 \\sim F9_19-C4_19
 F1_26-C2_26 \\sim F2_26-C2_26 \\sim F3_26-C2_26 \\sim F4_26-C3_26 \\sim
F5_26-C3_26 \\sim F6_26-
 C3_26 \\sim F7_26-C4_26 \\sim F8_26-C4_26 \\sim F9_26-C4_26
 F1_23-C2_23 \\sim F2_23-C2_23 \\sim F3_23-C2_23 \\sim F4_23-C3_23 \\sim
F5_23-C3_23 \\sim F6_23-
 C3_23 \\sim F7_23-C4_23 \\sim F8_23-C4_23 \\sim F9_23-C4_23
 F1_22-C2_22 \\sim F2_22-C2_22 \\sim F3_22-C2_22 \\sim F4_22-C3_22 \\sim
F5_22-C3_22 \\sim F6_22-
 C3_22 \\sim F7_22-C4_22 \\sim F8_22-C4_22 \\sim F9_22-C4_22
 F1_14-C2_14 \\sim F2_14-C2_14 \\sim F3_14-C2_14 \\sim F4_14-C3_14 \\sim
F5_14-C3_14 \\sim F6_14-
 C3_14 \\sim F7_14-C4_14 \\sim F8_14-C4_14 \\sim F9_14-C4_14
 F1_16-C2_16 \\sim F2_16-C2_16 \\sim F3_16-C2_16 \\sim F4_16-C3_16 \\sim
F5_16-C3_16 \\sim F6_16-
 C3_16 \\sim F7_16-C4_16 \\sim F8_16-C4_16 \\sim F9_16-C4_16
 F1_10-C2_10 \\sim F2_10-C2_10 \\sim F3_10-C2_10 \\sim F4_10-C3_10 \\sim
F5_10-C3_10 \\sim F6_10-
 C3_10 \\sim F7_10-C4_10 \\sim F8_10-C4_10 \\sim F9_10-C4_10
 F1_9-C2_9 \\sim F2_9-C2_9 \\sim F3_9-C2_9 \\sim F4_9-C3_9 \\sim F5_9-C3_9
\\sim F6_9-C3_9 \\sim F7_9-
 C4_9 \\sim F8_9-C4_9 \\sim F9_9-C4_9
 F1_18-C2_18 \\sim F2_18-C2_18 \\sim F3_18-C2_18 \\sim F4_18-C3_18 \\sim
F5_18-C3_18 \\sim F6_18-
 C3_18 \\sim F7_18-C4_18 \\sim F8_18-C4_18 \\sim F9_18-C4_18
 F1_17-C2_17 \\sim F2_17-C2_17 \\sim F3_17-C2_17 \\sim F4_17-C3_17 \\sim
F5_17-C3_17 \\sim F6_17-
 C3_17 \\sim F7_17-C4_17 \\sim F8_17-C4_17 \\sim F9_17-C4_17
 with sigma of 0.02
 C2_31-C3_31 \\sim C3_31-C4_31 \\sim C2_31-C4_31
 C2_30-C3_30 \\sim C3_30-C4_30 \\sim C2_30-C4_30
 C2_13-C3_13 \\sim C3_13-C4_13 \\sim C2_13-C4_13
 C2_27-C3_27 \\sim C3_27-C4_27 \\sim C2_27-C4_27
 C2_25-C3_25 \\sim C3_25-C4_25 \\sim C2_25-C4_25
 C2_24-C3_24 \\sim C3_24-C4_24 \\sim C2_24-C4_24
 C2_20-C3_20 \\sim C3_20-C4_20 \\sim C2_20-C4_20
 C2_15-C3_15 \\sim C3_15-C4_15 \\sim C2_15-C4_15
 C2_12-C3_12 \\sim C3_12-C4_12 \\sim C2_12-C4_12
 C2_11-C3_11 \\sim C3_11-C4_11 \\sim C2_11-C4_11
 C2_21-C3_21 \\sim C3_21-C4_21 \\sim C2_21-C4_21
 C2_19-C3_19 \\sim C3_19-C4_19 \\sim C2_19-C4_19
 C2_26-C3_26 \\sim C3_26-C4_26 \\sim C2_26-C4_26
 C2_23-C3_23 \\sim C3_23-C4_23 \\sim C2_23-C4_23
 C2_22-C3_22 \\sim C3_22-C4_22 \\sim C2_22-C4_22
 C2_14-C3_14 \\sim C3_14-C4_14 \\sim C2_14-C4_14
 C2_16-C3_16 \\sim C3_16-C4_16 \\sim C2_16-C4_16
 C2_10-C3_10 \\sim C3_10-C4_10 \\sim C2_10-C4_10
 C2_9-C3_9 \\sim C3_9-C4_9 \\sim C2_9-C4_9
 C2_18-C3_18 \\sim C3_18-C4_18 \\sim C2_18-C4_18
 C2_17-C3_17 \\sim C3_17-C4_17 \\sim C2_17-C4_17
 with sigma of 0.04
 O1_31-C2_31 \\sim O1_31-C3_31 \\sim O1_31-C4_31
 O1_30-C2_30 \\sim O1_30-C3_30 \\sim O1_30-C4_30
 O1_13-C2_13 \\sim O1_13-C3_13 \\sim O1_13-C4_13
 O1_27-C2_27 \\sim O1_27-C3_27 \\sim O1_27-C4_27
 O1_25-C2_25 \\sim O1_25-C3_25 \\sim O1_25-C4_25
 O1_24-C2_24 \\sim O1_24-C3_24 \\sim O1_24-C4_24
 O1_20-C2_20 \\sim O1_20-C3_20 \\sim O1_20-C4_20
 O1_15-C2_15 \\sim O1_15-C3_15 \\sim O1_15-C4_15
 O1_12-C2_12 \\sim O1_12-C3_12 \\sim O1_12-C4_12
 O1_11-C2_11 \\sim O1_11-C3_11 \\sim O1_11-C4_11
 O1_21-C2_21 \\sim O1_21-C3_21 \\sim O1_21-C4_21
 O1_19-C2_19 \\sim O1_19-C3_19 \\sim O1_19-C4_19
 O1_26-C2_26 \\sim O1_26-C3_26 \\sim O1_26-C4_26
 O1_23-C2_23 \\sim O1_23-C3_23 \\sim O1_23-C4_23
 O1_22-C2_22 \\sim O1_22-C3_22 \\sim O1_22-C4_22
 O1_14-C2_14 \\sim O1_14-C3_14 \\sim O1_14-C4_14
 O1_16-C2_16 \\sim O1_16-C3_16 \\sim O1_16-C4_16
 O1_10-C2_10 \\sim O1_10-C3_10 \\sim O1_10-C4_10
 O1_9-C2_9 \\sim O1_9-C3_9 \\sim O1_9-C4_9
 O1_18-C2_18 \\sim O1_18-C3_18 \\sim O1_18-C4_18
 O1_17-C2_17 \\sim O1_17-C3_17 \\sim O1_17-C4_17
 with sigma of 0.04
 F1_31-F2_31 \\sim F2_31-F3_31 \\sim F3_31-F1_31 \\sim F4_31-F5_31 \\sim
F5_31-F6_31 \\sim F6_31-
 F4_31 \\sim F7_31-F8_31 \\sim F8_31-F9_31 \\sim F9_31-F7_31
 F1_30-F2_30 \\sim F2_30-F3_30 \\sim F3_30-F1_30 \\sim F4_30-F5_30 \\sim
F5_30-F6_30 \\sim F6_30-
 F4_30 \\sim F7_30-F8_30 \\sim F8_30-F9_30 \\sim F9_30-F7_30
 F1_13-F2_13 \\sim F2_13-F3_13 \\sim F3_13-F1_13 \\sim F4_13-F5_13 \\sim
F5_13-F6_13 \\sim F6_13-
 F4_13 \\sim F7_13-F8_13 \\sim F8_13-F9_13 \\sim F9_13-F7_13
 F1_27-F2_27 \\sim F2_27-F3_27 \\sim F3_27-F1_27 \\sim F4_27-F5_27 \\sim
F5_27-F6_27 \\sim F6_27-
 F4_27 \\sim F7_27-F8_27 \\sim F8_27-F9_27 \\sim F9_27-F7_27
 F1_25-F2_25 \\sim F2_25-F3_25 \\sim F3_25-F1_25 \\sim F4_25-F5_25 \\sim
F5_25-F6_25 \\sim F6_25-
 F4_25 \\sim F7_25-F8_25 \\sim F8_25-F9_25 \\sim F9_25-F7_25
 F1_24-F2_24 \\sim F2_24-F3_24 \\sim F3_24-F1_24 \\sim F4_24-F5_24 \\sim
F5_24-F6_24 \\sim F6_24-
 F4_24 \\sim F7_24-F8_24 \\sim F8_24-F9_24 \\sim F9_24-F7_24
 F1_20-F2_20 \\sim F2_20-F3_20 \\sim F3_20-F1_20 \\sim F4_20-F5_20 \\sim
F5_20-F6_20 \\sim F6_20-
 F4_20 \\sim F7_20-F8_20 \\sim F8_20-F9_20 \\sim F9_20-F7_20
 F1_15-F2_15 \\sim F2_15-F3_15 \\sim F3_15-F1_15 \\sim F4_15-F5_15 \\sim
F5_15-F6_15 \\sim F6_15-
 F4_15 \\sim F7_15-F8_15 \\sim F8_15-F9_15 \\sim F9_15-F7_15
 F1_12-F2_12 \\sim F2_12-F3_12 \\sim F3_12-F1_12 \\sim F4_12-F5_12 \\sim
F5_12-F6_12 \\sim F6_12-
 F4_12 \\sim F7_12-F8_12 \\sim F8_12-F9_12 \\sim F9_12-F7_12
 F1_11-F2_11 \\sim F2_11-F3_11 \\sim F3_11-F1_11 \\sim F4_11-F5_11 \\sim
F5_11-F6_11 \\sim F6_11-
 F4_11 \\sim F7_11-F8_11 \\sim F8_11-F9_11 \\sim F9_11-F7_11
 F1_21-F2_21 \\sim F2_21-F3_21 \\sim F3_21-F1_21 \\sim F4_21-F5_21 \\sim
F5_21-F6_21 \\sim F6_21-
 F4_21 \\sim F7_21-F8_21 \\sim F8_21-F9_21 \\sim F9_21-F7_21
 F1_19-F2_19 \\sim F2_19-F3_19 \\sim F3_19-F1_19 \\sim F4_19-F5_19 \\sim
F5_19-F6_19 \\sim F6_19-
 F4_19 \\sim F7_19-F8_19 \\sim F8_19-F9_19 \\sim F9_19-F7_19
 F1_26-F2_26 \\sim F2_26-F3_26 \\sim F3_26-F1_26 \\sim F4_26-F5_26 \\sim
F5_26-F6_26 \\sim F6_26-
 F4_26 \\sim F7_26-F8_26 \\sim F8_26-F9_26 \\sim F9_26-F7_26
 F1_23-F2_23 \\sim F2_23-F3_23 \\sim F3_23-F1_23 \\sim F4_23-F5_23 \\sim
F5_23-F6_23 \\sim F6_23-
 F4_23 \\sim F7_23-F8_23 \\sim F8_23-F9_23 \\sim F9_23-F7_23
 F1_22-F2_22 \\sim F2_22-F3_22 \\sim F3_22-F1_22 \\sim F4_22-F5_22 \\sim
F5_22-F6_22 \\sim F6_22-
 F4_22 \\sim F7_22-F8_22 \\sim F8_22-F9_22 \\sim F9_22-F7_22
 F1_14-F2_14 \\sim F2_14-F3_14 \\sim F3_14-F1_14 \\sim F4_14-F5_14 \\sim
F5_14-F6_14 \\sim F6_14-
 F4_14 \\sim F7_14-F8_14 \\sim F8_14-F9_14 \\sim F9_14-F7_14
 F1_16-F2_16 \\sim F2_16-F3_16 \\sim F3_16-F1_16 \\sim F4_16-F5_16 \\sim
F5_16-F6_16 \\sim F6_16-
 F4_16 \\sim F7_16-F8_16 \\sim F8_16-F9_16 \\sim F9_16-F7_16
 F1_10-F2_10 \\sim F2_10-F3_10 \\sim F3_10-F1_10 \\sim F4_10-F5_10 \\sim
F5_10-F6_10 \\sim F6_10-
 F4_10 \\sim F7_10-F8_10 \\sim F8_10-F9_10 \\sim F9_10-F7_10
 F1_9-F2_9 \\sim F2_9-F3_9 \\sim F3_9-F1_9 \\sim F4_9-F5_9 \\sim F5_9-F6_9
\\sim F6_9-F4_9 \\sim F7_9-
 F8_9 \\sim F8_9-F9_9 \\sim F9_9-F7_9
 F1_18-F2_18 \\sim F2_18-F3_18 \\sim F3_18-F1_18 \\sim F4_18-F5_18 \\sim
F5_18-F6_18 \\sim F6_18-
 F4_18 \\sim F7_18-F8_18 \\sim F8_18-F9_18 \\sim F9_18-F7_18
 F1_17-F2_17 \\sim F2_17-F3_17 \\sim F3_17-F1_17 \\sim F4_17-F5_17 \\sim
F5_17-F6_17 \\sim F6_17-
 F4_17 \\sim F7_17-F8_17 \\sim F8_17-F9_17 \\sim F9_17-F7_17
 with sigma of 0.04
 O1_31-C1_31
 O1_30-C1_30
 O1_13-C1_13
 O1_27-C1_27
 O1_25-C1_25
 O1_24-C1_24
 O1_20-C1_20
 O1_15-C1_15
 O1_12-C1_12
 O1_11-C1_11
 O1_21-C1_21
 O1_19-C1_19
 O1_26-C1_26
 O1_23-C1_23
 O1_22-C1_22
 O1_14-C1_14
 O1_16-C1_16
 O1_10-C1_10
 O1_9-C1_9
 O1_18-C1_18
 O1_17-C1_17
 with sigma of 0.02
 F1_31-C1_31 \\sim F2_31-C1_31 \\sim F3_31-C1_31 \\sim F4_31-C1_31 \\sim
F5_31-C1_31 \\sim F6_31-
 C1_31 \\sim F7_31-C1_31 \\sim F8_31-C1_31 \\sim F9_31-C1_31
 F1_30-C1_30 \\sim F2_30-C1_30 \\sim F3_30-C1_30 \\sim F4_30-C1_30 \\sim
F5_30-C1_30 \\sim F6_30-
 C1_30 \\sim F7_30-C1_30 \\sim F8_30-C1_30 \\sim F9_30-C1_30
 F1_13-C1_13 \\sim F2_13-C1_13 \\sim F3_13-C1_13 \\sim F4_13-C1_13 \\sim
F5_13-C1_13 \\sim F6_13-
 C1_13 \\sim F7_13-C1_13 \\sim F8_13-C1_13 \\sim F9_13-C1_13
 F1_27-C1_27 \\sim F2_27-C1_27 \\sim F3_27-C1_27 \\sim F4_27-C1_27 \\sim
F5_27-C1_27 \\sim F6_27-
 C1_27 \\sim F7_27-C1_27 \\sim F8_27-C1_27 \\sim F9_27-C1_27
 F1_25-C1_25 \\sim F2_25-C1_25 \\sim F3_25-C1_25 \\sim F4_25-C1_25 \\sim
F5_25-C1_25 \\sim F6_25-
 C1_25 \\sim F7_25-C1_25 \\sim F8_25-C1_25 \\sim F9_25-C1_25
 F1_24-C1_24 \\sim F2_24-C1_24 \\sim F3_24-C1_24 \\sim F4_24-C1_24 \\sim
F5_24-C1_24 \\sim F6_24-
 C1_24 \\sim F7_24-C1_24 \\sim F8_24-C1_24 \\sim F9_24-C1_24
 F1_20-C1_20 \\sim F2_20-C1_20 \\sim F3_20-C1_20 \\sim F4_20-C1_20 \\sim
F5_20-C1_20 \\sim F6_20-
 C1_20 \\sim F7_20-C1_20 \\sim F8_20-C1_20 \\sim F9_20-C1_20
 F1_15-C1_15 \\sim F2_15-C1_15 \\sim F3_15-C1_15 \\sim F4_15-C1_15 \\sim
F5_15-C1_15 \\sim F6_15-
 C1_15 \\sim F7_15-C1_15 \\sim F8_15-C1_15 \\sim F9_15-C1_15
 F1_12-C1_12 \\sim F2_12-C1_12 \\sim F3_12-C1_12 \\sim F4_12-C1_12 \\sim
F5_12-C1_12 \\sim F6_12-
 C1_12 \\sim F7_12-C1_12 \\sim F8_12-C1_12 \\sim F9_12-C1_12
 F1_11-C1_11 \\sim F2_11-C1_11 \\sim F3_11-C1_11 \\sim F4_11-C1_11 \\sim
F5_11-C1_11 \\sim F6_11-
 C1_11 \\sim F7_11-C1_11 \\sim F8_11-C1_11 \\sim F9_11-C1_11
 F1_21-C1_21 \\sim F2_21-C1_21 \\sim F3_21-C1_21 \\sim F4_21-C1_21 \\sim
F5_21-C1_21 \\sim F6_21-
 C1_21 \\sim F7_21-C1_21 \\sim F8_21-C1_21 \\sim F9_21-C1_21
 F1_19-C1_19 \\sim F2_19-C1_19 \\sim F3_19-C1_19 \\sim F4_19-C1_19 \\sim
F5_19-C1_19 \\sim F6_19-
 C1_19 \\sim F7_19-C1_19 \\sim F8_19-C1_19 \\sim F9_19-C1_19
 F1_26-C1_26 \\sim F2_26-C1_26 \\sim F3_26-C1_26 \\sim F4_26-C1_26 \\sim
F5_26-C1_26 \\sim F6_26-
 C1_26 \\sim F7_26-C1_26 \\sim F8_26-C1_26 \\sim F9_26-C1_26
 F1_23-C1_23 \\sim F2_23-C1_23 \\sim F3_23-C1_23 \\sim F4_23-C1_23 \\sim
F5_23-C1_23 \\sim F6_23-
 C1_23 \\sim F7_23-C1_23 \\sim F8_23-C1_23 \\sim F9_23-C1_23
 F1_22-C1_22 \\sim F2_22-C1_22 \\sim F3_22-C1_22 \\sim F4_22-C1_22 \\sim
F5_22-C1_22 \\sim F6_22-
 C1_22 \\sim F7_22-C1_22 \\sim F8_22-C1_22 \\sim F9_22-C1_22
 F1_14-C1_14 \\sim F2_14-C1_14 \\sim F3_14-C1_14 \\sim F4_14-C1_14 \\sim
F5_14-C1_14 \\sim F6_14-
 C1_14 \\sim F7_14-C1_14 \\sim F8_14-C1_14 \\sim F9_14-C1_14
 F1_16-C1_16 \\sim F2_16-C1_16 \\sim F3_16-C1_16 \\sim F4_16-C1_16 \\sim
F5_16-C1_16 \\sim F6_16-
 C1_16 \\sim F7_16-C1_16 \\sim F8_16-C1_16 \\sim F9_16-C1_16
 F1_10-C1_10 \\sim F2_10-C1_10 \\sim F3_10-C1_10 \\sim F4_10-C1_10 \\sim
F5_10-C1_10 \\sim F6_10-
 C1_10 \\sim F7_10-C1_10 \\sim F8_10-C1_10 \\sim F9_10-C1_10
 F1_9-C1_9 \\sim F2_9-C1_9 \\sim F3_9-C1_9 \\sim F4_9-C1_9 \\sim F5_9-C1_9
\\sim F6_9-C1_9 \\sim F7_9-
 C1_9 \\sim F8_9-C1_9 \\sim F9_9-C1_9
 F1_18-C1_18 \\sim F2_18-C1_18 \\sim F3_18-C1_18 \\sim F4_18-C1_18 \\sim
F5_18-C1_18 \\sim F6_18-
 C1_18 \\sim F7_18-C1_18 \\sim F8_18-C1_18 \\sim F9_18-C1_18
 F1_17-C1_17 \\sim F2_17-C1_17 \\sim F3_17-C1_17 \\sim F4_17-C1_17 \\sim
F5_17-C1_17 \\sim F6_17-
 C1_17 \\sim F7_17-C1_17 \\sim F8_17-C1_17 \\sim F9_17-C1_17
 with sigma of 0.1
 Al4-O1_23 \\sim Al4-O1_30 \\sim Al4-O1_22 \\sim Al4-O1_26 \\sim Al4-O1_27
\\sim Al4-O1_25 \\sim Al4-
 O1_24 \\sim Al4-O1_22 \\sim Al4-O1_23 \\sim Al4-O1_26
 with sigma of 0.02
 Al1-O1_12 \\sim Al1-O1_13 \\sim Al1-O1_9 \\sim Al1-O1_31 \\sim Al1-O1_11 \\sim
Al1-O1_10 \\sim Al1-
 O1_31 \\sim Al1-O1_11 \\sim Al1-O1_12 \\sim Al1-O1_9
 with sigma of 0.02
 C1_28-C7_28 \\sim C2_28-C8_28 \\sim C3_28-C9_28 \\sim C4_28-C10_28 \\sim
C5_28-C11_28 \\sim C6_28-
 C12_28
 C1_1-C7_1 \\sim C2_1-C8_1 \\sim C3_1-C9_1 \\sim C4_1-C10_1 \\sim C5_1-C11_1
\\sim C6_1-C12_1
 C1_2-C7_2 \\sim C2_2-C8_2 \\sim C3_2-C9_2 \\sim C4_2-C10_2 \\sim C5_2-C11_2
\\sim C6_2-C12_2
 C1_3-C7_3 \\sim C2_3-C8_3 \\sim C3_3-C9_3 \\sim C4_3-C10_3 \\sim C5_3-C11_3
\\sim C6_3-C12_3
 C1_4-C7_4 \\sim C2_4-C8_4 \\sim C3_4-C9_4 \\sim C4_4-C10_4 \\sim C5_4-C11_4
\\sim C6_4-C12_4
 C1_5-C7_5 \\sim C2_5-C8_5 \\sim C3_5-C9_5 \\sim C4_5-C10_5 \\sim C5_5-C11_5
\\sim C6_5-C12_5
 C1_6-C7_6 \\sim C2_6-C8_6 \\sim C3_6-C9_6 \\sim C4_6-C10_6 \\sim C5_6-C11_6
\\sim C6_6-C12_6
 C1_8-C7_8 \\sim C2_8-C8_8 \\sim C3_8-C9_8 \\sim C4_8-C10_8 \\sim C5_8-C11_8
\\sim C6_8-C12_8
 C1_7-C7_7 \\sim C2_7-C8_7 \\sim C3_7-C9_7 \\sim C4_7-C10_7 \\sim C5_7-C11_7
\\sim C6_7-C12_7
 with sigma of 0.02
 C1_28-C2_28 \\sim C2_28-C3_28 \\sim C3_28-C4_28 \\sim C4_28-C5_28 \\sim
C5_28-C6_28 \\sim C6_28-
 C1_28
 C1_1-C2_1 \\sim C2_1-C3_1 \\sim C3_1-C4_1 \\sim C4_1-C5_1 \\sim C5_1-C6_1
\\sim C6_1-C1_1
 C1_2-C2_2 \\sim C2_2-C3_2 \\sim C3_2-C4_2 \\sim C4_2-C5_2 \\sim C5_2-C6_2
\\sim C6_2-C1_2
 C1_3-C2_3 \\sim C2_3-C3_3 \\sim C3_3-C4_3 \\sim C4_3-C5_3 \\sim C5_3-C6_3
\\sim C6_3-C1_3
 C1_4-C2_4 \\sim C2_4-C3_4 \\sim C3_4-C4_4 \\sim C4_4-C5_4 \\sim C5_4-C6_4
\\sim C6_4-C1_4
 C1_5-C2_5 \\sim C2_5-C3_5 \\sim C3_5-C4_5 \\sim C4_5-C5_5 \\sim C5_5-C6_5
\\sim C6_5-C1_5
 C1_6-C2_6 \\sim C2_6-C3_6 \\sim C3_6-C4_6 \\sim C4_6-C5_6 \\sim C5_6-C6_6
\\sim C6_6-C1_6
 C1_8-C2_8 \\sim C2_8-C3_8 \\sim C3_8-C4_8 \\sim C4_8-C5_8 \\sim C5_8-C6_8
\\sim C6_8-C1_8
 C1_7-C2_7 \\sim C2_7-C3_7 \\sim C3_7-C4_7 \\sim C4_7-C5_7 \\sim C5_7-C6_7
\\sim C6_7-C1_7
 with sigma of 0.02
 C1_28-C3_28 \\sim C1_28-C5_28 \\sim C3_28-C5_28 \\sim C4_28-C2_28 \\sim
C4_28-C6_28 \\sim C2_28-
 C6_28
 C1_1-C3_1 \\sim C1_1-C5_1 \\sim C3_1-C5_1 \\sim C4_1-C2_1 \\sim C4_1-C6_1
\\sim C2_1-C6_1
 C1_2-C3_2 \\sim C1_2-C5_2 \\sim C3_2-C5_2 \\sim C4_2-C2_2 \\sim C4_2-C6_2
\\sim C2_2-C6_2
 C1_3-C3_3 \\sim C1_3-C5_3 \\sim C3_3-C5_3 \\sim C4_3-C2_3 \\sim C4_3-C6_3
\\sim C2_3-C6_3
 C1_4-C3_4 \\sim C1_4-C5_4 \\sim C3_4-C5_4 \\sim C4_4-C2_4 \\sim C4_4-C6_4
\\sim C2_4-C6_4
 C1_5-C3_5 \\sim C1_5-C5_5 \\sim C3_5-C5_5 \\sim C4_5-C2_5 \\sim C4_5-C6_5
\\sim C2_5-C6_5
 C1_6-C3_6 \\sim C1_6-C5_6 \\sim C3_6-C5_6 \\sim C4_6-C2_6 \\sim C4_6-C6_6
\\sim C2_6-C6_6
 C1_8-C3_8 \\sim C1_8-C5_8 \\sim C3_8-C5_8 \\sim C4_8-C2_8 \\sim C4_8-C6_8
\\sim C2_8-C6_8
 C1_7-C3_7 \\sim C1_7-C5_7 \\sim C3_7-C5_7 \\sim C4_7-C2_7 \\sim C4_7-C6_7
\\sim C2_7-C6_7
 with sigma of 0.04
 C7_28-C2_28 \\sim C7_28-C6_28 \\sim C8_28-C3_28 \\sim C8_28-C1_28 \\sim
C9_28-C2_28 \\sim C9_28-
 C4_28 \\sim C10_28-C3_28 \\sim C10_28-C5_28 \\sim C11_28-C4_28 \\sim
C11_28-C6_28 \\sim C12_28-
 C5_28 \\sim C12_28-C1_28
 C7_1-C2_1 \\sim C7_1-C6_1 \\sim C8_1-C3_1 \\sim C8_1-C1_1 \\sim C9_1-C2_1
\\sim C9_1-C4_1 \\sim C10_1-
 C3_1 \\sim C10_1-C5_1 \\sim C11_1-C4_1 \\sim C11_1-C6_1 \\sim C12_1-C5_1 \\sim
C12_1-C1_1
 C7_2-C2_2 \\sim C7_2-C6_2 \\sim C8_2-C3_2 \\sim C8_2-C1_2 \\sim C9_2-C2_2
\\sim C9_2-C4_2 \\sim C10_2-
 C3_2 \\sim C10_2-C5_2 \\sim C11_2-C4_2 \\sim C11_2-C6_2 \\sim C12_2-C5_2 \\sim
C12_2-C1_2
 C7_3-C2_3 \\sim C7_3-C6_3 \\sim C8_3-C3_3 \\sim C8_3-C1_3 \\sim C9_3-C2_3
\\sim C9_3-C4_3 \\sim C10_3-
 C3_3 \\sim C10_3-C5_3 \\sim C11_3-C4_3 \\sim C11_3-C6_3 \\sim C12_3-C5_3 \\sim
C12_3-C1_3
 C7_4-C2_4 \\sim C7_4-C6_4 \\sim C8_4-C3_4 \\sim C8_4-C1_4 \\sim C9_4-C2_4
\\sim C9_4-C4_4 \\sim C10_4-
 C3_4 \\sim C10_4-C5_4 \\sim C11_4-C4_4 \\sim C11_4-C6_4 \\sim C12_4-C5_4 \\sim
C12_4-C1_4
 C7_5-C2_5 \\sim C7_5-C6_5 \\sim C8_5-C3_5 \\sim C8_5-C1_5 \\sim C9_5-C2_5
\\sim C9_5-C4_5 \\sim C10_5-
 C3_5 \\sim C10_5-C5_5 \\sim C11_5-C4_5 \\sim C11_5-C6_5 \\sim C12_5-C5_5 \\sim
C12_5-C1_5
 C7_6-C2_6 \\sim C7_6-C6_6 \\sim C8_6-C3_6 \\sim C8_6-C1_6 \\sim C9_6-C2_6
\\sim C9_6-C4_6 \\sim C10_6-
 C3_6 \\sim C10_6-C5_6 \\sim C11_6-C4_6 \\sim C11_6-C6_6 \\sim C12_6-C5_6 \\sim
C12_6-C1_6
 C7_8-C2_8 \\sim C7_8-C6_8 \\sim C8_8-C3_8 \\sim C8_8-C1_8 \\sim C9_8-C2_8
\\sim C9_8-C4_8 \\sim C10_8-
 C3_8 \\sim C10_8-C5_8 \\sim C11_8-C4_8 \\sim C11_8-C6_8 \\sim C12_8-C5_8 \\sim
C12_8-C1_8
 C7_7-C2_7 \\sim C7_7-C6_7 \\sim C8_7-C3_7 \\sim C8_7-C1_7 \\sim C9_7-C2_7
\\sim C9_7-C4_7 \\sim C10_7-
 C3_7 \\sim C10_7-C5_7 \\sim C11_7-C4_7 \\sim C11_7-C6_7 \\sim C12_7-C5_7 \\sim
C12_7-C1_7
 with sigma of 0.04
4. Uiso/Uaniso restraints and constraints
O1_31 \\sim C1_31 \\sim C2_31 \\sim F1_31 \\sim F2_31 \\sim F3_31 \\sim C3_31
\\sim F4_31 \\sim F5_31 \\sim F6_31 \\sim C4_31 \\sim F7_31 \\sim F8_31 \\sim
F9_31 \\sim O1_30 \\sim C1_30 \\sim C2_30 \\sim F1_30 \\sim F2_30 \\sim F3_30
\\sim C3_30 \\sim F4_30 \\sim F5_30 \\sim F6_30 \\sim C4_30 \\sim F7_30 \\sim
F8_30 \\sim F9_30 \\sim O1_13 \\sim C1_13 \\sim C2_13 \\sim F1_13 \\sim F2_13
\\sim F3_13 \\sim C3_13 \\sim F4_13 \\sim F5_13 \\sim F6_13 \\sim C4_13 \\sim
F7_13 \\sim F8_13 \\sim F9_13 \\sim O1_27 \\sim C1_27 \\sim C2_27 \\sim F1_27
\\sim F2_27 \\sim F3_27 \\sim C3_27 \\sim F4_27 \\sim F5_27 \\sim F6_27 \\sim
C4_27 \\sim F7_27 \\sim F8_27 \\sim F9_27 \\sim O1_25 \\sim C1_25 \\sim C2_25
\\sim F1_25 \\sim F2_25 \\sim F3_25 \\sim C3_25 \\sim F4_25 \\sim F5_25 \\sim
F6_25 \\sim C4_25 \\sim F7_25 \\sim F8_25 \\sim F9_25 \\sim O1_24 \\sim C1_24
\\sim C2_24 \\sim F1_24 \\sim F2_24 \\sim F3_24 \\sim C3_24 \\sim F4_24 \\sim
F5_24 \\sim F6_24 \\sim C4_24 \\sim F7_24 \\sim F8_24 \\sim F9_24 \\sim O1_20
\\sim C1_20 \\sim C2_20 \\sim F1_20 \\sim F2_20 \\sim F3_20 \\sim C3_20 \\sim
F4_20 \\sim F5_20 \\sim F6_20 \\sim C4_20 \\sim F7_20 \\sim F8_20 \\sim F9_20
\\sim O1_15 \\sim C1_15 \\sim C2_15 \\sim F1_15 \\sim F2_15 \\sim F3_15 \\sim
C3_15 \\sim F4_15 \\sim F5_15 \\sim F6_15 \\sim C4_15 \\sim F7_15 \\sim F8_15
\\sim F9_15 \\sim O1_12 \\sim C1_12 \\sim C2_12 \\sim F1_12 \\sim F2_12 \\sim
F3_12 \\sim C3_12 \\sim F4_12 \\sim F5_12 \\sim F6_12 \\sim C4_12 \\sim F7_12
\\sim F8_12 \\sim F9_12 \\sim O1_11 \\sim C1_11 \\sim C2_11 \\sim F1_11 \\sim
F2_11 \\sim F3_11 \\sim C3_11 \\sim F4_11 \\sim F5_11 \\sim F6_11 \\sim C4_11
\\sim F7_11 \\sim F8_11 \\sim F9_11 \\sim O1_21 \\sim C1_21 \\sim C2_21 \\sim
F1_21 \\sim F2_21 \\sim F3_21 \\sim C3_21 \\sim F4_21 \\sim F5_21 \\sim F6_21
\\sim C4_21 \\sim F7_21 \\sim F8_21 \\sim F9_21 \\sim O1_19 \\sim C1_19 \\sim
C2_19 \\sim F1_19 \\sim F2_19 \\sim F3_19 \\sim C3_19 \\sim F4_19 \\sim F5_19
\\sim F6_19 \\sim C4_19 \\sim F7_19 \\sim F8_19 \\sim F9_19 \\sim O1_26 \\sim
C1_26 \\sim C2_26 \\sim F1_26 \\sim F2_26 \\sim F3_26 \\sim C3_26 \\sim F4_26
\\sim F5_26 \\sim F6_26 \\sim C4_26 \\sim F7_26 \\sim F8_26 \\sim F9_26 \\sim
O1_23 \\sim C1_23 \\sim C2_23 \\sim F1_23 \\sim F2_23 \\sim F3_23 \\sim C3_23
\\sim F4_23 \\sim F5_23 \\sim F6_23 \\sim C4_23 \\sim F7_23 \\sim F8_23 \\sim
F9_23 \\sim O1_22 \\sim C1_22 \\sim C2_22 \\sim F1_22 \\sim F2_22 \\sim F3_22
\\sim C3_22 \\sim F4_22 \\sim F5_22 \\sim F6_22 \\sim C4_22 \\sim F7_22 \\sim
F8_22 \\sim F9_22 \\sim O1_14 \\sim C1_14 \\sim C2_14 \\sim F1_14 \\sim F2_14
\\sim F3_14 \\sim C3_14 \\sim F4_14 \\sim F5_14 \\sim F6_14 \\sim C4_14 \\sim
F7_14 \\sim F8_14 \\sim F9_14 \\sim O1_16 \\sim C1_16 \\sim C2_16 \\sim F1_16
\\sim F2_16 \\sim F3_16 \\sim C3_16 \\sim F4_16 \\sim F5_16 \\sim F6_16 \\sim
C4_16 \\sim F7_16 \\sim F8_16 \\sim F9_16 \\sim O1_10 \\sim C1_10 \\sim C2_10
\\sim F1_10 \\sim F2_10 \\sim F3_10 \\sim C3_10 \\sim F4_10 \\sim F5_10 \\sim
F6_10 \\sim C4_10 \\sim F7_10 \\sim F8_10 \\sim F9_10 \\sim O1_9 \\sim C1_9
\\sim C2_9 \\sim F1_9 \\sim F2_9 \\sim F3_9 \\sim C3_9 \\sim F4_9 \\sim F5_9
\\sim F6_9 \\sim C4_9 \\sim F7_9 \\sim F8_9 \\sim F9_9 \\sim O1_18 \\sim C1_18
\\sim C2_18 \\sim F1_18 \\sim F2_18 \\sim F3_18 \\sim C3_18 \\sim F4_18 \\sim
F5_18 \\sim F6_18 \\sim C4_18 \\sim F7_18 \\sim F8_18 \\sim F9_18 \\sim O1_17
\\sim C1_17 \\sim C2_17 \\sim F1_17 \\sim F2_17 \\sim F3_17 \\sim C3_17 \\sim
F4_17 \\sim F5_17 \\sim F6_17 \\sim C4_17 \\sim F7_17 \\sim F8_17 \\sim F9_17:
within 2A with sigma of 0.04 and sigma for terminal atoms of 0.08
All non-hydrogen atoms have similar U: within 1A with sigma of 0.04 and sigma
for terminal atoms of 0.06
F2_30 \\sim F8_27: within 2A with sigma of 0.02 and sigma for terminal atoms of
0.06
C2_30 \\sim C4_23: within 2A with sigma of 0.02 and sigma for terminal atoms of
0.06
F6_27 \\sim F2_26: within 2A with sigma of 0.02 and sigma for terminal atoms of
0.06
C1_28 \\sim C2_28 \\sim C3_28 \\sim C4_28 \\sim C5_28 \\sim C6_28 \\sim C7_28
\\sim C8_28 \\sim C9_28 \\sim C10_28 \\sim C11_28 \\sim C12_28 \\sim C1_1 \\sim
C2_1 \\sim C3_1 \\sim C4_1 \\sim C5_1 \\sim C6_1 \\sim C7_1 \\sim C8_1 \\sim
C9_1 \\sim C10_1 \\sim C11_1 \\sim C12_1 \\sim C1_2 \\sim C2_2 \\sim C3_2 \\sim
C4_2 \\sim C5_2 \\sim C6_2 \\sim C7_2 \\sim C8_2 \\sim C9_2 \\sim C10_2 \\sim
C11_2 \\sim C12_2 \\sim C1_3 \\sim C2_3 \\sim C3_3 \\sim C4_3 \\sim C5_3 \\sim
C6_3 \\sim C7_3 \\sim C8_3 \\sim C9_3 \\sim C10_3 \\sim C11_3 \\sim C12_3 \\sim
C1_4 \\sim C2_4 \\sim C3_4 \\sim C4_4 \\sim C5_4 \\sim C6_4 \\sim C7_4 \\sim
C8_4 \\sim C9_4 \\sim C10_4 \\sim C11_4 \\sim C12_4 \\sim C1_5 \\sim C2_5 \\sim
C3_5 \\sim C4_5 \\sim C5_5 \\sim C6_5 \\sim C7_5 \\sim C8_5 \\sim C9_5 \\sim
C10_5 \\sim C11_5 \\sim C12_5 \\sim C1_6 \\sim C2_6 \\sim C3_6 \\sim C4_6 \\sim
C5_6 \\sim C6_6 \\sim C7_6 \\sim C8_6 \\sim C9_6 \\sim C10_6 \\sim C11_6 \\sim
C12_6 \\sim C1_8 \\sim C2_8 \\sim C3_8 \\sim C4_8 \\sim C5_8 \\sim C6_8 \\sim
C7_8 \\sim C8_8 \\sim C9_8 \\sim C10_8 \\sim C11_8 \\sim C12_8 \\sim C1_7 \\sim
C2_7 \\sim C3_7 \\sim C4_7 \\sim C5_7 \\sim C6_7 \\sim C7_7 \\sim C8_7 \\sim
C9_7 \\sim C10_7 \\sim C11_7 \\sim C12_7: within 2A with sigma of 0.04 and
sigma for terminal atoms of 0.08
Uanis(F7_25) = Uanis(F3_24)
Uanis(O1_30) = Uanis(O1_23)
Uanis(F6_13) = Uanis(F2_13)
Uanis(F9_12) = Uanis(F1_13)
Uanis(F6_12) = Uanis(F8_13)
Uanis(F7_13) = Uanis(F4_12)
Uanis(C1_11) = Uanis(C1_31)
Uanis(O1_11) = Uanis(O1_31)
Uanis(C1_26) = Uanis(C1_27)
Uanis(O1_27) = Uanis(O1_26)
Uanis(O1_24) = Uanis(O1_25)
Uanis(C1_25) = Uanis(C1_24)
Uanis(F2_27) = Uanis(F8_26)
Uanis(F8_27) = Uanis(F6_26)
Uanis(F2_26) = Uanis(F6_27)
Uanis(C4_28) = Uanis(C4_7)
Uanis(F9_30) = Uanis(F5_23)
5. Rigid body (RIGU) restrains
 O1_31, C1_31, C2_31, F1_31, F2_31, F3_31, C3_31, F4_31, F5_31, F6_31, C4_31,
 F7_31, F8_31, F9_31
 O1_30, C1_30, C2_30, F1_30, F2_30, F3_30, C3_30, F4_30, F5_30, F6_30, C4_30,
 F7_30, F8_30, F9_30
 O1_13, C1_13, C2_13, F1_13, F2_13, F3_13, C3_13, F4_13, F5_13, F6_13, C4_13,
 F7_13, F8_13, F9_13
 O1_27, C1_27, C2_27, F1_27, F2_27, F3_27, C3_27, F4_27, F5_27, F6_27, C4_27,
 F7_27, F8_27, F9_27
 O1_25, C1_25, C2_25, F1_25, F2_25, F3_25, C3_25, F4_25, F5_25, F6_25, C4_25,
 F7_25, F8_25, F9_25
 O1_24, C1_24, C2_24, F1_24, F2_24, F3_24, C3_24, F4_24, F5_24, F6_24, C4_24,
 F7_24, F8_24, F9_24
 O1_20, C1_20, C2_20, F1_20, F2_20, F3_20, C3_20, F4_20, F5_20, F6_20, C4_20,
 F7_20, F8_20, F9_20
 O1_15, C1_15, C2_15, F1_15, F2_15, F3_15, C3_15, F4_15, F5_15, F6_15, C4_15,
 F7_15, F8_15, F9_15
 O1_12, C1_12, C2_12, F1_12, F2_12, F3_12, C3_12, F4_12, F5_12, F6_12, C4_12,
 F7_12, F8_12, F9_12
 O1_11, C1_11, C2_11, F1_11, F2_11, F3_11, C3_11, F4_11, F5_11, F6_11, C4_11,
 F7_11, F8_11, F9_11
 O1_21, C1_21, C2_21, F1_21, F2_21, F3_21, C3_21, F4_21, F5_21, F6_21, C4_21,
 F7_21, F8_21, F9_21
 O1_19, C1_19, C2_19, F1_19, F2_19, F3_19, C3_19, F4_19, F5_19, F6_19, C4_19,
 F7_19, F8_19, F9_19
 O1_26, C1_26, C2_26, F1_26, F2_26, F3_26, C3_26, F4_26, F5_26, F6_26, C4_26,
 F7_26, F8_26, F9_26
 O1_23, C1_23, C2_23, F1_23, F2_23, F3_23, C3_23, F4_23, F5_23, F6_23, C4_23,
 F7_23, F8_23, F9_23
 O1_22, C1_22, C2_22, F1_22, F2_22, F3_22, C3_22, F4_22, F5_22, F6_22, C4_22,
 F7_22, F8_22, F9_22
 O1_14, C1_14, C2_14, F1_14, F2_14, F3_14, C3_14, F4_14, F5_14, F6_14, C4_14,
 F7_14, F8_14, F9_14
 O1_16, C1_16, C2_16, F1_16, F2_16, F3_16, C3_16, F4_16, F5_16, F6_16, C4_16,
 F7_16, F8_16, F9_16
 O1_10, C1_10, C2_10, F1_10, F2_10, F3_10, C3_10, F4_10, F5_10, F6_10, C4_10,
 F7_10, F8_10, F9_10
 O1_9, C1_9, C2_9, F1_9, F2_9, F3_9, C3_9, F4_9, F5_9, F6_9, C4_9, F7_9, F8_9,
 F9_9
 O1_18, C1_18, C2_18, F1_18, F2_18, F3_18, C3_18, F4_18, F5_18, F6_18, C4_18,
 F7_18, F8_18, F9_18
 O1_17, C1_17, C2_17, F1_17, F2_17, F3_17, C3_17, F4_17, F5_17, F6_17, C4_17,
 F7_17, F8_17, F9_17
 with sigma for 1-2 distances of 0.004 and sigma for 1-3 distances of 0.004
 C1_28, C2_28, C3_28, C4_28, C5_28, C6_28, C7_28, C8_28, C9_28, C10_28, C11_28,
  C12_28
 C1_1, C2_1, C3_1, C4_1, C5_1, C6_1, C7_1, C8_1, C9_1, C10_1, C11_1, C12_1
 C1_2, C2_2, C3_2, C4_2, C5_2, C6_2, C7_2, C8_2, C9_2, C10_2, C11_2, C12_2
 C1_3, C2_3, C3_3, C4_3, C5_3, C6_3, C7_3, C8_3, C9_3, C10_3, C11_3, C12_3
 C1_4, C2_4, C3_4, C4_4, C5_4, C6_4, C7_4, C8_4, C9_4, C10_4, C11_4, C12_4
 C1_5, C2_5, C3_5, C4_5, C5_5, C6_5, C7_5, C8_5, C9_5, C10_5, C11_5, C12_5
 C1_6, C2_6, C3_6, C4_6, C5_6, C6_6, C7_6, C8_6, C9_6, C10_6, C11_6, C12_6
 C1_8, C2_8, C3_8, C4_8, C5_8, C6_8, C7_8, C8_8, C9_8, C10_8, C11_8, C12_8
 C1_7, C2_7, C3_7, C4_7, C5_7, C6_7, C7_7, C8_7, C9_7, C10_7, C11_7, C12_7
 with sigma for 1-2 distances of 0.004 and sigma for 1-3 distances of 0.004
6. Same fragment restrains
{O1_30, C1_30, C2_30, F1_30, F2_30, F3_30, C3_30, F4_30, F5_30, F6_30, C4_30,
F7_30, F8_30, F9_30}
{O1_13, C1_13, C2_13, F1_13, F2_13, F3_13, C3_13, F4_13, F5_13, F6_13, C4_13,
F7_13, F8_13, F9_13}
{O1_27, C1_27, C2_27, F1_27, F2_27, F3_27, C3_27, F4_27, F5_27, F6_27, C4_27,
F7_27, F8_27, F9_27}
{O1_25, C1_25, C2_25, F1_25, F2_25, F3_25, C3_25, F4_25, F5_25, F6_25, C4_25,
F7_25, F8_25, F9_25}
{O1_24, C1_24, C2_24, F1_24, F2_24, F3_24, C3_24, F4_24, F5_24, F6_24, C4_24,
F7_24, F8_24, F9_24}
{O1_20, C1_20, C2_20, F1_20, F2_20, F3_20, C3_20, F4_20, F5_20, F6_20, C4_20,
F7_20, F8_20, F9_20}
{O1_15, C1_15, C2_15, F1_15, F2_15, F3_15, C3_15, F4_15, F5_15, F6_15, C4_15,
F7_15, F8_15, F9_15}
{O1_12, C1_12, C2_12, F1_12, F2_12, F3_12, C3_12, F4_12, F5_12, F6_12, C4_12,
F7_12, F8_12, F9_12}
{O1_11, C1_11, C2_11, F1_11, F2_11, F3_11, C3_11, F4_11, F5_11, F6_11, C4_11,
F7_11, F8_11, F9_11}
{O1_21, C1_21, C2_21, F1_21, F2_21, F3_21, C3_21, F4_21, F5_21, F6_21, C4_21,
F7_21, F8_21, F9_21}
{O1_19, C1_19, C2_19, F1_19, F2_19, F3_19, C3_19, F4_19, F5_19, F6_19, C4_19,
F7_19, F8_19, F9_19}
{O1_26, C1_26, C2_26, F1_26, F2_26, F3_26, C3_26, F4_26, F5_26, F6_26, C4_26,
F7_26, F8_26, F9_26}
{O1_23, C1_23, C2_23, F1_23, F2_23, F3_23, C3_23, F4_23, F5_23, F6_23, C4_23,
F7_23, F8_23, F9_23}
{O1_22, C1_22, C2_22, F1_22, F2_22, F3_22, C3_22, F4_22, F5_22, F6_22, C4_22,
F7_22, F8_22, F9_22}
{O1_14, C1_14, C2_14, F1_14, F2_14, F3_14, C3_14, F4_14, F5_14, F6_14, C4_14,
F7_14, F8_14, F9_14}
{O1_16, C1_16, C2_16, F1_16, F2_16, F3_16, C3_16, F4_16, F5_16, F6_16, C4_16,
F7_16, F8_16, F9_16}
{O1_10, C1_10, C2_10, F1_10, F2_10, F3_10, C3_10, F4_10, F5_10, F6_10, C4_10,
F7_10, F8_10, F9_10}
{O1_9, C1_9, C2_9, F1_9, F2_9, F3_9, C3_9, F4_9, F5_9, F6_9, C4_9, F7_9, F8_9,
F9_9}
{O1_18, C1_18, C2_18, F1_18, F2_18, F3_18, C3_18, F4_18, F5_18, F6_18, C4_18,
F7_18, F8_18, F9_18}
{O1_17, C1_17, C2_17, F1_17, F2_17, F3_17, C3_17, F4_17, F5_17, F6_17, C4_17,
F7_17, F8_17, F9_17}
as
{O1_31, C1_31, C2_31, F1_31, F2_31, F3_31, C3_31, F4_31, F5_31, F6_31, C4_31,
F7_31, F8_31, F9_31} sigma for 1-2: 0.02 1-3: 0.04
{C1_1, C2_1, C3_1, C4_1, C5_1, C6_1, C7_1, C8_1, C9_1, C10_1, C11_1, C12_1}
{C1_2, C2_2, C3_2, C4_2, C5_2, C6_2, C7_2, C8_2, C9_2, C10_2, C11_2, C12_2}
{C1_3, C2_3, C3_3, C4_3, C5_3, C6_3, C7_3, C8_3, C9_3, C10_3, C11_3, C12_3}
{C1_4, C2_4, C3_4, C4_4, C5_4, C6_4, C7_4, C8_4, C9_4, C10_4, C11_4, C12_4}
{C1_5, C2_5, C3_5, C4_5, C5_5, C6_5, C7_5, C8_5, C9_5, C10_5, C11_5, C12_5}
{C1_6, C2_6, C3_6, C4_6, C5_6, C6_6, C7_6, C8_6, C9_6, C10_6, C11_6, C12_6}
{C1_8, C2_8, C3_8, C4_8, C5_8, C6_8, C7_8, C8_8, C9_8, C10_8, C11_8, C12_8}
{C1_7, C2_7, C3_7, C4_7, C5_7, C6_7, C7_7, C8_7, C9_7, C10_7, C11_7, C12_7}
as
{C1_28, C2_28, C3_28, C4_28, C5_28, C6_28, C7_28, C8_28, C9_28, C10_28, C11_28,
C12_28} sigma for 1-2: 0.02 1-3: 0.04
7. Others
 Sof(O1)=Sof(C1)=Sof(C2)=Sof(F1)=Sof(F2)=Sof(F3)=Sof(C3)=Sof(F4)=Sof(F5)=
 Sof(F6)=Sof(C4)=Sof(F7)=Sof(F8)=Sof(F9)=1-FVAR(1)
 Sof(O1)=Sof(C1)=Sof(C2)=Sof(F1)=Sof(F2)=Sof(F3)=Sof(C3)=Sof(F4)=Sof(F5)=
 Sof(F6)=Sof(C4)=Sof(F7)=Sof(F8)=Sof(F9)=FVAR(1)
 Sof(O1)=Sof(C1)=Sof(C2)=Sof(F1)=Sof(F2)=Sof(F3)=Sof(C3)=Sof(F4)=Sof(F5)=
 Sof(F6)=Sof(C4)=Sof(F7)=Sof(F8)=Sof(F9)=1-FVAR(2)
 Sof(O1)=Sof(C1)=Sof(C2)=Sof(F1)=Sof(F2)=Sof(F3)=Sof(C3)=Sof(F4)=Sof(F5)=
 Sof(F6)=Sof(C4)=Sof(F7)=Sof(F8)=Sof(F9)=FVAR(2)
 Sof(O1)=Sof(C1)=Sof(C2)=Sof(F1)=Sof(F2)=Sof(F3)=Sof(C3)=Sof(F4)=Sof(F5)=
 Sof(F6)=Sof(C4)=Sof(F7)=Sof(F8)=Sof(F9)=1-FVAR(3)
 Sof(O1)=Sof(C1)=Sof(C2)=Sof(F1)=Sof(F2)=Sof(F3)=Sof(C3)=Sof(F4)=Sof(F5)=
 Sof(F6)=Sof(C4)=Sof(F7)=Sof(F8)=Sof(F9)=FVAR(3)
 Sof(C1)=Sof(C2)=Sof(C3)=Sof(C4)=Sof(C5)=Sof(C6)=Sof(C7)=Sof(H7a)=Sof(H7b)=
 Sof(H7c)=Sof(C8)=Sof(H8a)=Sof(H8b)=Sof(H8c)=Sof(C9)=Sof(H9a)=Sof(H9b)=Sof(H9c)=
 Sof(C10)=Sof(H10a)=Sof(H10b)=Sof(H10c)=Sof(C11)=Sof(H11a)=Sof(H11b)=Sof(H11c)=
 Sof(C12)=Sof(H12a)=Sof(H12b)=Sof(H12c)=1-FVAR(4)
 Sof(C1)=Sof(C2)=Sof(C3)=Sof(C4)=Sof(C5)=Sof(C6)=Sof(C7)=Sof(H7a)=Sof(H7b)=
 Sof(H7c)=Sof(C8)=Sof(H8a)=Sof(H8b)=Sof(H8c)=Sof(C9)=Sof(H9a)=Sof(H9b)=Sof(H9c)=
 Sof(C10)=Sof(H10a)=Sof(H10b)=Sof(H10c)=Sof(C11)=Sof(H11a)=Sof(H11b)=Sof(H11c)=
 Sof(C12)=Sof(H12a)=Sof(H12b)=Sof(H12c)=FVAR(4)
 Sof(O1)=Sof(C1)=Sof(C2)=Sof(F1)=Sof(F2)=Sof(F3)=Sof(C3)=Sof(F4)=Sof(F5)=
 Sof(F6)=Sof(C4)=Sof(F7)=Sof(F8)=Sof(F9)=1-FVAR(5)
 Sof(O1)=Sof(C1)=Sof(C2)=Sof(F1)=Sof(F2)=Sof(F3)=Sof(C3)=Sof(F4)=Sof(F5)=
 Sof(F6)=Sof(C4)=Sof(F7)=Sof(F8)=Sof(F9)=FVAR(5)
 Sof(O1)=Sof(C1)=Sof(C2)=Sof(F1)=Sof(F2)=Sof(F3)=Sof(C3)=Sof(F4)=Sof(F5)=
 Sof(F6)=Sof(C4)=Sof(F7)=Sof(F8)=Sof(F9)=1-FVAR(6)
 Sof(O1)=Sof(C1)=Sof(C2)=Sof(F1)=Sof(F2)=Sof(F3)=Sof(C3)=Sof(F4)=Sof(F5)=
 Sof(F6)=Sof(C4)=Sof(F7)=Sof(F8)=Sof(F9)=FVAR(6)
8.a Me refined with riding coordinates:
 C7(H7a,H7b,H7c), C8(H8a,H8b,H8c), C9(H9a,H9b,H9c), C10(H10a,H10b,H10c),
 C11(H11a,H11b,H11c), C12(H12a,H12b,H12c)
8.b Idealised Me refined as rotating group:
 C7(H7a,H7b,H7c), C8(H8a,H8b,H8c), C9(H9a,H9b,H9c), C10(H10a,H10b,H10c),
 C11(H11a,H11b,H11c), C12(H12a,H12b,H12c), C7(H7a,H7b,H7c), C8(H8a,H8b,H8c),
 C9(H9a,H9b,H9c), C10(H10a,H10b,H10c), C11(H11a,H11b,H11c), C12(H12a,H12b,H12c),
  C7(H7a,H7b,H7c), C8(H8a,H8b,H8c), C9(H9a,H9b,H9c), C10(H10a,H10b,H10c),
 C11(H11a,H11b,H11c), C12(H12a,H12b,H12c), C7(H7a,H7b,H7c), C8(H8a,H8b,H8c),
 C9(H9a,H9b,H9c), C10(H10a,H10b,H10c), C11(H11a,H11b,H11c), C12(H12a,H12b,H12c),
  C7(H7a,H7b,H7c), C8(H8a,H8b,H8c), C9(H9a,H9b,H9c), C10(H10a,H10b,H10c),
 C11(H11a,H11b,H11c), C12(H12a,H12b,H12c), C7(H7a,H7b,H7c), C8(H8a,H8b,H8c),
 C9(H9a,H9b,H9c), C10(H10a,H10b,H10c), C11(H11a,H11b,H11c), C12(H12a,H12b,H12c),
  C7(H7a,H7b,H7c), C8(H8a,H8b,H8c), C9(H9a,H9b,H9c), C10(H10a,H10b,H10c),
 C11(H11a,H11b,H11c), C12(H12a,H12b,H12c), C7(H7a,H7b,H7c), C8(H8a,H8b,H8c),
 C9(H9a,H9b,H9c), C10(H10a,H10b,H10c), C11(H11a,H11b,H11c), C12(H12a,H12b,H12c)
;
_olex2_submission_special_instructions 'No special instructions were received'

loop_
_space_group_symop_operation_xyz
'x, y, z'
'-x, y+1/2, -z'

loop_
_atom_site_label
_atom_site_type_symbol
_atom_site_fract_x
_atom_site_fract_y
_atom_site_fract_z
_atom_site_U_iso_or_equiv
_atom_site_adp_type
_atom_site_occupancy
_atom_site_site_symmetry_order
_atom_site_calc_flag
_atom_site_refinement_flags_posn
_atom_site_refinement_flags_adp
_atom_site_refinement_flags_occupancy
_atom_site_disorder_assembly
_atom_site_disorder_group
Ag1 Ag 0.39137(3) 0.22875(6) 0.20746(3) 0.0672(3) Uani 1 1 d . U . . .
Ag2 Ag 0.14148(5) 0.23047(7) 0.71161(5) 0.0907(4) Uani 1 1 d . U . . .
Ag3 Ag 0.89798(3) 0.19867(5) 0.21718(4) 0.0584(2) Uani 1 1 d . U . . .
Ag4 Ag 0.35522(4) 0.73089(5) 0.28074(4) 0.0654(2) Uani 1 1 d . U . . .
Al1 Al 0.69469(8) 0.44674(8) 0.46588(7) 0.0139(3) Uani 1 1 d D U . . .
Al2 Al -0.04236(8) 0.50304(8) -0.03430(7) 0.0133(3) Uani 1 1 d . U . . .
Al3 Al 0.45996(8) 0.49997(8) -0.03499(7) 0.0145(3) Uani 1 1 d . U . . .
Al4 Al 0.19509(8) 0.44739(9) 0.46704(7) 0.0165(3) Uani 1 1 d D U . . .
C1_28 C 0.2928(19) 0.1333(12) 0.2384(12) 0.021(6) Uani 0.208(13) 1 d D U P A 2
C2_28 C 0.2661(18) 0.1944(12) 0.2392(14) 0.025(6) Uani 0.208(13) 1 d D U P A 2
C3_28 C 0.2678(19) 0.2415(12) 0.1966(15) 0.031(6) Uani 0.208(13) 1 d D U P A 2
C4_28 C 0.286(2) 0.2224(15) 0.1474(15) 0.0265(18) Uani 0.208(13) 1 d D U P A 2
C5_28 C 0.310(2) 0.1591(14) 0.1447(14) 0.024(6) Uani 0.208(13) 1 d D U P A 2
C6_28 C 0.311(2) 0.1137(12) 0.1890(14) 0.020(6) Uani 0.208(13) 1 d D U P A 2
C7_28 C 0.297(2) 0.0835(16) 0.2870(15) 0.043(10) Uani 0.208(13) 1 d D U P A 2
H7A_28 H 0.316958 0.043699 0.279144 0.065 Uiso 0.208(13) 1 calc R . P A 2
H7B_28 H 0.322307 0.101175 0.326425 0.065 Uiso 0.208(13) 1 calc R . P A 2
H7C_28 H 0.253970 0.073390 0.286936 0.065 Uiso 0.208(13) 1 calc R . P A 2
C8_28 C 0.238(2) 0.211(2) 0.2880(18) 0.055(12) Uani 0.208(13) 1 d D U P A 2
H8A_28 H 0.221506 0.255592 0.281916 0.083 Uiso 0.208(13) 1 calc R . P A 2
H8B_28 H 0.203678 0.180682 0.285820 0.083 Uiso 0.208(13) 1 calc R . P A 2
H8C_28 H 0.271438 0.207688 0.327643 0.083 Uiso 0.208(13) 1 calc R . P A 2
C9_28 C 0.241(2) 0.3085(14) 0.2000(19) 0.047(10) Uani 0.208(13) 1 d D U P A 2
H9A_28 H 0.245411 0.335868 0.167682 0.071 Uiso 0.208(13) 1 calc R . P A 2
H9B_28 H 0.195741 0.304590 0.195376 0.071 Uiso 0.208(13) 1 calc R . P A 2
H9C_28 H 0.264013 0.328219 0.239140 0.071 Uiso 0.208(13) 1 calc R . P A 2
C10_28 C 0.267(3) 0.263(3) 0.0907(19) 0.069(15) Uani 0.208(13) 1 d D U P A 2
H10A_28 H 0.283402 0.243059 0.061145 0.104 Uiso 0.208(13) 1 calc R . P A 2
H10B_28 H 0.220554 0.265898 0.073716 0.104 Uiso 0.208(13) 1 calc R . P A 2
H10C_28 H 0.284865 0.307006 0.100348 0.104 Uiso 0.208(13) 1 calc R . P A 2
C11_28 C 0.321(4) 0.139(3) 0.087(2) 0.072(16) Uani 0.208(13) 1 d D U P A 2
H11A_28 H 0.319133 0.177358 0.062084 0.108 Uiso 0.208(13) 1 calc R . P A 2
H11B_28 H 0.363072 0.118512 0.097217 0.108 Uiso 0.208(13) 1 calc R . P A 2
H11C_28 H 0.288187 0.107814 0.065300 0.108 Uiso 0.208(13) 1 calc R . P A 2
C12_28 C 0.334(2) 0.0454(14) 0.1857(19) 0.043(10) Uani 0.208(13) 1 d D U P A 2
H12A_28 H 0.330659 0.020115 0.219939 0.064 Uiso 0.208(13) 1 calc R . P A 2
H12B_28 H 0.307007 0.025013 0.147965 0.064 Uiso 0.208(13) 1 calc R . P A 2
H12C_28 H 0.377848 0.046509 0.187028 0.064 Uiso 0.208(13) 1 calc R . P A 2
O1_31 O 0.681(2) 0.3647(8) 0.461(2) 0.0232(17) Uani 0.300(9) 1 d D U P B 2
C1_31 C 0.7018(9) 0.3037(12) 0.4586(8) 0.0250(13) Uani 0.300(9) 1 d D U P B 2
C2_31 C 0.7690(9) 0.3035(12) 0.4531(9) 0.043(5) Uani 0.300(9) 1 d D U P B 2
F1_31 F 0.7732(11) 0.3508(12) 0.4158(12) 0.055(6) Uani 0.300(9) 1 d D U P B 2
F2_31 F 0.783(2) 0.2479(16) 0.430(2) 0.054(9) Uani 0.300(9) 1 d D U P B 2
F3_31 F 0.8120(8) 0.3099(9) 0.5075(9) 0.061(6) Uani 0.300(9) 1 d D U P B 2
C3_31 C 0.7031(11) 0.2667(12) 0.5165(9) 0.049(6) Uani 0.300(9) 1 d D U P B 2
F4_31 F 0.6440(11) 0.2515(10) 0.5130(12) 0.078(7) Uani 0.300(9) 1 d D U P B 2
F5_31 F 0.7275(15) 0.3036(12) 0.5650(9) 0.068(7) Uani 0.300(9) 1 d D U P B 2
F6_31 F 0.739(2) 0.2132(15) 0.526(2) 0.074(12) Uani 0.300(9) 1 d D U P B 2
C4_31 C 0.6547(9) 0.2707(9) 0.4019(8) 0.034(4) Uani 0.300(9) 1 d D U P B 2
F7_31 F 0.5946(9) 0.2840(14) 0.3976(13) 0.051(6) Uani 0.300(9) 1 d D U P B 2
F8_31 F 0.661(3) 0.2060(11) 0.401(2) 0.049(8) Uani 0.300(9) 1 d D U P B 2
F9_31 F 0.6633(11) 0.2937(9) 0.3519(7) 0.054(5) Uani 0.300(9) 1 d D U P B 2
O1_30 O 0.158(2) 0.480(2) 0.3979(10) 0.0316(16) Uani 0.136(8) 1 d D U P C 2
C1_30 C 0.1611(13) 0.4814(13) 0.3422(12) 0.039(6) Uani 0.136(8) 1 d D U P C 2
C2_30 C 0.1239(16) 0.5418(15) 0.3084(12) 0.058(8) Uani 0.136(8) 1 d D U P C 2
F1_30 F 0.0674(19) 0.547(3) 0.3157(17) 0.078(12) Uani 0.136(8) 1 d D U P C 2
F2_30 F 0.108(2) 0.535(2) 0.2484(11) 0.062(12) Uani 0.136(8) 1 d D U P C 2
F3_30 F 0.157(3) 0.5968(18) 0.328(3) 0.11(2) Uani 0.136(8) 1 d D U P C 2
C3_30 C 0.2311(14) 0.4841(19) 0.3441(18) 0.070(10) Uani 0.136(8) 1 d D U P C 2
F4_30 F 0.2643(16) 0.432(2) 0.373(2) 0.054(11) Uani 0.136(8) 1 d D U P C 2
F5_30 F 0.261(2) 0.538(2) 0.372(3) 0.14(2) Uani 0.136(8) 1 d D U P C 2
F6_30 F 0.232(2) 0.485(4) 0.287(2) 0.087(17) Uani 0.136(8) 1 d D U P C 2
C4_30 C 0.1314(16) 0.4173(14) 0.3091(14) 0.048(7) Uani 0.136(8) 1 d D U P C 2
F7_30 F 0.172(2) 0.3669(15) 0.3245(13) 0.047(8) Uani 0.136(8) 1 d D U P C 2
F8_30 F 0.114(3) 0.425(2) 0.2495(13) 0.075(14) Uani 0.136(8) 1 d D U P C 2
F9_30 F 0.080(2) 0.400(3) 0.323(3) 0.0549(17) Uani 0.136(8) 1 d D U P C 2
C1_1 C 0.7956(3) 0.1115(3) 0.2207(3) 0.0287(13) Uani 1 1 d D U . . .
C2_1 C 0.8136(3) 0.1214(3) 0.1694(3) 0.0247(12) Uani 1 1 d D U . . .
C3_1 C 0.8031(3) 0.1824(3) 0.1398(3) 0.0269(13) Uani 1 1 d D U . . .
C4_1 C 0.7748(3) 0.2335(3) 0.1631(3) 0.0254(12) Uani 1 1 d D U . . .
C5_1 C 0.7544(3) 0.2215(3) 0.2116(3) 0.0255(12) Uani 1 1 d D U . . .
C6_1 C 0.7652(3) 0.1612(3) 0.2415(3) 0.0271(13) Uani 1 1 d D U . . .
C7_1 C 0.8068(4) 0.0454(4) 0.2508(4) 0.045(2) Uani 1 1 d D U . . .
H7A_1 H 0.793474 0.011341 0.220042 0.067 Uiso 1 1 calc GR . . . .
H7B_1 H 0.782070 0.041850 0.278012 0.067 Uiso 1 1 calc GR . . . .
H7C_1 H 0.852139 0.040330 0.273981 0.067 Uiso 1 1 calc GR . . . .
C8_1 C 0.8394(4) 0.0647(4) 0.1437(5) 0.045(2) Uani 1 1 d D U . . .
H8A_1 H 0.804070 0.036772 0.120315 0.068 Uiso 1 1 calc GR . . . .
H8B_1 H 0.868816 0.039463 0.176717 0.068 Uiso 1 1 calc GR . . . .
H8C_1 H 0.861893 0.081069 0.117440 0.068 Uiso 1 1 calc GR . . . .
C9_1 C 0.8129(4) 0.1892(5) 0.0793(4) 0.0426(19) Uani 1 1 d D U . . .
H9A_1 H 0.816890 0.145860 0.063538 0.064 Uiso 1 1 calc GR . . . .
H9B_1 H 0.851752 0.214185 0.084498 0.064 Uiso 1 1 calc GR . . . .
H9C_1 H 0.776395 0.211811 0.050907 0.064 Uiso 1 1 calc GR . . . .
C10_1 C 0.7654(5) 0.2991(4) 0.1332(4) 0.045(2) Uani 1 1 d D U . . .
H10A_1 H 0.793779 0.303432 0.109539 0.068 Uiso 1 1 calc GR . . . .
H10B_1 H 0.775139 0.333240 0.164035 0.068 Uiso 1 1 calc GR . . . .
H10C_1 H 0.721130 0.303457 0.106520 0.068 Uiso 1 1 calc GR . . . .
C11_1 C 0.7177(4) 0.2743(5) 0.2310(4) 0.045(2) Uani 1 1 d D U . . .
H11A_1 H 0.685242 0.292575 0.195343 0.068 Uiso 1 1 calc GR . . . .
H11B_1 H 0.747032 0.308771 0.252224 0.068 Uiso 1 1 calc GR . . . .
H11C_1 H 0.697087 0.255531 0.257919 0.068 Uiso 1 1 calc GR . . . .
C12_1 C 0.7435(5) 0.1510(5) 0.2947(4) 0.046(2) Uani 1 1 d D U . . .
H12A_1 H 0.759469 0.186453 0.323685 0.069 Uiso 1 1 calc GR . . . .
H12B_1 H 0.760011 0.109385 0.314059 0.069 Uiso 1 1 calc GR . . . .
H12C_1 H 0.696921 0.150421 0.281008 0.069 Uiso 1 1 calc GR . . . .
C1_2 C 0.9367(3) 0.2580(4) 0.3410(3) 0.0324(15) Uani 1 1 d D U . . .
C2_2 C 0.9734(3) 0.2091(3) 0.3247(3) 0.0291(14) Uani 1 1 d D U . . .
C3_2 C 0.9999(3) 0.2220(3) 0.2790(3) 0.0251(12) Uani 1 1 d D U . . .
C4_2 C 0.9881(3) 0.2830(3) 0.2491(3) 0.0295(14) Uani 1 1 d D U . . .
C5_2 C 0.9501(3) 0.3300(3) 0.2639(3) 0.0308(14) Uani 1 1 d D U . . .
C6_2 C 0.9255(3) 0.3173(4) 0.3099(3) 0.0332(15) Uani 1 1 d D U . . .
C7_2 C 0.9117(6) 0.2453(7) 0.3923(5) 0.068(3) Uani 1 1 d D U . . .
H7A_2 H 0.865169 0.243147 0.376474 0.103 Uiso 1 1 calc GR . . . .
H7B_2 H 0.925146 0.280576 0.421865 0.103 Uiso 1 1 calc GR . . . .
H7C_2 H 0.928757 0.203863 0.411735 0.103 Uiso 1 1 calc GR . . . .
C8_2 C 0.9859(5) 0.1457(5) 0.3589(5) 0.054(2) Uani 1 1 d D U . . .
H8A_2 H 0.999984 0.113012 0.335890 0.081 Uiso 1 1 calc GR . . . .
H8B_2 H 0.946781 0.130867 0.364818 0.081 Uiso 1 1 calc GR . . . .
H8C_2 H 1.019119 0.152153 0.398186 0.081 Uiso 1 1 calc GR . . . .
C9_2 C 1.0479(4) 0.1755(5) 0.2692(4) 0.045(2) Uani 1 1 d D U . . .
H9A_2 H 1.045169 0.176961 0.226848 0.068 Uiso 1 1 calc GR . . . .
H9B_2 H 1.038787 0.131171 0.279420 0.068 Uiso 1 1 calc GR . . . .
H9C_2 H 1.090775 0.188052 0.294970 0.068 Uiso 1 1 calc GR . . . .
C10_2 C 1.0199(5) 0.2972(5) 0.2027(4) 0.048(2) Uani 1 1 d D U . . .
H10A_2 H 1.032076 0.256171 0.188380 0.072 Uiso 1 1 calc GR . . . .
H10B_2 H 1.057964 0.323818 0.221164 0.072 Uiso 1 1 calc GR . . . .
H10C_2 H 0.990221 0.320816 0.168568 0.072 Uiso 1 1 calc GR . . . .
C11_2 C 0.9375(5) 0.3951(5) 0.2318(5) 0.057(3) Uani 1 1 d D U . . .
H11A_2 H 0.957964 0.396157 0.201081 0.086 Uiso 1 1 calc GR . . . .
H11B_2 H 0.954782 0.430046 0.261119 0.086 Uiso 1 1 calc GR . . . .
H11C_2 H 0.891524 0.401236 0.212613 0.086 Uiso 1 1 calc GR . . . .
C12_2 C 0.8846(5) 0.3687(6) 0.3252(6) 0.061(3) Uani 1 1 d D U . . .
H12A_2 H 0.865118 0.396408 0.289925 0.092 Uiso 1 1 calc GR . . . .
H12B_2 H 0.911110 0.395344 0.358769 0.092 Uiso 1 1 calc GR . . . .
H12C_2 H 0.851182 0.347420 0.336747 0.092 Uiso 1 1 calc GR . . . .
C1_3 C 0.0591(3) 0.1346(3) 0.7378(3) 0.0299(14) Uani 1 1 d D U . . .
C2_3 C 0.0878(3) 0.1235(3) 0.6942(3) 0.0325(14) Uani 1 1 d D U . . .
C3_3 C 0.0706(3) 0.1633(3) 0.6414(3) 0.0304(14) Uani 1 1 d D U . . .
C4_3 C 0.0238(3) 0.2122(3) 0.6331(3) 0.0309(14) Uani 1 1 d D U . . .
C5_3 C -0.0058(3) 0.2211(4) 0.6770(3) 0.0326(14) Uani 1 1 d D U . . .
C6_3 C 0.0111(3) 0.1820(4) 0.7286(3) 0.0307(14) Uani 1 1 d D U . . .
C7_3 C 0.0781(5) 0.0929(5) 0.7938(4) 0.047(2) Uani 1 1 d D U . . .
H7A_3 H 0.048595 0.056152 0.787707 0.070 Uiso 1 1 calc GR . . . .
H7B_3 H 0.076603 0.118977 0.828096 0.070 Uiso 1 1 calc GR . . . .
H7C_3 H 0.121379 0.076457 0.801954 0.070 Uiso 1 1 calc GR . . . .
C8_3 C 0.1323(6) 0.0663(5) 0.6989(6) 0.066(3) Uani 1 1 d D U . . .
H8A_3 H 0.136197 0.057933 0.659436 0.099 Uiso 1 1 calc GR . . . .
H8B_3 H 0.115060 0.027643 0.712291 0.099 Uiso 1 1 calc GR . . . .
H8C_3 H 0.174244 0.076503 0.728171 0.099 Uiso 1 1 calc GR . . . .
C9_3 C 0.0976(5) 0.1481(5) 0.5911(4) 0.050(2) Uani 1 1 d D U . . .
H9A_3 H 0.090234 0.185160 0.563485 0.075 Uiso 1 1 calc GR . . . .
H9B_3 H 0.076517 0.109390 0.568954 0.075 Uiso 1 1 calc GR . . . .
H9C_3 H 0.143436 0.139904 0.608868 0.075 Uiso 1 1 calc GR . . . .
C10_3 C 0.0025(5) 0.2542(5) 0.5766(4) 0.049(2) Uani 1 1 d D U . . .
H10A_3 H 0.028126 0.243702 0.551296 0.073 Uiso 1 1 calc GR . . . .
H10B_3 H 0.008162 0.300252 0.588045 0.073 Uiso 1 1 calc GR . . . .
H10C_3 H -0.042450 0.245758 0.554043 0.073 Uiso 1 1 calc GR . . . .
C11_3 C -0.0568(5) 0.2722(5) 0.6671(5) 0.056(3) Uani 1 1 d D U . . .
H11A_3 H -0.053501 0.303653 0.636996 0.084 Uiso 1 1 calc GR . . . .
H11B_3 H -0.051247 0.294821 0.705139 0.084 Uiso 1 1 calc GR . . . .
H11C_3 H -0.098745 0.251459 0.652669 0.084 Uiso 1 1 calc GR . . . .
C12_3 C -0.0224(5) 0.1897(5) 0.7734(4) 0.0450(19) Uani 1 1 d D U . . .
H12A_3 H -0.068317 0.185115 0.752934 0.067 Uiso 1 1 calc GR . . . .
H12B_3 H -0.013136 0.232793 0.792090 0.067 Uiso 1 1 calc GR . . . .
H12C_3 H -0.007561 0.156092 0.804571 0.067 Uiso 1 1 calc GR . . . .
C1_4 C 0.2335(4) 0.2334(4) 0.8510(3) 0.0370(16) Uani 1 1 d D U . . .
C2_4 C 0.2675(3) 0.2269(4) 0.8112(3) 0.0347(15) Uani 1 1 d D U . . .
C3_4 C 0.2543(3) 0.2688(3) 0.7608(3) 0.0256(13) Uani 1 1 d D U . . .
C4_4 C 0.2074(3) 0.3172(3) 0.7516(3) 0.0279(13) Uani 1 1 d D U . . .
C5_4 C 0.1712(3) 0.3215(3) 0.7907(3) 0.0310(14) Uani 1 1 d D U . . .
C6_4 C 0.1850(3) 0.2795(3) 0.8404(3) 0.0301(14) Uani 1 1 d D U . . .
C7_4 C 0.2506(7) 0.1896(7) 0.9056(5) 0.075(4) Uani 1 1 d D U . . .
H7A_4 H 0.253036 0.144414 0.893139 0.112 Uiso 1 1 calc GR . . . .
H7B_4 H 0.217918 0.193093 0.924624 0.112 Uiso 1 1 calc GR . . . .
H7C_4 H 0.291835 0.202693 0.934415 0.112 Uiso 1 1 calc GR . . . .
C8_4 C 0.3191(6) 0.1765(7) 0.8214(5) 0.073(4) Uani 1 1 d D U . . .
H8A_4 H 0.331961 0.173758 0.785645 0.109 Uiso 1 1 calc GR . . . .
H8B_4 H 0.303097 0.134109 0.828843 0.109 Uiso 1 1 calc GR . . . .
H8C_4 H 0.355860 0.188913 0.856399 0.109 Uiso 1 1 calc GR . . . .
C9_4 C 0.2938(4) 0.2642(5) 0.7197(4) 0.0408(18) Uani 1 1 d D U . . .
H9A_4 H 0.268884 0.242929 0.681882 0.061 Uiso 1 1 calc GR . . . .
H9B_4 H 0.332323 0.238744 0.739583 0.061 Uiso 1 1 calc GR . . . .
H9C_4 H 0.305821 0.308059 0.711081 0.061 Uiso 1 1 calc GR . . . .
C10_4 C 0.2008(7) 0.3682(5) 0.7034(5) 0.070(4) Uani 1 1 d D U . . .
H10A_4 H 0.234616 0.362355 0.686130 0.105 Uiso 1 1 calc GR . . . .
H10B_4 H 0.204194 0.411691 0.721353 0.105 Uiso 1 1 calc GR . . . .
H10C_4 H 0.159269 0.363639 0.671592 0.105 Uiso 1 1 calc GR . . . .
C11_4 C 0.1204(5) 0.3730(5) 0.7807(5) 0.058(3) Uani 1 1 d D U . . .
H11A_4 H 0.114741 0.395724 0.742746 0.086 Uiso 1 1 calc GR . . . .
H11B_4 H 0.133160 0.404191 0.814111 0.086 Uiso 1 1 calc GR . . . .
H11C_4 H 0.080170 0.352339 0.778860 0.086 Uiso 1 1 calc GR . . . .
C12_4 C 0.1498(5) 0.2867(6) 0.8851(5) 0.056(3) Uani 1 1 d D U . . .
H12A_4 H 0.114046 0.316902 0.868832 0.084 Uiso 1 1 calc GR . . . .
H12B_4 H 0.178889 0.303790 0.923317 0.084 Uiso 1 1 calc GR . . . .
H12C_4 H 0.133647 0.244183 0.892020 0.084 Uiso 1 1 calc GR . . . .
C1_5 C 0.4064(4) 0.6261(4) 0.3005(4) 0.0424(18) Uani 1 1 d D U . . .
C2_5 C 0.4367(4) 0.6378(4) 0.2576(4) 0.0374(16) Uani 1 1 d D U . . .
C3_5 C 0.4854(3) 0.6844(4) 0.2689(3) 0.0328(15) Uani 1 1 d D U . . .
C4_5 C 0.5051(4) 0.7187(4) 0.3233(3) 0.0344(15) Uani 1 1 d D U . . .
C5_5 C 0.4730(4) 0.7092(3) 0.3652(3) 0.0341(15) Uani 1 1 d D U . . .
C6_5 C 0.4252(4) 0.6627(3) 0.3543(4) 0.0376(16) Uani 1 1 d D U . . .
C7_5 C 0.3604(6) 0.5701(5) 0.2919(8) 0.085(5) Uani 1 1 d D U . . .
H7A_5 H 0.381332 0.534097 0.318461 0.127 Uiso 1 1 calc GR . . . .
H7B_5 H 0.346776 0.555524 0.249840 0.127 Uiso 1 1 calc GR . . . .
H7C_5 H 0.323216 0.584357 0.301744 0.127 Uiso 1 1 calc GR . . . .
C8_5 C 0.4176(6) 0.5992(6) 0.2001(5) 0.065(3) Uani 1 1 d D U . . .
H8A_5 H 0.452702 0.570549 0.200104 0.098 Uiso 1 1 calc GR . . . .
H8B_5 H 0.407618 0.628959 0.165631 0.098 Uiso 1 1 calc GR . . . .
H8C_5 H 0.380044 0.572867 0.196956 0.098 Uiso 1 1 calc GR . . . .
C9_5 C 0.5180(5) 0.6963(6) 0.2227(4) 0.055(2) Uani 1 1 d D U . . .
H9A_5 H 0.564179 0.696570 0.242986 0.083 Uiso 1 1 calc GR . . . .
H9B_5 H 0.504297 0.738344 0.203005 0.083 Uiso 1 1 calc GR . . . .
H9C_5 H 0.506413 0.661562 0.192453 0.083 Uiso 1 1 calc GR . . . .
C10_5 C 0.5596(5) 0.7664(6) 0.3368(5) 0.060(3) Uani 1 1 d D U . . .
H10A_5 H 0.560197 0.793984 0.370908 0.090 Uiso 1 1 calc GR . . . .
H10B_5 H 0.554244 0.793642 0.301320 0.090 Uiso 1 1 calc GR . . . .
H10C_5 H 0.599862 0.742469 0.347008 0.090 Uiso 1 1 calc GR . . . .
C11_5 C 0.4941(6) 0.7477(6) 0.4238(4) 0.059(3) Uani 1 1 d D U . . .
H11A_5 H 0.457675 0.754552 0.437285 0.089 Uiso 1 1 calc GR . . . .
H11B_5 H 0.511143 0.789869 0.417186 0.089 Uiso 1 1 calc GR . . . .
H11C_5 H 0.527219 0.723377 0.454658 0.089 Uiso 1 1 calc GR . . . .
C12_5 C 0.3954(6) 0.6477(7) 0.4023(6) 0.082(5) Uani 1 1 d D U . . .
H12A_5 H 0.418348 0.671365 0.439391 0.123 Uiso 1 1 calc GR . . . .
H12B_5 H 0.398001 0.600830 0.410512 0.123 Uiso 1 1 calc GR . . . .
H12C_5 H 0.350715 0.661253 0.387803 0.123 Uiso 1 1 calc GR . . . .
C1_6 C 0.3103(3) 0.7812(4) 0.1550(3) 0.0299(14) Uani 1 1 d D U . . .
C2_6 C 0.2584(3) 0.7382(4) 0.1431(3) 0.0297(13) Uani 1 1 d D U . . .
C3_6 C 0.2235(3) 0.7353(4) 0.1828(3) 0.0290(13) Uani 1 1 d D U . . .
C4_6 C 0.2401(3) 0.7759(3) 0.2345(3) 0.0263(13) Uani 1 1 d D U . . .
C5_6 C 0.2904(3) 0.8204(3) 0.2454(3) 0.0270(13) Uani 1 1 d D U . . .
C6_6 C 0.3264(3) 0.8233(3) 0.2055(3) 0.0294(13) Uani 1 1 d D U . . .
C7_6 C 0.3460(5) 0.7841(5) 0.1108(5) 0.052(2) Uani 1 1 d D U . . .
H7A_6 H 0.378563 0.818192 0.123211 0.079 Uiso 1 1 calc GR . . . .
H7B_6 H 0.316237 0.793975 0.070443 0.079 Uiso 1 1 calc GR . . . .
H7C_6 H 0.366438 0.742032 0.110101 0.079 Uiso 1 1 calc GR . . . .
C8_6 C 0.2396(5) 0.6954(5) 0.0882(4) 0.052(2) Uani 1 1 d D U . . .
H8A_6 H 0.238356 0.649952 0.100271 0.078 Uiso 1 1 calc GR . . . .
H8B_6 H 0.270653 0.700113 0.067416 0.078 Uiso 1 1 calc GR . . . .
H8C_6 H 0.197394 0.708319 0.060935 0.078 Uiso 1 1 calc GR . . . .
C9_6 C 0.1664(4) 0.6910(5) 0.1689(4) 0.049(2) Uani 1 1 d D U . . .
H9A_6 H 0.180569 0.645595 0.173170 0.074 Uiso 1 1 calc GR . . . .
H9B_6 H 0.138060 0.698689 0.127439 0.074 Uiso 1 1 calc GR . . . .
H9C_6 H 0.143592 0.700060 0.196911 0.074 Uiso 1 1 calc GR . . . .
C10_6 C 0.2014(4) 0.7717(5) 0.2768(4) 0.0407(18) Uani 1 1 d D U . . .
H10A_6 H 0.225839 0.790882 0.315857 0.061 Uiso 1 1 calc GR . . . .
H10B_6 H 0.192344 0.725937 0.282482 0.061 Uiso 1 1 calc GR . . . .
H10C_6 H 0.161379 0.795441 0.259279 0.061 Uiso 1 1 calc GR . . . .
C11_6 C 0.3015(5) 0.8706(5) 0.2949(4) 0.051(2) Uani 1 1 d D U . . .
H11A_6 H 0.276018 0.859671 0.320170 0.076 Uiso 1 1 calc GR . . . .
H11B_6 H 0.289097 0.913705 0.276884 0.076 Uiso 1 1 calc GR . . . .
H11C_6 H 0.346701 0.871109 0.319686 0.076 Uiso 1 1 calc GR . . . .
C12_6 C 0.3787(5) 0.8725(5) 0.2134(6) 0.060(3) Uani 1 1 d D U . . .
H12A_6 H 0.386421 0.896029 0.251404 0.089 Uiso 1 1 calc GR . . . .
H12B_6 H 0.365841 0.903463 0.179764 0.089 Uiso 1 1 calc GR . . . .
H12C_6 H 0.417650 0.850159 0.214150 0.089 Uiso 1 1 calc GR . . . .
C1_8 C 0.4969(3) 0.2317(4) 0.2759(3) 0.0285(13) Uani 1 1 d D U . . .
C2_8 C 0.4729(3) 0.2082(4) 0.3205(3) 0.0339(15) Uani 1 1 d D U . . .
C3_8 C 0.4386(3) 0.2507(4) 0.3457(3) 0.0349(15) Uani 1 1 d D U . . .
C4_8 C 0.4250(3) 0.3150(4) 0.3233(3) 0.0332(15) Uani 1 1 d D U . . .
C5_8 C 0.4472(3) 0.3377(4) 0.2780(3) 0.0333(15) Uani 1 1 d D U . . .
C6_8 C 0.4841(3) 0.2960(4) 0.2547(3) 0.0310(14) Uani 1 1 d D U . . .
C7_8 C 0.5442(4) 0.1906(4) 0.2575(4) 0.0432(19) Uani 1 1 d D U . . .
H7A_8 H 0.586313 0.210956 0.272690 0.065 Uiso 1 1 calc GR . . . .
H7B_8 H 0.530273 0.187778 0.213442 0.065 Uiso 1 1 calc GR . . . .
H7C_8 H 0.546334 0.146852 0.274551 0.065 Uiso 1 1 calc GR . . . .
C8_8 C 0.4857(5) 0.1383(4) 0.3423(4) 0.051(2) Uani 1 1 d D U . . .
H8A_8 H 0.521278 0.137180 0.380570 0.076 Uiso 1 1 calc GR . . . .
H8B_8 H 0.496533 0.112375 0.312181 0.076 Uiso 1 1 calc GR . . . .
H8C_8 H 0.447662 0.120120 0.348115 0.076 Uiso 1 1 calc GR . . . .
C9_8 C 0.4170(5) 0.2270(7) 0.3969(4) 0.061(3) Uani 1 1 d D U . . .
H9A_8 H 0.409297 0.264482 0.419234 0.092 Uiso 1 1 calc GR . . . .
H9B_8 H 0.450128 0.199410 0.424214 0.092 Uiso 1 1 calc GR . . . .
H9C_8 H 0.377655 0.201818 0.380287 0.092 Uiso 1 1 calc GR . . . .
C10_8 C 0.3850(4) 0.3589(6) 0.3476(5) 0.056(3) Uani 1 1 d D U . . .
H10A_8 H 0.362184 0.332630 0.368430 0.084 Uiso 1 1 calc GR . . . .
H10B_8 H 0.354205 0.382463 0.314185 0.084 Uiso 1 1 calc GR . . . .
H10C_8 H 0.412549 0.390196 0.375987 0.084 Uiso 1 1 calc GR . . . .
C11_8 C 0.4334(4) 0.4083(4) 0.2587(4) 0.0438(19) Uani 1 1 d D U . . .
H11A_8 H 0.448801 0.436632 0.294127 0.066 Uiso 1 1 calc GR . . . .
H11B_8 H 0.387502 0.414320 0.239214 0.066 Uiso 1 1 calc GR . . . .
H11C_8 H 0.455188 0.419534 0.230189 0.066 Uiso 1 1 calc GR . . . .
C12_8 C 0.5163(4) 0.3228(5) 0.2119(4) 0.0407(18) Uani 1 1 d D U . . .
H12A_8 H 0.561568 0.329848 0.234028 0.061 Uiso 1 1 calc GR . . . .
H12B_8 H 0.496385 0.364249 0.194927 0.061 Uiso 1 1 calc GR . . . .
H12C_8 H 0.511460 0.291650 0.179178 0.061 Uiso 1 1 calc GR . . . .
C1_7 C 0.2994(5) 0.1148(4) 0.2200(5) 0.031(2) Uani 0.792(13) 1 d D U P A 1
C2_7 C 0.2701(5) 0.1648(5) 0.2408(4) 0.030(2) Uani 0.792(13) 1 d D U P A 1
C3_7 C 0.2584(4) 0.2255(4) 0.2103(4) 0.0243(19) Uani 0.792(13) 1 d D U P A 1
C4_7 C 0.2752(5) 0.2349(5) 0.1586(4) 0.0265(18) Uani 0.792(13) 1 d D U P A 1
C5_7 C 0.3031(6) 0.1825(6) 0.1365(4) 0.030(2) Uani 0.792(13) 1 d D U P A 1
C6_7 C 0.3170(5) 0.1236(5) 0.1690(5) 0.033(2) Uani 0.792(13) 1 d D U P A 1
C7_7 C 0.3093(7) 0.0486(7) 0.2509(8) 0.069(5) Uani 0.792(13) 1 d D U P A 1
H7A_7 H 0.354897 0.040288 0.269884 0.103 Uiso 0.792(13) 1 calc GR . P A 1
H7B_7 H 0.290402 0.014691 0.220855 0.103 Uiso 0.792(13) 1 calc GR . P A 1
H7C_7 H 0.288786 0.048112 0.281639 0.103 Uiso 0.792(13) 1 calc GR . P A 1
C8_7 C 0.2480(7) 0.1554(9) 0.2949(5) 0.063(4) Uani 0.792(13) 1 d D U P A 1
H8A_7 H 0.261201 0.112318 0.312597 0.095 Uiso 0.792(13) 1 calc GR . P A 1
H8B_7 H 0.201594 0.158872 0.281781 0.095 Uiso 0.792(13) 1 calc GR . P A 1
H8C_7 H 0.267184 0.189000 0.325137 0.095 Uiso 0.792(13) 1 calc GR . P A 1
C9_7 C 0.2276(6) 0.2803(7) 0.2327(6) 0.056(4) Uani 0.792(13) 1 d D U P A 1
H9A_7 H 0.185083 0.288489 0.203599 0.083 Uiso 0.792(13) 1 calc GR . P A 1
H9B_7 H 0.253591 0.319726 0.237204 0.083 Uiso 0.792(13) 1 calc GR . P A 1
H9C_7 H 0.224228 0.268508 0.271716 0.083 Uiso 0.792(13) 1 calc GR . P A 1
C10_7 C 0.2553(6) 0.2958(7) 0.1213(8) 0.067(5) Uani 0.792(13) 1 d D U P A 1
H10A_7 H 0.264035 0.333885 0.147902 0.100 Uiso 0.792(13) 1 calc GR . P A 1
H10B_7 H 0.209638 0.293795 0.098287 0.100 Uiso 0.792(13) 1 calc GR . P A 1
H10C_7 H 0.279174 0.299412 0.093398 0.100 Uiso 0.792(13) 1 calc GR . P A 1
C11_7 C 0.3109(6) 0.1859(10) 0.0750(5) 0.068(5) Uani 0.792(13) 1 d D U P A 1
H11A_7 H 0.302164 0.230251 0.059167 0.102 Uiso 0.792(13) 1 calc GR . P A 1
H11B_7 H 0.281074 0.155638 0.047355 0.102 Uiso 0.792(13) 1 calc GR . P A 1
H11C_7 H 0.354561 0.173844 0.078830 0.102 Uiso 0.792(13) 1 calc GR . P A 1
C12_7 C 0.3475(7) 0.0680(7) 0.1475(9) 0.076(6) Uani 0.792(13) 1 d D U P A 1
H12A_7 H 0.342936 0.074854 0.105048 0.114 Uiso 0.792(13) 1 calc GR . P A 1
H12B_7 H 0.326773 0.027133 0.151543 0.114 Uiso 0.792(13) 1 calc GR . P A 1
H12C_7 H 0.392811 0.065866 0.171736 0.114 Uiso 0.792(13) 1 calc GR . P A 1
O1_13 O 0.6311(11) 0.4868(12) 0.4767(13) 0.023(6) Uani 0.577(12) 1 d D U P B 2
C1_13 C 0.5862(6) 0.4856(6) 0.5034(6) 0.025(3) Uani 0.577(12) 1 d D U P B 2
C2_13 C 0.5389(6) 0.5417(6) 0.4775(5) 0.037(3) Uani 0.577(12) 1 d D U P B 2
F1_13 F 0.5675(15) 0.5967(11) 0.4718(11) 0.056(2) Uani 0.577(12) 1 d D U P B 2
F2_13 F 0.5045(7) 0.5542(9) 0.5142(8) 0.046(3) Uani 0.577(12) 1 d D U P B 2
F3_13 F 0.4981(6) 0.5280(9) 0.4231(5) 0.066(4) Uani 0.577(12) 1 d D U P B 2
C3_13 C 0.5486(6) 0.4204(6) 0.4905(6) 0.045(3) Uani 0.577(12) 1 d D U P B 2
F4_13 F 0.5823(6) 0.3727(5) 0.5270(7) 0.057(3) Uani 0.577(12) 1 d D U P B 2
F5_13 F 0.5378(16) 0.4026(12) 0.4334(10) 0.055(6) Uani 0.577(12) 1 d D U P B 2
F6_13 F 0.4932(7) 0.4222(8) 0.4997(9) 0.046(3) Uani 0.577(12) 1 d D U P B 2
C4_13 C 0.6165(5) 0.4951(7) 0.5724(5) 0.036(3) Uani 0.577(12) 1 d D U P B 2
F7_13 F 0.6695(8) 0.4594(13) 0.5936(15) 0.0459(17) Uani 0.577(12) 1 d D U P B 2
F8_13 F 0.5785(13) 0.4789(11) 0.6040(12) 0.049(4) Uani 0.577(12) 1 d D U P B 2
F9_13 F 0.6333(6) 0.5566(6) 0.5869(6) 0.054(3) Uani 0.577(12) 1 d D U P B 2
O1_27 O 0.1456(13) 0.4701(19) 0.5058(14) 0.048(3) Uani 0.503(11) 1 d D U P C 2
C1_27 C 0.0892(9) 0.4950(8) 0.5034(7) 0.0407(18) Uani 0.503(11) 1 d D U P C 2
C2_27 C 0.0323(7) 0.4516(8) 0.4677(7) 0.047(3) Uani 0.503(11) 1 d D U P C 2
F1_27 F 0.0367(17) 0.4352(11) 0.4143(9) 0.056(6) Uani 0.503(11) 1 d D U P C 2
F2_27 F -0.0235(11) 0.4835(19) 0.455(2) 0.059(2) Uani 0.503(11) 1 d D U P C 2
F3_27 F 0.0279(9) 0.3986(7) 0.4969(10) 0.096(7) Uani 0.503(11) 1 d D U P C 2
C3_27 C 0.0919(8) 0.5025(9) 0.5697(7) 0.059(5) Uani 0.503(11) 1 d D U P C 2
F4_27 F 0.1287(6) 0.5538(9) 0.5967(6) 0.089(6) Uani 0.503(11) 1 d D U P C 2
F5_27 F 0.1157(11) 0.4487(11) 0.6001(9) 0.103(8) Uani 0.503(11) 1 d D U P C 2
F6_27 F 0.0350(13) 0.5122(18) 0.575(2) 0.0585(19) Uani 0.503(11) 1 d D U P C 2
C4_27 C 0.0798(7) 0.5652(8) 0.4762(7) 0.055(4) Uani 0.503(11) 1 d D U P C 2
F7_27 F 0.1348(10) 0.5963(14) 0.4927(13) 0.105(9) Uani 0.503(11) 1 d D U P C 2
F8_27 F 0.0402(14) 0.6003(19) 0.4965(16) 0.066(3) Uani 0.503(11) 1 d D U P C 2
F9_27 F 0.0572(6) 0.5623(7) 0.4177(6) 0.058(3) Uani 0.503(11) 1 d D U P C 2
O1_25 O 0.1882(19) 0.3663(6) 0.4524(15) 0.0410(16) Uani 0.514(11) 1 d D U P C 2
C1_25 C 0.1965(7) 0.3040(9) 0.4706(7) 0.0335(15) Uani 0.514(11) 1 d D U P C 2
C2_25 C 0.2592(7) 0.2761(7) 0.4679(7) 0.045(3) Uani 0.514(11) 1 d D U P C 2
F1_25 F 0.2696(8) 0.2939(8) 0.4179(7) 0.057(4) Uani 0.514(11) 1 d D U P C 2
F2_25 F 0.2593(13) 0.2110(8) 0.4679(13) 0.063(5) Uani 0.514(11) 1 d D U P C 2
F3_25 F 0.3087(6) 0.2956(6) 0.5141(7) 0.069(4) Uani 0.514(11) 1 d D U P C 2
C3_25 C 0.1955(8) 0.2974(6) 0.5372(7) 0.050(4) Uani 0.514(11) 1 d D U P C 2
F4_25 F 0.1366(8) 0.3027(7) 0.5377(8) 0.078(4) Uani 0.514(11) 1 d D U P C 2
F5_25 F 0.2297(9) 0.3456(5) 0.5703(7) 0.064(5) Uani 0.514(11) 1 d D U P C 2
F6_25 F 0.2168(10) 0.2412(5) 0.5624(9) 0.053(4) Uani 0.514(11) 1 d D U P C 2
C4_25 C 0.1407(8) 0.2632(9) 0.4283(8) 0.070(5) Uani 0.514(11) 1 d D U P C 2
F7_25 F 0.0852(9) 0.2962(12) 0.4162(9) 0.084(4) Uani 0.514(11) 1 d D U P C 2
F8_25 F 0.1377(18) 0.2052(10) 0.4530(16) 0.133(11) Uani 0.514(11) 1 d D U P C 2
F9_25 F 0.1471(9) 0.2512(8) 0.3758(6) 0.110(6) Uani 0.514(11) 1 d D U P C 2
O1_24 O 0.186(2) 0.3674(7) 0.4487(16) 0.0410(16) Uani 0.486(11) 1 d D U P C 1
C1_24 C 0.1937(7) 0.3043(9) 0.4654(7) 0.0335(15) Uani 0.486(11) 1 d D U P C 1
C2_24 C 0.1261(8) 0.2737(9) 0.4462(8) 0.063(5) Uani 0.486(11) 1 d D U P C 1
F1_24 F 0.0948(7) 0.2912(7) 0.4826(8) 0.076(4) Uani 0.486(11) 1 d D U P C 1
F2_24 F 0.1277(14) 0.2078(8) 0.4485(10) 0.071(5) Uani 0.486(11) 1 d D U P C 1
F3_24 F 0.0913(10) 0.2926(13) 0.3892(8) 0.084(4) Uani 0.486(11) 1 d D U P C 1
C3_24 C 0.2369(10) 0.2715(9) 0.4351(9) 0.069(5) Uani 0.486(11) 1 d D U P C 1
F4_24 F 0.2901(11) 0.3063(12) 0.4459(13) 0.111(8) Uani 0.486(11) 1 d D U P C 1
F5_24 F 0.2044(13) 0.2648(13) 0.3775(7) 0.139(9) Uani 0.486(11) 1 d D U P C 1
F6_24 F 0.2554(19) 0.2116(11) 0.4549(18) 0.103(11) Uani 0.486(11) 1 d D U P C 1
C4_24 C 0.2250(8) 0.2963(10) 0.5347(7) 0.063(5) Uani 0.486(11) 1 d D U P C 1
F7_24 F 0.2878(7) 0.3080(8) 0.5536(9) 0.088(6) Uani 0.486(11) 1 d D U P C 1
F8_24 F 0.2149(17) 0.2384(12) 0.5541(14) 0.118(10) Uani 0.486(11) 1 d D U P C 1
F9_24 F 0.1982(13) 0.3385(14) 0.5623(9) 0.123(10) Uani 0.486(11) 1 d D U P C 1
O1_20 O 0.52966(19) 0.4746(2) 0.01902(19) 0.0220(9) Uani 1 1 d D U . . .
C1_20 C 0.5932(3) 0.4659(3) 0.0353(3) 0.0237(12) Uani 1 1 d D U . . .
C2_20 C 0.6095(3) 0.4129(3) -0.0047(3) 0.0271(13) Uani 1 1 d D U . . .
F1_20 F 0.5685(2) 0.3639(2) -0.0151(2) 0.0423(11) Uani 1 1 d D U . . .
F2_20 F 0.6687(2) 0.3899(2) 0.0207(2) 0.0356(10) Uani 1 1 d D U . . .
F3_20 F 0.6050(2) 0.4370(2) -0.05869(19) 0.0380(10) Uani 1 1 d D U . . .
C3_20 C 0.6250(3) 0.5300(3) 0.0274(4) 0.0375(16) Uani 1 1 d D U . . .
F4_20 F 0.6266(3) 0.5719(3) 0.0716(3) 0.0613(16) Uani 1 1 d D U . . .
F5_20 F 0.5929(2) 0.5594(2) -0.0243(3) 0.0492(13) Uani 1 1 d D U . . .
F6_20 F 0.6854(2) 0.5233(3) 0.0296(3) 0.0534(14) Uani 1 1 d D U . . .
C4_20 C 0.6183(3) 0.4437(4) 0.1019(3) 0.0400(17) Uani 1 1 d D U . . .
F7_20 F 0.5914(3) 0.4777(3) 0.1346(2) 0.0589(16) Uani 1 1 d D U . . .
F8_20 F 0.6819(2) 0.4511(3) 0.1268(2) 0.0517(14) Uani 1 1 d D U . . .
F9_20 F 0.6052(3) 0.3805(3) 0.1069(2) 0.0505(13) Uani 1 1 d D U . . .
O1_15 O -0.0642(2) 0.4948(2) -0.11164(19) 0.0251(9) Uani 1 1 d D U . . .
C1_15 C -0.0591(3) 0.4599(3) -0.1582(3) 0.0238(12) Uani 1 1 d D U . . .
C2_15 C -0.0545(4) 0.3857(3) -0.1456(3) 0.0346(15) Uani 1 1 d D U . . .
F1_15 F -0.0161(2) 0.3734(2) -0.08971(19) 0.0404(11) Uani 1 1 d D U . . .
F2_15 F -0.0321(3) 0.3528(2) -0.1829(2) 0.0463(12) Uani 1 1 d D U . . .
F3_15 F -0.1120(3) 0.3615(2) -0.1516(2) 0.0456(11) Uani 1 1 d D U . . .
C3_15 C -0.1178(3) 0.4751(4) -0.2144(3) 0.0353(15) Uani 1 1 d D U . . .
F4_15 F -0.1143(2) 0.5345(2) -0.2364(2) 0.0422(11) Uani 1 1 d D U . . .
F5_15 F -0.1708(2) 0.4736(3) -0.2006(2) 0.0466(12) Uani 1 1 d D U . . .
F6_15 F -0.1246(3) 0.4315(3) -0.2586(2) 0.0478(12) Uani 1 1 d D U . . .
C4_15 C 0.0016(3) 0.4822(3) -0.1716(3) 0.0312(14) Uani 1 1 d D U . . .
F7_15 F 0.0084(2) 0.5467(2) -0.1671(2) 0.0401(10) Uani 1 1 d D U . . .
F8_15 F 0.0008(3) 0.4649(3) -0.2269(2) 0.0444(11) Uani 1 1 d D U . . .
F9_15 F 0.0539(2) 0.4562(2) -0.1320(2) 0.0384(10) Uani 1 1 d D U . . .
O1_12 O 0.6315(14) 0.4853(17) 0.4785(17) 0.022(8) Uani 0.423(12) 1 d D U P B 1
C1_12 C 0.5855(8) 0.4856(7) 0.5038(7) 0.024(4) Uani 0.423(12) 1 d D U P B 1
C2_12 C 0.5238(6) 0.4539(8) 0.4607(6) 0.032(3) Uani 0.423(12) 1 d D U P B 1
F1_12 F 0.4926(8) 0.4948(8) 0.4171(7) 0.048(4) Uani 0.423(12) 1 d D U P B 1
F2_12 F 0.4829(8) 0.4392(9) 0.4893(10) 0.037(4) Uani 0.423(12) 1 d D U P B 1
F3_12 F 0.536(2) 0.3991(14) 0.4365(13) 0.044(7) Uani 0.423(12) 1 d D U P B 1
C3_12 C 0.6078(7) 0.4481(8) 0.5647(6) 0.034(3) Uani 0.423(12) 1 d D U P B 1
F4_12 F 0.6682(11) 0.4622(17) 0.596(2) 0.0459(17) Uani 0.423(12) 1 d D U P B 1
F5_12 F 0.6030(8) 0.3836(7) 0.5550(7) 0.046(4) Uani 0.423(12) 1 d D U P B 1
F6_12 F 0.5725(19) 0.4615(16) 0.5991(17) 0.049(4) Uani 0.423(12) 1 d D U P B 1
C4_12 C 0.5712(6) 0.5573(7) 0.5156(7) 0.036(3) Uani 0.423(12) 1 d D U P B 1
F7_12 F 0.6182(7) 0.5805(8) 0.5635(7) 0.049(4) Uani 0.423(12) 1 d D U P B 1
F8_12 F 0.5169(7) 0.5669(11) 0.5255(10) 0.038(4) Uani 0.423(12) 1 d D U P B 1
F9_12 F 0.568(2) 0.5930(16) 0.4670(13) 0.056(2) Uani 0.423(12) 1 d D U P B 1
O1_11 O 0.6786(10) 0.3648(4) 0.4659(10) 0.0232(17) Uani 0.700(9) 1 d D U P B 1
C1_11 C 0.6976(5) 0.3031(6) 0.4617(4) 0.0250(13) Uani 0.700(9) 1 d D U P B 1
C2_11 C 0.6368(5) 0.2636(5) 0.4256(5) 0.038(2) Uani 0.700(9) 1 d D U P B 1
F1_11 F 0.6010(3) 0.2500(4) 0.4593(4) 0.0476(19) Uani 0.700(9) 1 d D U P B 1
F2_11 F 0.6508(11) 0.2062(6) 0.4062(9) 0.054(4) Uani 0.700(9) 1 d D U P B 1
F3_11 F 0.6001(5) 0.2973(6) 0.3781(5) 0.050(3) Uani 0.700(9) 1 d D U P B 1
C3_11 C 0.7465(6) 0.2998(5) 0.4280(5) 0.038(2) Uani 0.700(9) 1 d D U P B 1
F4_11 F 0.7900(5) 0.3469(5) 0.4471(5) 0.050(2) Uani 0.700(9) 1 d D U P B 1
F5_11 F 0.7176(5) 0.3087(4) 0.3688(3) 0.058(2) Uani 0.700(9) 1 d D U P B 1
F6_11 F 0.7765(11) 0.2414(7) 0.4358(10) 0.054(4) Uani 0.700(9) 1 d D U P B 1
C4_11 C 0.7273(5) 0.2727(6) 0.5254(5) 0.033(2) Uani 0.700(9) 1 d D U P B 1
F7_11 F 0.7872(3) 0.2946(3) 0.5511(4) 0.047(2) Uani 0.700(9) 1 d D U P B 1
F8_11 F 0.7288(7) 0.2069(6) 0.5233(7) 0.042(3) Uani 0.700(9) 1 d D U P B 1
F9_11 F 0.6949(5) 0.2891(5) 0.5607(4) 0.044(2) Uani 0.700(9) 1 d D U P B 1
O1_21 O 0.3972(2) 0.4718(2) -0.0151(2) 0.0286(10) Uani 1 1 d D U . . .
C1_21 C 0.3742(3) 0.4236(3) 0.0103(3) 0.0326(14) Uani 1 1 d D U . . .
C2_21 C 0.3049(4) 0.4101(5) -0.0303(4) 0.050(2) Uani 1 1 d D U . . .
F1_21 F 0.2736(3) 0.4640(4) -0.0503(3) 0.076(2) Uani 1 1 d D U . . .
F2_21 F 0.2720(3) 0.3764(3) -0.0020(3) 0.0640(17) Uani 1 1 d D U . . .
F3_21 F 0.3050(4) 0.3758(4) -0.0794(3) 0.080(2) Uani 1 1 d D U . . .
C3_21 C 0.4142(4) 0.3603(4) 0.0163(4) 0.053(2) Uani 1 1 d D U . . .
F4_21 F 0.4669(3) 0.3632(3) 0.0648(3) 0.0647(17) Uani 1 1 d D U . . .
F5_21 F 0.4300(3) 0.3512(3) -0.0328(3) 0.0611(16) Uani 1 1 d D U . . .
F6_21 F 0.3810(3) 0.3079(3) 0.0234(4) 0.076(2) Uani 1 1 d D U . . .
C4_21 C 0.3759(4) 0.4451(5) 0.0739(4) 0.054(2) Uani 1 1 d D U . . .
F7_21 F 0.4309(3) 0.4726(3) 0.1043(2) 0.0611(16) Uani 1 1 d D U . . .
F8_21 F 0.3666(3) 0.3953(4) 0.1064(3) 0.0719(19) Uani 1 1 d D U . . .
F9_21 F 0.3295(3) 0.4890(4) 0.0690(4) 0.076(2) Uani 1 1 d D U . . .
O1_19 O 0.4597(2) 0.4681(3) -0.10314(19) 0.0268(10) Uani 1 1 d D U . . .
C1_19 C 0.4343(3) 0.4645(4) -0.1628(3) 0.0308(14) Uani 1 1 d D U . . .
C2_19 C 0.3680(4) 0.4984(6) -0.1876(3) 0.061(2) Uani 1 1 d D U . . .
F1_19 F 0.3346(3) 0.4832(5) -0.1528(3) 0.086(3) Uani 1 1 d D U . . .
F2_19 F 0.3353(3) 0.4778(5) -0.2436(2) 0.076(2) Uani 1 1 d D U . . .
F3_19 F 0.3743(3) 0.5639(4) -0.1869(3) 0.077(2) Uani 1 1 d D U . . .
C3_19 C 0.4789(4) 0.5002(4) -0.1917(3) 0.0382(16) Uani 1 1 d D U . . .
F4_19 F 0.5310(2) 0.4653(3) -0.1845(2) 0.0479(12) Uani 1 1 d D U . . .
F5_19 F 0.4988(3) 0.5568(2) -0.1635(2) 0.0499(12) Uani 1 1 d D U . . .
F6_19 F 0.4518(3) 0.5138(3) -0.2503(2) 0.0542(14) Uani 1 1 d D U . . .
C4_19 C 0.4295(5) 0.3932(4) -0.1814(4) 0.053(2) Uani 1 1 d D U . . .
F7_19 F 0.4826(4) 0.3598(3) -0.1510(2) 0.0620(16) Uani 1 1 d D U . . .
F8_19 F 0.4204(4) 0.3849(3) -0.2412(2) 0.0695(19) Uani 1 1 d D U . . .
F9_19 F 0.3796(4) 0.3650(4) -0.1712(3) 0.087(3) Uani 1 1 d D U . . .
O1_26 O 0.1474(13) 0.4777(19) 0.5053(14) 0.048(3) Uani 0.497(11) 1 d D U P C 1
C1_26 C 0.0916(9) 0.5035(8) 0.5053(6) 0.0407(18) Uani 0.497(11) 1 d D U P C 1
C2_26 C 0.0779(8) 0.4750(7) 0.5605(7) 0.040(3) Uani 0.497(11) 1 d D U P C 1
F1_26 F 0.0614(8) 0.4134(6) 0.5536(9) 0.076(5) Uani 0.497(11) 1 d D U P C 1
F2_26 F 0.0333(13) 0.5082(18) 0.574(2) 0.0585(19) Uani 0.497(11) 1 d D U P C 1
F3_26 F 0.1296(9) 0.4759(8) 0.6094(7) 0.049(4) Uani 0.497(11) 1 d D U P C 1
C3_26 C 0.0992(7) 0.5786(7) 0.5126(7) 0.042(3) Uani 0.497(11) 1 d D U P C 1
F4_26 F 0.1294(10) 0.6020(9) 0.4771(8) 0.056(5) Uani 0.497(11) 1 d D U P C 1
F5_26 F 0.1352(5) 0.5955(6) 0.5678(5) 0.051(3) Uani 0.497(11) 1 d D U P C 1
F6_26 F 0.0435(13) 0.6096(19) 0.5005(16) 0.066(3) Uani 0.497(11) 1 d D U P C 1
C4_26 C 0.0358(7) 0.4864(8) 0.4471(6) 0.047(4) Uani 0.497(11) 1 d D U P C 1
F7_26 F 0.0341(7) 0.5279(9) 0.4032(5) 0.071(4) Uani 0.497(11) 1 d D U P C 1
F8_26 F -0.0214(11) 0.4901(19) 0.454(2) 0.059(2) Uani 0.497(11) 1 d D U P C 1
F9_26 F 0.0434(17) 0.4261(10) 0.4302(11) 0.070(7) Uani 0.497(11) 1 d D U P C 1
O1_23 O 0.1754(3) 0.4906(4) 0.4005(3) 0.0316(16) Uani 0.864(8) 1 d D U P C 1
C1_23 C 0.1702(4) 0.4960(4) 0.3419(3) 0.0265(16) Uani 0.864(8) 1 d D U P C 1
C2_23 C 0.2227(4) 0.4567(4) 0.3281(4) 0.039(2) Uani 0.864(8) 1 d D U P C 1
F1_23 F 0.2783(3) 0.4638(4) 0.3715(3) 0.0502(17) Uani 0.864(8) 1 d D U P C 1
F2_23 F 0.2305(5) 0.4740(5) 0.2764(3) 0.056(2) Uani 0.864(8) 1 d D U P C 1
F3_23 F 0.2097(4) 0.3927(3) 0.3241(3) 0.0553(18) Uani 0.864(8) 1 d D U P C 1
C3_23 C 0.1034(4) 0.4693(5) 0.3016(4) 0.047(2) Uani 0.864(8) 1 d D U P C 1
F4_23 F 0.0576(3) 0.5108(5) 0.2991(3) 0.061(2) Uani 0.864(8) 1 d D U P C 1
F5_23 F 0.0910(4) 0.4140(4) 0.3257(4) 0.0549(17) Uani 0.864(8) 1 d D U P C 1
F6_23 F 0.1011(4) 0.4537(5) 0.2459(3) 0.061(2) Uani 0.864(8) 1 d D U P C 1
C4_23 C 0.1746(5) 0.5680(5) 0.3253(5) 0.050(2) Uani 0.864(8) 1 d D U P C 1
F7_23 F 0.1402(4) 0.6052(3) 0.3488(3) 0.0556(19) Uani 0.864(8) 1 d D U P C 1
F8_23 F 0.1516(4) 0.5763(4) 0.2647(3) 0.064(2) Uani 0.864(8) 1 d D U P C 1
F9_23 F 0.2340(3) 0.5894(3) 0.3443(3) 0.0576(18) Uani 0.864(8) 1 d D U P C 1
O1_22 O 0.2729(2) 0.4589(3) 0.5125(2) 0.0351(12) Uani 1 1 d D U . . .
C1_22 C 0.3208(3) 0.4948(3) 0.5497(3) 0.0262(13) Uani 1 1 d D U . . .
C2_22 C 0.3009(3) 0.5347(4) 0.5960(3) 0.0320(14) Uani 1 1 d D U . . .
F1_22 F 0.2640(2) 0.5845(2) 0.5694(2) 0.0415(11) Uani 1 1 d D U . . .
F2_22 F 0.3511(2) 0.5600(3) 0.6397(2) 0.0434(11) Uani 1 1 d D U . . .
F3_22 F 0.2687(2) 0.4965(3) 0.6221(2) 0.0476(12) Uani 1 1 d D U . . .
C3_22 C 0.3778(4) 0.4490(4) 0.5830(3) 0.0416(17) Uani 1 1 d D U . . .
F4_22 F 0.3866(3) 0.4045(3) 0.5456(3) 0.0511(13) Uani 1 1 d D U . . .
F5_22 F 0.3671(3) 0.4185(3) 0.6284(2) 0.0560(15) Uani 1 1 d D U . . .
F6_22 F 0.4323(2) 0.4818(3) 0.6056(3) 0.0601(15) Uani 1 1 d D U . . .
C4_22 C 0.3445(4) 0.5433(4) 0.5100(3) 0.0377(16) Uani 1 1 d D U . . .
F7_22 F 0.3737(2) 0.5104(3) 0.4784(2) 0.0489(13) Uani 1 1 d D U . . .
F8_22 F 0.3814(3) 0.5895(3) 0.5399(2) 0.0483(12) Uani 1 1 d D U . . .
F9_22 F 0.2934(2) 0.5729(2) 0.4703(2) 0.0440(11) Uani 1 1 d D U . . .
O1_14 O 0.0367(2) 0.4834(2) -0.00127(19) 0.0206(8) Uani 1 1 d D U . D 1
C1_14 C 0.0850(3) 0.4635(3) 0.0474(2) 0.0200(11) Uani 1 1 d D U . D 1
C2_14 C 0.1405(3) 0.4405(4) 0.0268(3) 0.0325(14) Uani 1 1 d D U . D 1
F1_14 F 0.1275(2) 0.3812(2) 0.0013(2) 0.0466(12) Uani 1 1 d D U . D 1
F2_14 F 0.1960(2) 0.4373(3) 0.0734(2) 0.0486(13) Uani 1 1 d D U . D 1
F3_14 F 0.1496(2) 0.4810(3) -0.0135(2) 0.0398(11) Uani 1 1 d D U . D 1
C3_14 C 0.1093(4) 0.5220(4) 0.0921(3) 0.0375(16) Uani 1 1 d D U . D 1
F4_14 F 0.0601(2) 0.5532(2) 0.0999(2) 0.0419(11) Uani 1 1 d D U . D 1
F5_14 F 0.1406(3) 0.5647(2) 0.0691(3) 0.0488(12) Uani 1 1 d D U . D 1
F6_14 F 0.1464(3) 0.5034(3) 0.1467(2) 0.0514(13) Uani 1 1 d D U . D 1
C4_14 C 0.0642(3) 0.4068(3) 0.0806(3) 0.0302(14) Uani 1 1 d D U . D 1
F7_14 F 0.0292(2) 0.4304(3) 0.1128(2) 0.0433(11) Uani 1 1 d D U . D 1
F8_14 F 0.1143(2) 0.3759(3) 0.1192(2) 0.0459(12) Uani 1 1 d D U . D 1
F9_14 F 0.0299(2) 0.3642(2) 0.0419(2) 0.0387(10) Uani 1 1 d D U . D 1
O1_16 O -0.0864(2) 0.4525(2) -0.0060(2) 0.0272(10) Uani 1 1 d D U . . .
C1_16 C -0.1429(3) 0.4369(3) 0.0000(3) 0.0252(12) Uani 1 1 d D U . . .
C2_16 C -0.1513(4) 0.4752(4) 0.0536(3) 0.0374(16) Uani 1 1 d D U . . .
F1_16 F -0.0965(2) 0.4782(3) 0.0997(2) 0.0470(12) Uani 1 1 d D U . . .
F2_16 F -0.1944(2) 0.4480(3) 0.0743(2) 0.0456(12) Uani 1 1 d D U . . .
F3_16 F -0.1697(3) 0.5365(3) 0.0373(3) 0.0504(13) Uani 1 1 d D U . . .
C3_16 C -0.1997(3) 0.4512(4) -0.0585(3) 0.0326(15) Uani 1 1 d D U . . .
F4_16 F -0.2036(2) 0.4077(3) -0.1014(2) 0.0437(11) Uani 1 1 d D U . . .
F5_16 F -0.1922(2) 0.5100(2) -0.0806(2) 0.0402(11) Uani 1 1 d D U . . .
F6_16 F -0.2555(2) 0.4518(3) -0.0496(2) 0.0478(13) Uani 1 1 d D U . . .
C4_16 C -0.1417(3) 0.3625(3) 0.0134(3) 0.0340(15) Uani 1 1 d D U . . .
F7_16 F -0.1178(3) 0.3297(2) -0.0227(2) 0.0430(11) Uani 1 1 d D U . . .
F8_16 F -0.2003(2) 0.3390(3) 0.0046(2) 0.0433(11) Uani 1 1 d D U . . .
F9_16 F -0.1059(2) 0.3498(2) 0.0702(2) 0.0406(11) Uani 1 1 d D U . . .
O1_10 O 0.7670(2) 0.4586(2) 0.52178(19) 0.0206(8) Uani 1 1 d D U . . .
C1_10 C 0.8189(3) 0.4943(3) 0.5512(2) 0.0183(11) Uani 1 1 d D U . . .
C2_10 C 0.8721(3) 0.4475(3) 0.5907(3) 0.0299(14) Uani 1 1 d D U . . .
F1_10 F 0.8482(2) 0.4047(2) 0.61880(19) 0.0363(10) Uani 1 1 d D U . . .
F2_10 F 0.9182(2) 0.4799(3) 0.6325(2) 0.0421(11) Uani 1 1 d D U . . .
F3_10 F 0.8984(2) 0.4148(3) 0.5565(2) 0.0443(12) Uani 1 1 d D U . . .
C3_10 C 0.8438(3) 0.5314(3) 0.5057(3) 0.0282(13) Uani 1 1 d D U . . .
F4_10 F 0.8061(2) 0.5817(2) 0.4816(2) 0.0388(10) Uani 1 1 d D U . . .
F5_10 F 0.8452(2) 0.4921(3) 0.46131(19) 0.0400(11) Uani 1 1 d D U . . .
F6_10 F 0.9027(2) 0.5546(3) 0.5322(2) 0.0387(10) Uani 1 1 d D U . . .
C4_10 C 0.8018(3) 0.5448(3) 0.5926(3) 0.0252(12) Uani 1 1 d D U . . .
F7_10 F 0.7473(2) 0.5745(2) 0.5629(2) 0.0348(9) Uani 1 1 d D U . . .
F8_10 F 0.8460(2) 0.5902(2) 0.6137(2) 0.0434(11) Uani 1 1 d D U . . .
F9_10 F 0.7935(2) 0.5145(2) 0.63983(18) 0.0345(9) Uani 1 1 d D U . . .
O1_9 O 0.6998(2) 0.4759(2) 0.39901(19) 0.0249(9) Uani 1 1 d D U . . .
C1_9 C 0.6710(3) 0.5041(3) 0.3450(3) 0.0243(12) Uani 1 1 d D U . . .
C2_9 C 0.5986(3) 0.4892(4) 0.3193(3) 0.0333(15) Uani 1 1 d D U . . .
F1_9 F 0.5882(2) 0.4278(2) 0.3315(2) 0.0420(11) Uani 1 1 d D U . . .
F2_9 F 0.5742(2) 0.4972(3) 0.25950(19) 0.0457(12) Uani 1 1 d D U . . .
F3_9 F 0.5658(2) 0.5280(3) 0.3443(2) 0.0428(11) Uani 1 1 d D U . . .
C3_9 C 0.6800(4) 0.5790(3) 0.3510(3) 0.0352(15) Uani 1 1 d D U . . .
F4_9 F 0.7397(2) 0.5965(2) 0.3552(2) 0.0405(11) Uani 1 1 d D U . . .
F5_9 F 0.6698(2) 0.6011(2) 0.4002(2) 0.0408(10) Uani 1 1 d D U . . .
F6_9 F 0.6396(2) 0.6112(2) 0.3044(2) 0.0450(11) Uani 1 1 d D U . . .
C4_9 C 0.7030(3) 0.4785(4) 0.3004(3) 0.0326(14) Uani 1 1 d D U . . .
F7_9 F 0.7656(2) 0.4727(3) 0.32710(19) 0.0379(10) Uani 1 1 d D U . . .
F8_9 F 0.6929(3) 0.5171(3) 0.25227(19) 0.0439(11) Uani 1 1 d D U . . .
F9_9 F 0.6807(3) 0.4190(2) 0.2809(2) 0.0469(12) Uani 1 1 d D U . . .
O1_18 O 0.4539(2) 0.5830(2) -0.0437(2) 0.0289(10) Uani 1 1 d D U . . .
C1_18 C 0.4385(3) 0.6421(3) -0.0283(3) 0.0300(14) Uani 1 1 d D U . . .
C2_18 C 0.4837(4) 0.6627(4) 0.0346(4) 0.0454(19) Uani 1 1 d D U . . .
F1_18 F 0.4943(3) 0.6123(3) 0.0727(2) 0.0549(14) Uani 1 1 d D U . . .
F2_18 F 0.4599(3) 0.7114(3) 0.0586(3) 0.0628(17) Uani 1 1 d D U . . .
F3_18 F 0.5405(3) 0.6812(3) 0.0318(3) 0.0581(15) Uani 1 1 d D U . . .
C3_18 C 0.4432(4) 0.6923(4) -0.0756(4) 0.0440(18) Uani 1 1 d D U . . .
F4_18 F 0.3939(3) 0.6862(3) -0.1274(3) 0.0651(16) Uani 1 1 d D U . . .
F5_18 F 0.4969(3) 0.6827(3) -0.0881(3) 0.0562(14) Uani 1 1 d D U . . .
F6_18 F 0.4441(4) 0.7535(2) -0.0569(3) 0.0682(18) Uani 1 1 d D U . . .
C4_18 C 0.3688(4) 0.6427(4) -0.0276(4) 0.0480(19) Uani 1 1 d D U . . .
F7_18 F 0.3305(2) 0.6098(3) -0.0747(3) 0.0551(14) Uani 1 1 d D U . . .
F8_18 F 0.3451(3) 0.7033(3) -0.0306(3) 0.0635(16) Uani 1 1 d D U . . .
F9_18 F 0.3658(3) 0.6144(3) 0.0228(3) 0.0641(16) Uani 1 1 d D U . . .
O1_17 O -0.0573(2) 0.5828(2) -0.0203(2) 0.0231(9) Uani 1 1 d D U . . .
C1_17 C -0.0558(3) 0.6470(3) -0.0324(3) 0.0226(12) Uani 1 1 d D U . . .
C2_17 C -0.1026(3) 0.6609(3) -0.0972(3) 0.0328(15) Uani 1 1 d D U . . .
F1_17 F -0.0783(3) 0.6427(3) -0.1394(2) 0.0479(12) Uani 1 1 d D U . . .
F2_17 F -0.1163(2) 0.7245(2) -0.1062(2) 0.0422(11) Uani 1 1 d D U . . .
F3_17 F -0.1571(2) 0.6295(3) -0.1079(3) 0.0548(15) Uani 1 1 d D U . . .
C3_17 C -0.0773(5) 0.6858(4) 0.0135(4) 0.0461(19) Uani 1 1 d D U . . .
F4_17 F -0.0490(4) 0.6628(3) 0.0687(2) 0.0631(17) Uani 1 1 d D U . . .
F5_17 F -0.1407(3) 0.6800(3) 0.0011(3) 0.0647(17) Uani 1 1 d D U . . .
F6_17 F -0.0643(3) 0.7491(2) 0.0142(3) 0.0591(16) Uani 1 1 d D U . . .
C4_17 C 0.0117(3) 0.6684(3) -0.0297(3) 0.0357(15) Uani 1 1 d D U . . .
F7_17 F 0.0492(3) 0.6748(3) 0.0278(3) 0.0597(16) Uani 1 1 d D U . . .
F8_17 F 0.0118(2) 0.7261(2) -0.0567(2) 0.0465(12) Uani 1 1 d D U . . .
F9_17 F 0.0381(2) 0.6238(2) -0.0545(3) 0.0499(13) Uani 1 1 d D U . . .

loop_
_atom_site_aniso_label
_atom_site_aniso_U_11
_atom_site_aniso_U_22
_atom_site_aniso_U_33
_atom_site_aniso_U_23
_atom_site_aniso_U_13
_atom_site_aniso_U_12
Ag1 0.0314(3) 0.1382(9) 0.0305(3) -0.0267(4) 0.0084(2) -0.0432(4)
Ag2 0.0724(6) 0.1383(10) 0.0664(5) -0.0577(6) 0.0303(5) -0.0728(7)
Ag3 0.0269(3) 0.0862(6) 0.0578(4) -0.0391(4) 0.0087(3) -0.0171(3)
Ag4 0.0586(5) 0.0744(6) 0.0540(4) 0.0178(4) 0.0069(3) 0.0397(4)
Al1 0.0153(7) 0.0155(8) 0.0100(7) -0.0015(6) 0.0030(6) -0.0008(6)
Al2 0.0125(7) 0.0157(8) 0.0113(7) 0.0005(6) 0.0035(6) 0.0012(6)
Al3 0.0126(7) 0.0155(8) 0.0144(7) 0.0011(6) 0.0034(6) 0.0010(6)
Al4 0.0169(8) 0.0195(8) 0.0118(7) -0.0038(6) 0.0031(6) 0.0000(6)
C1_28 0.018(14) 0.021(12) 0.021(12) -0.005(10) 0.002(10) -0.003(11)
C2_28 0.021(13) 0.023(13) 0.034(13) -0.012(10) 0.015(11) -0.005(12)
C3_28 0.026(15) 0.022(12) 0.036(12) -0.010(9) 0.000(10) -0.016(11)
C4_28 0.011(4) 0.031(4) 0.033(4) 0.009(4) 0.002(3) -0.002(3)
C5_28 0.007(13) 0.034(11) 0.025(13) 0.001(9) -0.003(11) -0.001(12)
C6_28 0.014(14) 0.014(10) 0.032(15) -0.004(9) 0.006(12) 0.005(10)
C7_28 0.06(2) 0.022(15) 0.047(18) 0.007(13) 0.013(17) -0.016(15)
C8_28 0.04(2) 0.08(3) 0.06(2) -0.03(2) 0.035(19) -0.01(2)
C9_28 0.05(2) 0.034(14) 0.04(2) -0.005(14) -0.007(17) 0.004(15)
C10_28 0.05(3) 0.09(3) 0.06(2) 0.05(3) 0.01(2) 0.01(3)
C11_28 0.10(4) 0.08(3) 0.05(2) -0.02(2) 0.03(3) 0.00(3)
C12_28 0.05(2) 0.024(13) 0.05(2) -0.003(13) 0.010(18) 0.024(15)
O1_31 0.025(3) 0.017(2) 0.029(4) -0.0046(18) 0.010(2) -0.0004(17)
C1_31 0.032(3) 0.020(3) 0.022(3) -0.002(2) 0.008(2) 0.002(2)
C2_31 0.029(9) 0.031(11) 0.068(12) -0.010(9) 0.014(8) 0.001(9)
F1_31 0.041(12) 0.046(10) 0.095(16) 0.002(12) 0.045(12) 0.008(9)
F2_31 0.047(14) 0.040(12) 0.08(2) -0.019(12) 0.028(14) 0.001(11)
F3_31 0.034(8) 0.039(9) 0.084(12) -0.022(8) -0.011(8) 0.011(7)
C3_31 0.074(14) 0.033(11) 0.041(10) 0.012(8) 0.019(11) 0.015(10)
F4_31 0.102(14) 0.047(11) 0.113(19) 0.018(11) 0.073(14) 0.000(10)
F5_31 0.12(2) 0.052(13) 0.029(8) 0.005(8) 0.023(12) 0.018(13)
F6_31 0.10(2) 0.022(12) 0.08(2) 0.015(11) 0.008(19) 0.027(15)
C4_31 0.041(9) 0.022(8) 0.034(8) -0.010(7) 0.007(7) -0.005(8)
F7_31 0.037(8) 0.036(14) 0.065(19) -0.014(11) -0.002(9) -0.009(8)
F8_31 0.063(16) 0.021(9) 0.061(19) -0.019(8) 0.017(13) -0.004(9)
F9_31 0.087(15) 0.045(9) 0.026(7) -0.002(6) 0.013(8) 0.008(10)
O1_30 0.030(4) 0.041(4) 0.020(2) 0.004(2) 0.005(2) 0.005(3)
C1_30 0.044(13) 0.046(13) 0.028(10) 0.011(10) 0.013(11) 0.002(10)
C2_30 0.083(17) 0.060(15) 0.025(13) 0.013(12) 0.009(13) 0.027(14)
F1_30 0.09(2) 0.12(4) 0.019(18) 0.00(2) 0.005(16) 0.05(2)
F2_30 0.06(3) 0.10(3) 0.023(12) 0.026(14) 0.014(13) 0.02(2)
F3_30 0.13(3) 0.059(18) 0.08(3) 0.02(2) -0.05(3) 0.02(2)
C3_30 0.042(15) 0.09(2) 0.08(2) 0.022(19) 0.020(15) -0.010(13)
F4_30 0.023(15) 0.08(3) 0.05(2) 0.01(2) 0.013(15) -0.018(15)
F5_30 0.09(3) 0.10(3) 0.19(5) 0.01(3) -0.02(4) -0.03(3)
F6_30 0.02(2) 0.16(5) 0.08(2) 0.05(2) 0.022(19) 0.01(3)
C4_30 0.067(15) 0.051(15) 0.027(13) 0.005(11) 0.019(13) -0.008(11)
F7_30 0.079(18) 0.051(16) 0.010(12) -0.003(12) 0.012(14) -0.003(16)
F8_30 0.14(4) 0.05(3) 0.025(13) 0.005(13) 0.026(15) 0.02(3)
F9_30 0.057(4) 0.060(5) 0.042(3) -0.009(3) 0.010(3) -0.027(3)
C1_1 0.019(3) 0.030(3) 0.031(3) 0.004(3) 0.001(2) -0.002(2)
C2_1 0.015(3) 0.024(3) 0.031(3) -0.006(2) 0.003(2) -0.002(2)
C3_1 0.016(3) 0.043(4) 0.022(3) 0.002(3) 0.006(2) -0.001(3)
C4_1 0.022(3) 0.025(3) 0.028(3) 0.000(2) 0.008(2) 0.000(2)
C5_1 0.026(3) 0.030(3) 0.019(3) -0.009(2) 0.006(2) -0.006(3)
C6_1 0.025(3) 0.038(3) 0.017(3) 0.003(2) 0.004(2) -0.002(3)
C7_1 0.041(4) 0.039(4) 0.051(5) 0.016(4) 0.010(4) 0.006(4)
C8_1 0.032(4) 0.035(4) 0.070(6) -0.017(4) 0.019(4) 0.001(3)
C9_1 0.047(5) 0.058(5) 0.032(4) 0.003(4) 0.025(3) 0.001(4)
C10_1 0.054(5) 0.031(4) 0.053(5) 0.014(4) 0.022(4) 0.010(4)
C11_1 0.046(5) 0.046(5) 0.045(5) -0.014(4) 0.018(4) 0.010(4)
C12_1 0.053(5) 0.057(5) 0.033(4) 0.008(4) 0.021(4) -0.001(4)
C1_2 0.025(3) 0.049(4) 0.025(3) -0.004(3) 0.010(3) -0.010(3)
C2_2 0.023(3) 0.036(4) 0.023(3) 0.005(3) 0.000(2) -0.004(3)
C3_2 0.018(3) 0.033(3) 0.020(3) -0.003(2) 0.000(2) 0.001(2)
C4_2 0.027(3) 0.037(4) 0.020(3) -0.001(2) 0.002(2) -0.007(3)
C5_2 0.026(3) 0.027(3) 0.031(3) 0.001(3) -0.002(3) -0.002(3)
C6_2 0.020(3) 0.037(4) 0.039(4) -0.011(3) 0.004(3) 0.001(3)
C7_2 0.069(7) 0.107(10) 0.048(5) -0.005(6) 0.043(5) -0.014(7)
C8_2 0.056(6) 0.047(5) 0.053(5) 0.024(4) 0.011(4) 0.002(4)
C9_2 0.039(4) 0.048(5) 0.047(5) -0.012(4) 0.013(4) 0.012(4)
C10_2 0.047(5) 0.063(6) 0.036(4) 0.004(4) 0.016(4) -0.020(4)
C11_2 0.043(5) 0.041(5) 0.072(7) 0.018(4) -0.002(4) 0.001(4)
C12_2 0.042(5) 0.064(6) 0.079(7) -0.018(6) 0.023(5) 0.014(5)
C1_3 0.030(3) 0.022(3) 0.030(3) -0.004(2) 0.001(3) -0.002(3)
C2_3 0.022(3) 0.024(3) 0.050(4) -0.007(3) 0.010(3) -0.006(3)
C3_3 0.029(3) 0.029(3) 0.035(3) -0.012(3) 0.012(3) -0.008(3)
C4_3 0.034(3) 0.029(3) 0.029(3) -0.006(3) 0.010(3) -0.008(3)
C5_3 0.031(3) 0.036(4) 0.028(3) -0.003(3) 0.007(3) 0.005(3)
C6_3 0.031(3) 0.034(4) 0.030(3) -0.003(3) 0.014(3) 0.005(3)
C7_3 0.048(5) 0.040(4) 0.047(5) 0.013(4) 0.009(4) 0.010(4)
C8_3 0.070(7) 0.048(5) 0.097(9) 0.021(5) 0.050(7) 0.034(5)
C9_3 0.043(5) 0.067(6) 0.052(5) -0.027(5) 0.032(4) -0.013(4)
C10_3 0.057(5) 0.056(5) 0.032(4) 0.006(4) 0.013(4) -0.001(4)
C11_3 0.056(6) 0.063(6) 0.052(5) 0.020(5) 0.022(4) 0.035(5)
C12_3 0.053(5) 0.052(5) 0.035(4) -0.001(4) 0.022(4) 0.008(4)
C1_4 0.042(4) 0.043(4) 0.027(3) 0.003(3) 0.014(3) 0.003(3)
C2_4 0.031(3) 0.044(4) 0.027(3) 0.007(3) 0.006(3) 0.013(3)
C3_4 0.033(3) 0.024(3) 0.019(3) -0.003(2) 0.008(2) -0.005(2)
C4_4 0.034(3) 0.022(3) 0.026(3) -0.004(2) 0.007(3) -0.001(3)
C5_4 0.032(3) 0.024(3) 0.039(4) -0.006(3) 0.015(3) 0.000(3)
C6_4 0.029(3) 0.034(4) 0.032(3) -0.009(3) 0.016(3) -0.011(3)
C7_4 0.097(9) 0.095(9) 0.040(5) 0.033(6) 0.033(6) 0.041(8)
C8_4 0.074(7) 0.099(9) 0.050(6) 0.029(6) 0.026(5) 0.058(7)
C9_4 0.040(4) 0.051(5) 0.038(4) -0.015(4) 0.021(3) -0.009(4)
C10_4 0.124(11) 0.044(5) 0.059(6) 0.027(5) 0.054(7) 0.035(6)
C11_4 0.052(5) 0.052(6) 0.076(7) -0.001(5) 0.031(5) 0.021(5)
C12_4 0.062(6) 0.064(6) 0.061(6) -0.001(5) 0.045(5) -0.001(5)
C1_5 0.033(4) 0.022(3) 0.073(5) 0.010(3) 0.020(4) 0.007(3)
C2_5 0.032(4) 0.031(4) 0.045(4) 0.005(3) 0.008(3) 0.008(3)
C3_5 0.032(3) 0.034(4) 0.030(3) 0.010(3) 0.007(3) 0.007(3)
C4_5 0.035(4) 0.036(4) 0.027(3) 0.007(3) 0.005(3) 0.000(3)
C5_5 0.043(4) 0.030(3) 0.032(3) 0.009(3) 0.016(3) 0.013(3)
C6_5 0.040(4) 0.031(4) 0.049(4) 0.021(3) 0.025(3) 0.019(3)
C7_5 0.077(8) 0.035(5) 0.164(15) -0.018(7) 0.070(9) -0.026(5)
C8_5 0.054(6) 0.064(7) 0.065(6) -0.022(5) 0.003(5) -0.003(5)
C9_5 0.049(5) 0.082(7) 0.034(4) 0.010(5) 0.013(4) 0.005(5)
C10_5 0.057(6) 0.072(7) 0.049(5) -0.012(5) 0.014(4) -0.031(5)
C11_5 0.079(7) 0.062(6) 0.038(4) -0.008(4) 0.022(5) 0.014(5)
C12_5 0.075(8) 0.104(10) 0.097(9) 0.061(8) 0.069(8) 0.043(7)
C1_6 0.029(3) 0.037(4) 0.029(3) 0.013(3) 0.017(3) 0.005(3)
C2_6 0.031(3) 0.036(4) 0.023(3) 0.001(3) 0.010(2) -0.003(3)
C3_6 0.027(3) 0.033(3) 0.026(3) -0.001(3) 0.009(2) -0.008(3)
C4_6 0.033(3) 0.027(3) 0.020(3) 0.001(2) 0.010(2) 0.002(3)
C5_6 0.030(3) 0.020(3) 0.030(3) 0.003(2) 0.008(3) 0.005(2)
C6_6 0.025(3) 0.023(3) 0.040(4) 0.006(3) 0.011(3) 0.001(2)
C7_6 0.055(6) 0.062(6) 0.058(6) 0.010(5) 0.042(5) 0.002(5)
C8_6 0.063(6) 0.069(6) 0.029(4) -0.022(4) 0.023(4) -0.019(5)
C9_6 0.044(5) 0.059(6) 0.047(5) -0.018(4) 0.018(4) -0.025(4)
C10_6 0.042(4) 0.054(5) 0.032(4) -0.001(3) 0.021(3) -0.001(4)
C11_6 0.058(6) 0.043(5) 0.048(5) -0.019(4) 0.014(4) -0.009(4)
C12_6 0.043(5) 0.041(5) 0.100(9) 0.002(5) 0.030(5) -0.015(4)
C1_8 0.018(3) 0.044(4) 0.018(3) -0.006(3) -0.001(2) -0.002(3)
C2_8 0.024(3) 0.044(4) 0.025(3) 0.000(3) -0.002(2) -0.007(3)
C3_8 0.022(3) 0.055(4) 0.025(3) -0.001(3) 0.004(2) -0.008(3)
C4_8 0.017(3) 0.042(4) 0.036(4) -0.011(3) 0.003(3) -0.002(3)
C5_8 0.022(3) 0.039(4) 0.031(3) -0.001(3) -0.001(2) -0.001(3)
C6_8 0.017(3) 0.045(4) 0.025(3) -0.003(3) -0.002(2) -0.004(3)
C7_8 0.042(4) 0.042(4) 0.043(4) -0.015(4) 0.010(3) 0.004(4)
C8_8 0.050(5) 0.043(5) 0.049(5) 0.012(4) 0.002(4) -0.008(4)
C9_8 0.059(6) 0.087(8) 0.041(5) 0.005(5) 0.022(4) -0.007(6)
C10_8 0.031(4) 0.070(6) 0.070(6) -0.025(5) 0.021(4) 0.000(4)
C11_8 0.032(4) 0.038(4) 0.050(5) -0.001(3) -0.001(3) 0.002(3)
C12_8 0.038(4) 0.053(5) 0.031(4) -0.002(3) 0.012(3) -0.006(4)
C1_7 0.017(4) 0.025(5) 0.041(6) 0.010(4) -0.005(4) -0.003(4)
C2_7 0.021(4) 0.045(6) 0.020(4) 0.010(4) 0.002(3) -0.004(5)
C3_7 0.015(4) 0.026(5) 0.031(5) -0.006(4) 0.008(3) -0.003(4)
C4_7 0.011(4) 0.031(4) 0.033(4) 0.009(4) 0.002(3) -0.002(3)
C5_7 0.012(4) 0.059(7) 0.016(4) -0.001(4) 0.000(3) -0.003(5)
C6_7 0.017(4) 0.034(5) 0.045(7) -0.009(4) 0.008(5) -0.003(4)
C7_7 0.046(7) 0.053(7) 0.090(11) 0.037(8) 0.000(7) 0.013(6)
C8_7 0.058(8) 0.102(12) 0.036(6) 0.023(7) 0.025(5) 0.003(8)
C9_7 0.041(6) 0.059(7) 0.056(8) -0.029(6) 0.002(5) 0.015(6)
C10_7 0.041(6) 0.052(7) 0.102(12) 0.048(8) 0.017(7) 0.001(6)
C11_7 0.041(6) 0.140(16) 0.024(5) -0.020(7) 0.014(5) -0.033(9)
C12_7 0.043(7) 0.054(8) 0.130(15) -0.044(9) 0.028(8) 0.003(6)
O1_13 0.020(10) 0.025(13) 0.025(12) -0.004(10) 0.010(10) 0.003(8)
C1_13 0.024(7) 0.031(6) 0.022(6) 0.000(5) 0.010(5) 0.008(5)
C2_13 0.032(6) 0.048(6) 0.035(6) 0.007(5) 0.017(5) 0.018(5)
F1_13 0.067(4) 0.036(3) 0.081(5) 0.014(3) 0.045(4) 0.022(3)
F2_13 0.030(4) 0.044(7) 0.072(7) -0.010(4) 0.029(5) 0.000(3)
F3_13 0.035(6) 0.116(12) 0.043(5) 0.004(7) 0.008(4) 0.042(7)
C3_13 0.031(6) 0.057(7) 0.054(8) -0.013(6) 0.022(6) -0.011(5)
F4_13 0.060(8) 0.034(5) 0.095(10) 0.013(6) 0.049(7) -0.003(5)
F5_13 0.031(13) 0.075(13) 0.063(10) -0.037(9) 0.019(9) -0.015(9)
F6_13 0.030(4) 0.044(7) 0.072(7) -0.010(4) 0.029(5) 0.000(3)
C4_13 0.023(5) 0.062(7) 0.024(5) -0.001(5) 0.010(4) 0.000(5)
F7_13 0.031(2) 0.076(4) 0.029(3) 0.016(3) 0.008(2) 0.005(2)
F8_13 0.040(5) 0.085(11) 0.031(5) 0.002(7) 0.023(5) -0.003(7)
F9_13 0.046(7) 0.074(7) 0.044(7) -0.031(5) 0.017(5) -0.012(5)
O1_27 0.039(3) 0.079(8) 0.031(3) -0.001(4) 0.018(2) 0.028(4)
C1_27 0.030(3) 0.064(5) 0.029(3) -0.007(3) 0.011(3) 0.018(3)
C2_27 0.041(7) 0.062(9) 0.043(8) 0.004(6) 0.023(6) 0.014(6)
F1_27 0.053(15) 0.065(9) 0.055(9) -0.031(7) 0.025(10) 0.001(8)
F2_27 0.029(3) 0.086(7) 0.058(3) -0.023(4) 0.011(2) 0.009(3)
F3_27 0.112(13) 0.074(9) 0.151(17) 0.040(10) 0.109(14) 0.033(8)
C3_27 0.033(8) 0.116(13) 0.030(7) -0.010(7) 0.013(6) 0.024(8)
F4_27 0.040(6) 0.162(15) 0.054(8) -0.056(10) 0.001(6) 0.024(7)
F5_27 0.090(16) 0.183(18) 0.053(11) 0.043(13) 0.045(11) 0.087(14)
F6_27 0.040(3) 0.094(5) 0.049(3) -0.006(3) 0.024(3) 0.020(3)
C4_27 0.029(7) 0.057(8) 0.070(8) -0.016(7) 0.004(7) 0.007(6)
F7_27 0.049(9) 0.114(18) 0.14(2) -0.054(15) 0.011(11) -0.032(11)
F8_27 0.050(4) 0.065(9) 0.072(5) -0.016(5) 0.006(4) 0.026(5)
F9_27 0.034(6) 0.064(8) 0.066(6) 0.006(6) 0.003(5) 0.012(5)
O1_25 0.053(4) 0.031(3) 0.038(4) -0.006(2) 0.014(3) -0.008(3)
C1_25 0.042(4) 0.025(3) 0.036(4) -0.005(3) 0.016(3) -0.008(3)
C2_25 0.044(7) 0.032(7) 0.062(9) 0.001(7) 0.019(6) 0.002(6)
F1_25 0.064(8) 0.045(7) 0.077(8) 0.005(6) 0.044(7) 0.010(6)
F2_25 0.069(11) 0.026(6) 0.107(13) 0.004(6) 0.048(9) 0.011(6)
F3_25 0.048(6) 0.051(7) 0.090(9) 0.004(7) 0.001(6) 0.005(5)
C3_25 0.084(10) 0.009(5) 0.060(8) -0.011(5) 0.031(8) -0.001(6)
F4_25 0.101(10) 0.059(8) 0.104(12) 0.004(7) 0.073(10) -0.006(7)
F5_25 0.144(14) 0.022(5) 0.031(6) -0.007(4) 0.037(8) -0.027(7)
F6_25 0.085(11) 0.017(5) 0.052(8) 0.002(5) 0.018(7) -0.003(5)
C4_25 0.055(9) 0.041(9) 0.086(11) -0.022(8) -0.012(8) -0.007(7)
F7_25 0.055(5) 0.068(5) 0.105(11) -0.005(10) -0.005(7) -0.020(4)
F8_25 0.10(2) 0.030(9) 0.26(3) 0.004(13) 0.05(2) -0.019(9)
F9_25 0.122(13) 0.086(10) 0.076(8) -0.065(8) -0.025(8) 0.029(10)
O1_24 0.053(4) 0.031(3) 0.038(4) -0.006(2) 0.014(3) -0.008(3)
C1_24 0.042(4) 0.025(3) 0.036(4) -0.005(3) 0.016(3) -0.008(3)
C2_24 0.065(10) 0.033(9) 0.080(11) -0.001(8) 0.010(7) -0.027(8)
F1_24 0.052(7) 0.066(8) 0.120(12) 0.037(8) 0.042(8) 0.005(6)
F2_24 0.062(10) 0.038(9) 0.099(12) -0.017(7) 0.009(9) -0.027(7)
F3_24 0.055(5) 0.068(5) 0.105(11) -0.005(10) -0.005(7) -0.020(4)
C3_24 0.111(14) 0.045(9) 0.078(11) -0.005(10) 0.066(11) 0.005(9)
F4_24 0.126(16) 0.084(13) 0.18(2) -0.003(16) 0.120(16) -0.016(12)
F5_24 0.21(2) 0.17(2) 0.067(9) -0.041(10) 0.079(12) 0.034(17)
F6_24 0.12(2) 0.039(9) 0.16(2) -0.017(11) 0.068(18) 0.019(10)
C4_24 0.058(9) 0.085(13) 0.042(8) 0.023(8) 0.012(7) 0.002(9)
F7_24 0.063(8) 0.060(9) 0.098(13) 0.019(9) -0.028(8) -0.010(7)
F8_24 0.14(2) 0.130(15) 0.093(17) 0.067(14) 0.052(16) -0.014(15)
F9_24 0.16(2) 0.18(2) 0.025(8) 0.013(12) 0.031(12) 0.058(19)
O1_20 0.0110(18) 0.031(2) 0.020(2) 0.0041(17) 0.0005(15) 0.0039(17)
C1_20 0.016(3) 0.028(3) 0.023(3) -0.006(2) 0.001(2) 0.004(2)
C2_20 0.023(3) 0.025(3) 0.031(3) 0.000(2) 0.007(2) 0.004(2)
F1_20 0.046(3) 0.031(2) 0.051(3) -0.013(2) 0.017(2) -0.007(2)
F2_20 0.027(2) 0.039(2) 0.041(2) 0.0022(19) 0.0112(18) 0.0168(18)
F3_20 0.035(2) 0.051(3) 0.030(2) 0.0033(19) 0.0136(18) 0.011(2)
C3_20 0.023(3) 0.030(4) 0.059(4) -0.004(3) 0.012(3) 0.000(3)
F4_20 0.045(3) 0.041(3) 0.094(4) -0.034(3) 0.019(3) -0.006(2)
F5_20 0.036(2) 0.039(3) 0.079(4) 0.024(2) 0.026(2) 0.008(2)
F6_20 0.023(2) 0.042(3) 0.097(4) -0.003(3) 0.022(2) -0.0034(19)
C4_20 0.031(3) 0.056(4) 0.026(3) -0.001(3) 0.000(3) 0.014(3)
F7_20 0.051(3) 0.098(5) 0.023(2) -0.010(3) 0.005(2) 0.027(3)
F8_20 0.028(2) 0.077(4) 0.034(2) -0.012(2) -0.0093(18) 0.013(2)
F9_20 0.053(3) 0.057(3) 0.040(3) 0.023(2) 0.014(2) 0.013(3)
O1_15 0.024(2) 0.033(2) 0.016(2) -0.0045(17) 0.0030(16) 0.0024(19)
C1_15 0.031(3) 0.026(3) 0.013(2) -0.003(2) 0.006(2) 0.002(2)
C2_15 0.048(4) 0.032(3) 0.024(3) -0.006(3) 0.013(3) -0.004(3)
F1_15 0.056(3) 0.032(2) 0.028(2) 0.0016(17) 0.0070(19) 0.005(2)
F2_15 0.071(3) 0.031(2) 0.040(3) -0.0073(19) 0.023(2) 0.008(2)
F3_15 0.057(3) 0.036(2) 0.042(3) -0.005(2) 0.013(2) -0.016(2)
C3_15 0.039(4) 0.040(4) 0.023(3) -0.003(3) 0.005(3) -0.002(3)
F4_15 0.054(3) 0.039(2) 0.025(2) 0.0074(18) 0.0024(19) 0.006(2)
F5_15 0.028(2) 0.072(3) 0.032(2) 0.002(2) 0.0009(18) -0.003(2)
F6_15 0.066(3) 0.051(3) 0.019(2) -0.0103(19) 0.006(2) -0.008(3)
C4_15 0.035(3) 0.031(3) 0.029(3) -0.002(3) 0.011(3) 0.003(3)
F7_15 0.043(3) 0.030(2) 0.051(3) 0.0015(19) 0.021(2) -0.0029(19)
F8_15 0.055(3) 0.057(3) 0.028(2) 0.004(2) 0.023(2) 0.011(2)
F9_15 0.032(2) 0.048(3) 0.035(2) 0.0046(19) 0.0111(18) 0.0078(19)
O1_12 0.018(12) 0.032(19) 0.016(14) 0.005(13) 0.007(12) 0.006(12)
C1_12 0.020(9) 0.032(8) 0.022(8) -0.005(6) 0.010(6) 0.002(7)
C2_12 0.018(6) 0.051(9) 0.026(7) -0.010(6) 0.008(5) -0.003(6)
F1_12 0.031(6) 0.077(11) 0.029(6) -0.001(6) 0.001(5) 0.013(8)
F2_12 0.019(6) 0.036(9) 0.061(9) -0.009(6) 0.020(6) 0.001(5)
F3_12 0.030(16) 0.051(11) 0.055(13) -0.022(9) 0.019(11) -0.015(10)
C3_12 0.027(6) 0.052(8) 0.029(7) 0.004(6) 0.019(5) 0.000(6)
F4_12 0.031(2) 0.076(4) 0.029(3) 0.016(3) 0.008(2) 0.005(2)
F5_12 0.046(9) 0.044(6) 0.052(9) 0.014(6) 0.022(7) 0.007(6)
F6_12 0.040(5) 0.085(11) 0.031(5) 0.002(7) 0.023(5) -0.003(7)
C4_12 0.025(7) 0.043(8) 0.042(8) -0.012(6) 0.015(6) 0.006(6)
F7_12 0.042(7) 0.054(9) 0.052(8) -0.034(7) 0.015(6) -0.008(7)
F8_12 0.024(6) 0.036(9) 0.061(9) -0.027(6) 0.022(6) -0.006(5)
F9_12 0.067(4) 0.036(3) 0.081(5) 0.014(3) 0.045(4) 0.022(3)
O1_11 0.025(3) 0.017(2) 0.029(4) -0.0046(18) 0.010(2) -0.0004(17)
C1_11 0.032(3) 0.020(3) 0.022(3) -0.002(2) 0.008(2) 0.002(2)
C2_11 0.057(7) 0.016(4) 0.030(5) -0.004(4) 0.001(4) -0.010(4)
F1_11 0.038(4) 0.044(4) 0.057(4) 0.000(3) 0.010(3) -0.015(3)
F2_11 0.078(11) 0.025(5) 0.044(7) -0.013(4) 0.003(6) -0.005(5)
F3_11 0.061(6) 0.030(5) 0.035(5) 0.001(3) -0.018(4) -0.013(4)
C3_11 0.052(7) 0.020(5) 0.056(6) -0.005(5) 0.035(5) 0.001(4)
F4_11 0.051(6) 0.030(4) 0.083(7) -0.007(5) 0.041(5) -0.002(4)
F5_11 0.102(8) 0.039(4) 0.045(4) -0.008(3) 0.041(4) 0.001(4)
F6_11 0.072(10) 0.028(5) 0.082(8) -0.007(5) 0.053(7) 0.011(5)
C4_11 0.036(5) 0.030(5) 0.026(5) 0.003(4) 0.001(4) 0.001(4)
F7_11 0.038(4) 0.031(3) 0.050(4) -0.003(3) -0.014(3) 0.003(3)
F8_11 0.062(6) 0.021(4) 0.036(5) 0.006(3) 0.008(4) 0.004(4)
F9_11 0.068(6) 0.043(5) 0.024(3) 0.003(3) 0.019(4) 0.003(4)
O1_21 0.020(2) 0.031(2) 0.037(3) 0.009(2) 0.0132(19) -0.0004(19)
C1_21 0.027(3) 0.036(4) 0.036(3) 0.006(3) 0.012(3) -0.008(3)
C2_21 0.032(4) 0.066(5) 0.051(5) 0.010(4) 0.012(3) -0.016(4)
F1_21 0.026(2) 0.108(5) 0.086(4) 0.050(4) 0.010(3) 0.003(3)
F2_21 0.039(3) 0.082(4) 0.071(4) 0.020(3) 0.018(3) -0.028(3)
F3_21 0.079(5) 0.105(6) 0.051(3) -0.015(3) 0.014(3) -0.052(4)
C3_21 0.052(5) 0.043(4) 0.068(5) 0.011(4) 0.027(4) -0.009(4)
F4_21 0.043(3) 0.073(4) 0.078(4) 0.047(3) 0.020(3) 0.013(3)
F5_21 0.077(4) 0.032(3) 0.088(4) 0.002(3) 0.046(4) 0.002(3)
F6_21 0.073(4) 0.047(3) 0.121(6) 0.025(4) 0.050(4) -0.010(3)
C4_21 0.054(5) 0.071(6) 0.049(5) 0.000(4) 0.033(4) -0.014(4)
F7_21 0.065(4) 0.080(4) 0.040(3) -0.009(3) 0.020(3) -0.023(3)
F8_21 0.077(4) 0.097(5) 0.045(3) 0.009(3) 0.024(3) -0.031(4)
F9_21 0.076(4) 0.080(5) 0.100(5) -0.011(4) 0.064(4) 0.000(4)
O1_19 0.028(2) 0.036(3) 0.016(2) -0.0038(18) 0.0059(17) 0.003(2)
C1_19 0.025(3) 0.047(4) 0.017(3) -0.008(3) 0.004(2) 0.001(3)
C2_19 0.035(4) 0.117(7) 0.024(4) -0.002(4) 0.002(3) 0.018(5)
F1_19 0.029(3) 0.194(9) 0.034(3) 0.007(4) 0.009(2) 0.019(4)
F2_19 0.033(3) 0.164(7) 0.020(2) 0.001(3) -0.0044(19) 0.005(4)
F3_19 0.081(5) 0.096(5) 0.041(3) 0.005(3) 0.005(3) 0.055(4)
C3_19 0.043(4) 0.045(4) 0.027(3) 0.001(3) 0.012(3) 0.007(3)
F4_19 0.044(3) 0.058(3) 0.047(3) 0.004(2) 0.022(2) 0.011(2)
F5_19 0.063(3) 0.038(3) 0.047(3) 0.002(2) 0.016(3) -0.005(2)
F6_19 0.066(3) 0.066(4) 0.031(2) 0.010(2) 0.017(2) -0.002(3)
C4_19 0.069(6) 0.051(5) 0.041(4) -0.014(4) 0.019(4) -0.020(4)
F7_19 0.110(5) 0.028(2) 0.042(3) -0.006(2) 0.019(3) 0.004(3)
F8_19 0.107(5) 0.064(4) 0.031(3) -0.020(3) 0.014(3) -0.024(4)
F9_19 0.103(5) 0.099(5) 0.052(4) -0.009(4) 0.019(4) -0.071(5)
O1_26 0.039(3) 0.079(8) 0.031(3) -0.001(4) 0.018(2) 0.028(4)
C1_26 0.030(3) 0.064(5) 0.029(3) -0.007(3) 0.011(3) 0.018(3)
C2_26 0.042(8) 0.043(7) 0.040(7) -0.014(6) 0.018(6) -0.001(6)
F1_26 0.082(10) 0.046(6) 0.121(14) -0.014(7) 0.060(10) -0.017(6)
F2_26 0.040(3) 0.094(5) 0.049(3) -0.006(3) 0.024(3) 0.020(3)
F3_26 0.047(6) 0.074(9) 0.028(6) 0.012(6) 0.016(4) 0.003(6)
C3_26 0.035(7) 0.045(7) 0.047(8) 0.002(6) 0.017(6) 0.007(6)
F4_26 0.067(10) 0.046(8) 0.063(8) 0.025(7) 0.035(8) 0.009(7)
F5_26 0.044(6) 0.052(7) 0.057(6) 0.002(5) 0.016(5) 0.003(5)
F6_26 0.050(4) 0.065(9) 0.072(5) -0.016(5) 0.006(4) 0.026(5)
C4_26 0.028(6) 0.068(10) 0.046(7) -0.023(6) 0.015(5) 0.013(7)
F7_26 0.045(7) 0.118(12) 0.034(6) 0.000(6) -0.007(5) 0.017(8)
F8_26 0.029(3) 0.086(7) 0.058(3) -0.023(4) 0.011(2) 0.009(3)
F9_26 0.032(7) 0.082(10) 0.085(15) -0.053(10) 0.005(11) 0.008(9)
O1_23 0.030(4) 0.041(4) 0.020(2) 0.004(2) 0.005(2) 0.005(3)
C1_23 0.030(4) 0.031(4) 0.015(3) 0.003(3) 0.003(3) -0.001(3)
C2_23 0.050(5) 0.046(5) 0.023(4) -0.005(3) 0.015(3) 0.001(4)
F1_23 0.035(3) 0.075(5) 0.040(3) -0.009(3) 0.011(3) 0.006(3)
F2_23 0.067(6) 0.084(5) 0.027(3) -0.006(3) 0.027(3) -0.009(4)
F3_23 0.082(5) 0.044(3) 0.055(4) -0.010(3) 0.042(4) 0.001(3)
C3_23 0.045(5) 0.070(6) 0.021(4) 0.005(4) 0.006(3) -0.006(4)
F4_23 0.034(3) 0.096(6) 0.038(4) 0.002(4) -0.006(3) 0.006(3)
F5_23 0.057(4) 0.060(5) 0.042(3) -0.009(3) 0.010(3) -0.027(3)
F6_23 0.060(4) 0.088(7) 0.026(3) -0.012(3) 0.001(3) -0.022(4)
C4_23 0.058(6) 0.038(5) 0.054(5) 0.019(5) 0.018(5) 0.007(4)
F7_23 0.078(5) 0.042(3) 0.046(4) 0.006(3) 0.021(3) 0.014(3)
F8_23 0.084(5) 0.064(4) 0.039(3) 0.019(3) 0.013(3) 0.005(4)
F9_23 0.068(4) 0.050(4) 0.055(4) 0.001(3) 0.020(3) -0.022(3)
O1_22 0.028(2) 0.044(3) 0.030(2) -0.012(2) 0.005(2) -0.013(2)
C1_22 0.026(3) 0.026(3) 0.019(3) -0.002(2) -0.003(2) -0.001(2)
C2_22 0.028(3) 0.044(4) 0.021(3) -0.006(3) 0.004(2) -0.005(3)
F1_22 0.032(2) 0.048(3) 0.044(3) -0.006(2) 0.0111(19) 0.012(2)
F2_22 0.035(2) 0.059(3) 0.029(2) -0.019(2) 0.0015(18) -0.008(2)
F3_22 0.039(2) 0.073(4) 0.032(2) 0.004(2) 0.014(2) -0.009(2)
C3_22 0.034(4) 0.045(4) 0.036(4) 0.000(3) -0.001(3) 0.004(3)
F4_22 0.051(3) 0.037(3) 0.056(3) -0.006(2) 0.007(2) 0.016(2)
F5_22 0.048(3) 0.067(4) 0.047(3) 0.030(3) 0.008(2) 0.017(3)
F6_22 0.025(2) 0.067(4) 0.075(4) -0.014(3) 0.000(2) 0.002(2)
C4_22 0.038(4) 0.049(4) 0.029(3) -0.005(3) 0.015(3) -0.001(3)
F7_22 0.039(3) 0.075(4) 0.037(2) -0.009(2) 0.018(2) 0.002(2)
F8_22 0.055(3) 0.041(3) 0.056(3) -0.003(2) 0.026(2) -0.013(2)
F9_22 0.044(3) 0.040(3) 0.042(3) 0.010(2) 0.007(2) -0.001(2)
O1_14 0.0177(19) 0.023(2) 0.019(2) 0.0054(16) 0.0039(16) 0.0040(16)
C1_14 0.017(3) 0.021(3) 0.018(3) 0.003(2) 0.001(2) 0.002(2)
C2_14 0.022(3) 0.041(4) 0.033(3) 0.002(3) 0.008(3) 0.002(3)
F1_14 0.044(3) 0.041(3) 0.055(3) -0.013(2) 0.018(2) 0.009(2)
F2_14 0.0180(19) 0.083(4) 0.039(2) 0.015(2) 0.0024(18) 0.008(2)
F3_14 0.028(2) 0.061(3) 0.035(2) 0.016(2) 0.0160(18) 0.009(2)
C3_14 0.041(4) 0.034(4) 0.030(3) 0.001(3) 0.002(3) 0.002(3)
F4_14 0.052(3) 0.035(2) 0.034(2) -0.0083(19) 0.008(2) 0.010(2)
F5_14 0.050(3) 0.032(2) 0.055(3) -0.003(2) 0.004(2) -0.016(2)
F6_14 0.053(3) 0.059(3) 0.026(2) -0.008(2) -0.008(2) 0.007(3)
C4_14 0.029(3) 0.028(3) 0.029(3) 0.008(3) 0.004(3) 0.003(3)
F7_14 0.037(2) 0.067(3) 0.031(2) 0.013(2) 0.0176(19) 0.009(2)
F8_14 0.037(2) 0.043(3) 0.051(3) 0.029(2) 0.005(2) 0.012(2)
F9_14 0.044(3) 0.0181(19) 0.050(3) 0.0043(17) 0.010(2) -0.0050(18)
O1_16 0.022(2) 0.028(2) 0.035(3) 0.009(2) 0.0142(19) -0.0042(18)
C1_16 0.018(3) 0.026(3) 0.033(3) 0.008(2) 0.011(2) -0.001(2)
C2_16 0.035(4) 0.045(4) 0.034(4) 0.005(3) 0.014(3) 0.006(3)
F1_16 0.040(2) 0.064(3) 0.035(2) -0.011(2) 0.0092(19) 0.005(2)
F2_16 0.036(2) 0.066(3) 0.043(3) 0.013(2) 0.024(2) 0.008(2)
F3_16 0.052(3) 0.041(3) 0.063(3) 0.002(2) 0.025(3) 0.013(2)
C3_16 0.023(3) 0.041(4) 0.034(3) 0.016(3) 0.010(3) -0.005(3)
F4_16 0.034(2) 0.056(3) 0.034(2) 0.005(2) 0.0035(19) -0.012(2)
F5_16 0.028(2) 0.047(3) 0.044(3) 0.023(2) 0.0097(18) -0.0022(19)
F6_16 0.0195(19) 0.070(3) 0.053(3) 0.028(3) 0.0107(19) 0.000(2)
C4_16 0.030(3) 0.032(3) 0.039(4) 0.015(3) 0.010(3) -0.008(3)
F7_16 0.053(3) 0.030(2) 0.047(3) 0.004(2) 0.018(2) 0.000(2)
F8_16 0.033(2) 0.045(3) 0.049(3) 0.014(2) 0.011(2) -0.014(2)
F9_16 0.036(2) 0.040(2) 0.041(2) 0.018(2) 0.0059(19) -0.0047(19)
O1_10 0.019(2) 0.023(2) 0.0180(19) -0.0027(16) 0.0045(16) -0.0057(17)
C1_10 0.015(2) 0.023(3) 0.014(2) -0.001(2) -0.0001(19) -0.001(2)
C2_10 0.024(3) 0.036(4) 0.023(3) -0.002(3) 0.000(2) 0.006(3)
F1_10 0.042(2) 0.031(2) 0.029(2) 0.0077(17) 0.0029(18) 0.0035(19)
F2_10 0.027(2) 0.058(3) 0.027(2) 0.000(2) -0.0095(17) 0.002(2)
F3_10 0.037(2) 0.051(3) 0.043(3) -0.007(2) 0.011(2) 0.018(2)
C3_10 0.020(3) 0.040(4) 0.023(3) 0.002(3) 0.005(2) -0.007(3)
F4_10 0.033(2) 0.043(3) 0.035(2) 0.0192(19) 0.0046(18) -0.0047(19)
F5_10 0.035(2) 0.065(3) 0.024(2) -0.008(2) 0.0152(17) -0.011(2)
F6_10 0.0223(19) 0.059(3) 0.032(2) -0.002(2) 0.0054(16) -0.0156(19)
C4_10 0.023(3) 0.028(3) 0.023(3) -0.008(2) 0.006(2) -0.002(2)
F7_10 0.036(2) 0.024(2) 0.044(2) -0.0012(17) 0.0131(19) 0.0081(17)
F8_10 0.041(3) 0.036(2) 0.053(3) -0.020(2) 0.015(2) -0.016(2)
F9_10 0.037(2) 0.048(3) 0.0200(18) -0.0059(17) 0.0120(16) 0.0000(19)
O1_9 0.024(2) 0.036(2) 0.0130(19) 0.0071(17) 0.0043(16) 0.0059(19)
C1_9 0.027(3) 0.030(3) 0.013(2) 0.007(2) 0.004(2) -0.002(2)
C2_9 0.036(3) 0.040(4) 0.018(3) 0.005(3) 0.003(3) -0.003(3)
F1_9 0.035(2) 0.049(3) 0.036(2) 0.009(2) 0.0040(19) -0.013(2)
F2_9 0.039(2) 0.067(3) 0.021(2) 0.011(2) -0.0037(17) -0.007(2)
F3_9 0.028(2) 0.064(3) 0.034(2) 0.012(2) 0.0081(18) 0.012(2)
C3_9 0.039(4) 0.032(3) 0.030(3) 0.003(3) 0.006(3) -0.001(3)
F4_9 0.039(2) 0.039(2) 0.041(2) 0.006(2) 0.009(2) -0.011(2)
F5_9 0.047(3) 0.038(2) 0.037(2) -0.0057(19) 0.013(2) 0.005(2)
F6_9 0.047(3) 0.039(3) 0.042(3) 0.014(2) 0.006(2) 0.005(2)
C4_9 0.040(4) 0.036(3) 0.025(3) 0.005(3) 0.015(3) -0.001(3)
F7_9 0.038(2) 0.052(3) 0.030(2) 0.0020(19) 0.0202(18) -0.001(2)
F8_9 0.057(3) 0.058(3) 0.0181(19) 0.0051(19) 0.0150(19) -0.006(2)
F9_9 0.069(3) 0.041(3) 0.035(2) -0.012(2) 0.023(2) -0.011(2)
O1_18 0.030(2) 0.018(2) 0.038(3) -0.0007(19) 0.011(2) 0.0006(18)
C1_18 0.037(3) 0.016(3) 0.034(3) 0.001(2) 0.009(3) 0.008(3)
C2_18 0.045(4) 0.037(4) 0.048(4) -0.011(3) 0.009(4) 0.009(3)
F1_18 0.065(3) 0.064(3) 0.031(2) 0.002(2) 0.009(2) 0.022(3)
F2_18 0.079(4) 0.056(3) 0.051(3) -0.020(3) 0.020(3) 0.023(3)
F3_18 0.041(3) 0.052(3) 0.068(4) -0.016(3) 0.003(2) 0.001(2)
C3_18 0.063(5) 0.027(3) 0.046(4) 0.006(3) 0.024(4) 0.006(4)
F4_18 0.073(4) 0.065(4) 0.043(3) 0.024(3) 0.002(3) 0.008(3)
F5_18 0.070(4) 0.045(3) 0.064(3) 0.007(3) 0.035(3) -0.003(3)
F6_18 0.106(5) 0.023(2) 0.084(4) 0.004(3) 0.042(4) 0.002(3)
C4_18 0.041(4) 0.047(5) 0.055(5) 0.005(4) 0.016(4) 0.022(4)
F7_18 0.030(2) 0.052(3) 0.077(4) -0.008(3) 0.010(2) 0.006(2)
F8_18 0.049(3) 0.053(3) 0.088(4) -0.006(3) 0.021(3) 0.026(3)
F9_18 0.067(4) 0.070(4) 0.075(4) 0.011(3) 0.050(3) 0.018(3)
O1_17 0.024(2) 0.017(2) 0.029(2) 0.0053(17) 0.0085(18) 0.0029(17)
C1_17 0.028(3) 0.014(3) 0.023(3) 0.002(2) 0.005(2) 0.005(2)
C2_17 0.031(3) 0.027(3) 0.036(3) 0.011(3) 0.005(3) 0.004(3)
F1_17 0.078(4) 0.041(3) 0.023(2) 0.0042(18) 0.015(2) -0.001(3)
F2_17 0.047(3) 0.029(2) 0.044(2) 0.0164(19) 0.007(2) 0.010(2)
F3_17 0.037(3) 0.048(3) 0.060(3) 0.024(3) -0.009(2) -0.008(2)
C3_17 0.082(6) 0.025(3) 0.042(4) 0.003(3) 0.034(4) 0.009(4)
F4_17 0.124(6) 0.042(3) 0.029(2) -0.004(2) 0.033(3) 0.006(3)
F5_17 0.081(4) 0.052(3) 0.089(4) 0.010(3) 0.065(4) 0.023(3)
F6_17 0.108(5) 0.023(2) 0.059(3) -0.008(2) 0.044(3) 0.004(3)
C4_17 0.031(3) 0.023(3) 0.046(4) 0.005(3) 0.004(3) -0.005(3)
F7_17 0.050(3) 0.049(3) 0.054(3) 0.008(2) -0.017(2) -0.016(3)
F8_17 0.042(3) 0.031(2) 0.061(3) 0.015(2) 0.010(2) -0.007(2)
F9_17 0.039(3) 0.040(3) 0.081(4) 0.015(2) 0.035(3) 0.006(2)

loop_
_atom_type_symbol
_atom_type_description
_atom_type_scat_dispersion_real
_atom_type_scat_dispersion_imag
_atom_type_scat_source
C C 0.0033 0.0016 'International Tables Vol C Tables 4.2.6.8 and 6.1.1.4'
O O 0.0106 0.0060 'International Tables Vol C Tables 4.2.6.8 and 6.1.1.4'
F F 0.0171 0.0103 'International Tables Vol C Tables 4.2.6.8 and 6.1.1.4'
Al Al 0.0645 0.0514 'International Tables Vol C Tables 4.2.6.8 and 6.1.1.4'
Ag Ag -0.8971 1.1015 'International Tables Vol C Tables 4.2.6.8 and 6.1.1.4'
H H 0.0000 0.0000 'International Tables Vol C Tables 4.2.6.8 and 6.1.1.4'

loop_
_geom_angle_atom_site_label_1
_geom_angle_atom_site_label_2
_geom_angle_atom_site_label_3
_geom_angle
C3_28 Ag1 C2_8 115.8(7)
C4_28 Ag1 C3_28 31.5(6)
C4_28 Ag1 C5_28 35.1(7)
C4_28 Ag1 C1_8 175.1(7)
C4_28 Ag1 C2_8 143.6(7)
C4_28 Ag1 C6_8 148.3(7)
C5_28 Ag1 C3_28 57.5(8)
C5_28 Ag1 C2_8 129.3(6)
C5_28 Ag1 C6_8 167.6(7)
C1_8 Ag1 C3_28 144.5(7)
C1_8 Ag1 C5_28 144.1(7)
C1_8 Ag1 C2_8 31.5(2)
C1_8 Ag1 C6_8 34.2(2)
C1_8 Ag1 C4_7 165.5(3)
C1_8 Ag1 C6_7 127.6(3)
C6_8 Ag1 C3_28 132.5(6)
C6_8 Ag1 C2_8 56.7(2)
C6_8 Ag1 C4_7 141.9(3)
C6_8 Ag1 C6_7 161.3(3)
C4_7 Ag1 C2_8 136.1(3)
C4_7 Ag1 C6_7 56.6(3)
C5_7 Ag1 C1_8 155.9(3)
C5_7 Ag1 C2_8 140.6(3)
C5_7 Ag1 C6_8 162.3(3)
C5_7 Ag1 C4_7 34.6(3)
C5_7 Ag1 C6_7 31.6(3)
C6_7 Ag1 C2_8 109.9(3)
C2_3 Ag2 C4_3 56.8(2)
C2_3 Ag2 C3_4 135.2(2)
C2_3 Ag2 C5_4 139.5(2)
C3_3 Ag2 C2_3 34.5(2)
C3_3 Ag2 C4_3 31.8(2)
C3_3 Ag2 C3_4 148.3(2)
C3_3 Ag2 C5_4 154.0(2)
C3_4 Ag2 C4_3 163.1(2)
C3_4 Ag2 C5_4 57.6(2)
C4_4 Ag2 C2_3 164.7(2)
C4_4 Ag2 C3_3 160.3(2)
C4_4 Ag2 C4_3 137.2(2)
C4_4 Ag2 C3_4 33.6(2)
C4_4 Ag2 C5_4 33.4(2)
C5_4 Ag2 C4_3 123.8(2)
C2_1 Ag3 C4_1 56.6(2)
C2_1 Ag3 C2_2 131.9(2)
C2_1 Ag3 C4_2 169.9(2)
C3_1 Ag3 C2_1 34.6(2)
C3_1 Ag3 C4_1 31.8(2)
C3_1 Ag3 C2_2 157.8(2)
C3_1 Ag3 C4_2 138.5(2)
C2_2 Ag3 C4_1 132.4(2)
C2_2 Ag3 C4_2 57.3(2)
C3_2 Ag3 C2_1 151.2(2)
C3_2 Ag3 C3_1 168.3(2)
C3_2 Ag3 C4_1 150.8(2)
C3_2 Ag3 C2_2 33.7(2)
C3_2 Ag3 C4_2 33.3(2)
C4_2 Ag3 C4_1 122.0(2)
C1_5 Ag4 C4_6 137.5(2)
C1_5 Ag4 C6_6 143.0(3)
C6_5 Ag4 C1_5 34.4(3)
C6_5 Ag4 C4_6 146.5(2)
C6_5 Ag4 C6_6 155.3(2)
C5_6 Ag4 C1_5 168.1(3)
C5_6 Ag4 C6_5 156.0(3)
C5_6 Ag4 C4_6 32.5(2)
C5_6 Ag4 C6_6 34.0(2)
C6_6 Ag4 C4_6 57.1(2)
O1_31 Al1 O1_13 109.7(18)
O1_31 Al1 O1_10 107.0(17)
O1_31 Al1 O1_9 110.4(18)
O1_11 Al1 O1_12 105.3(14)
O1_11 Al1 O1_10 106.3(8)
O1_11 Al1 O1_9 114.7(8)
O1_10 Al1 O1_13 115.0(11)
O1_10 Al1 O1_12 114.4(14)
O1_10 Al1 O1_9 108.3(2)
O1_9 Al1 O1_13 106.3(9)
O1_9 Al1 O1_12 107.9(11)
O1_14 Al2 O1_15 109.6(2)
O1_14 Al2 O1_17 111.8(2)
O1_16 Al2 O1_15 110.9(3)
O1_16 Al2 O1_14 108.5(2)
O1_16 Al2 O1_17 109.1(2)
O1_17 Al2 O1_15 106.9(2)
O1_20 Al3 O1_19 106.8(2)
O1_21 Al3 O1_20 108.2(2)
O1_21 Al3 O1_19 112.2(3)
O1_18 Al3 O1_20 113.8(3)
O1_18 Al3 O1_21 109.1(3)
O1_18 Al3 O1_19 106.8(3)
O1_30 Al4 O1_27 102.0(18)
O1_30 Al4 O1_22 127.3(16)
O1_27 Al4 O1_22 109.1(12)
O1_25 Al4 O1_30 102(2)
O1_25 Al4 O1_27 110(2)
O1_25 Al4 O1_22 105.3(13)
O1_24 Al4 O1_26 116(2)
O1_24 Al4 O1_23 107.2(12)
O1_24 Al4 O1_22 107.3(14)
O1_23 Al4 O1_26 106.0(12)
O1_22 Al4 O1_26 107.3(12)
O1_22 Al4 O1_23 112.9(3)
C2_28 C1_28 C6_28 120.8(17)
C2_28 C1_28 C7_28 121(2)
C6_28 C1_28 C7_28 118(2)
C1_28 C2_28 C3_28 119.6(17)
C1_28 C2_28 C8_28 120(2)
C3_28 C2_28 C8_28 120(2)
C2_28 C3_28 Ag1 98(2)
C2_28 C3_28 C4_28 118.8(18)
C2_28 C3_28 C9_28 119(2)
C4_28 C3_28 Ag1 59(2)
C4_28 C3_28 C9_28 122(2)
C9_28 C3_28 Ag1 120(3)
C3_28 C4_28 Ag1 90(3)
C3_28 C4_28 C5_28 120.9(18)
C3_28 C4_28 C10_28 120(2)
C5_28 C4_28 Ag1 76(3)
C5_28 C4_28 C10_28 118(2)
C10_28 C4_28 Ag1 116(3)
C4_28 C5_28 Ag1 69(3)
C4_28 C5_28 C11_28 118(2)
C6_28 C5_28 Ag1 97(2)
C6_28 C5_28 C4_28 118.9(18)
C6_28 C5_28 C11_28 122(2)
C11_28 C5_28 Ag1 114(4)
C1_28 C6_28 C12_28 120(2)
C5_28 C6_28 C1_28 119.7(17)
C5_28 C6_28 C12_28 120(2)
C1_28 C7_28 H7A_28 109.5
C1_28 C7_28 H7B_28 109.5
C1_28 C7_28 H7C_28 109.5
H7A_28 C7_28 H7B_28 109.5
H7A_28 C7_28 H7C_28 109.5
H7B_28 C7_28 H7C_28 109.5
C2_28 C8_28 H8A_28 109.5
C2_28 C8_28 H8B_28 109.5
C2_28 C8_28 H8C_28 109.5
H8A_28 C8_28 H8B_28 109.5
H8A_28 C8_28 H8C_28 109.5
H8B_28 C8_28 H8C_28 109.5
C3_28 C9_28 H9A_28 109.5
C3_28 C9_28 H9B_28 109.5
C3_28 C9_28 H9C_28 109.5
H9A_28 C9_28 H9B_28 109.5
H9A_28 C9_28 H9C_28 109.5
H9B_28 C9_28 H9C_28 109.5
C4_28 C10_28 H10A_28 109.5
C4_28 C10_28 H10B_28 109.5
C4_28 C10_28 H10C_28 109.5
H10A_28 C10_28 H10B_28 109.5
H10A_28 C10_28 H10C_28 109.5
H10B_28 C10_28 H10C_28 109.5
C5_28 C11_28 H11A_28 109.5
C5_28 C11_28 H11B_28 109.5
C5_28 C11_28 H11C_28 109.5
H11A_28 C11_28 H11B_28 109.5
H11A_28 C11_28 H11C_28 109.5
H11B_28 C11_28 H11C_28 109.5
C6_28 C12_28 H12A_28 109.5
C6_28 C12_28 H12B_28 109.5
C6_28 C12_28 H12C_28 109.5
H12A_28 C12_28 H12B_28 109.5
H12A_28 C12_28 H12C_28 109.5
H12B_28 C12_28 H12C_28 109.5
C1_31 O1_31 Al1 149(3)
O1_31 C1_31 C2_31 112(2)
O1_31 C1_31 C3_31 109(2)
O1_31 C1_31 C4_31 107(2)
C2_31 C1_31 C3_31 110.0(15)
C4_31 C1_31 C2_31 108.7(15)
C4_31 C1_31 C3_31 110.5(15)
F1_31 C2_31 C1_31 109.8(16)
F1_31 C2_31 F2_31 106(2)
F2_31 C2_31 C1_31 113(2)
F3_31 C2_31 C1_31 108.9(16)
F3_31 C2_31 F1_31 112(2)
F3_31 C2_31 F2_31 106(2)
F4_31 C3_31 C1_31 109.6(17)
F4_31 C3_31 F6_31 110(2)
F5_31 C3_31 C1_31 111.0(18)
F5_31 C3_31 F4_31 107(2)
F5_31 C3_31 F6_31 106(2)
F6_31 C3_31 C1_31 112(2)
F7_31 C4_31 C1_31 110.3(17)
F7_31 C4_31 F9_31 107.4(19)
F8_31 C4_31 C1_31 114(2)
F8_31 C4_31 F7_31 108(2)
F8_31 C4_31 F9_31 107(2)
F9_31 C4_31 C1_31 110.3(15)
C1_30 O1_30 Al4 141(3)
O1_30 C1_30 C2_30 108.7(19)
O1_30 C1_30 C3_30 111(2)
O1_30 C1_30 C4_30 109(2)
C2_30 C1_30 C4_30 110.7(18)
C3_30 C1_30 C2_30 110.2(19)
C3_30 C1_30 C4_30 107.3(19)
F1_30 C2_30 C1_30 112(2)
F1_30 C2_30 F2_30 103(2)
F1_30 C2_30 F3_30 109(3)
F2_30 C2_30 C1_30 111(2)
F2_30 C2_30 F3_30 111(3)
F3_30 C2_30 C1_30 111(2)
F4_30 C3_30 C1_30 111(2)
F5_30 C3_30 C1_30 112(3)
F5_30 C3_30 F4_30 108(3)
F5_30 C3_30 F6_30 108(3)
F6_30 C3_30 C1_30 109(2)
F6_30 C3_30 F4_30 109(3)
F7_30 C4_30 C1_30 112(2)
F8_30 C4_30 C1_30 111(2)
F8_30 C4_30 F7_30 108(2)
F8_30 C4_30 F9_30 108(3)
F9_30 C4_30 C1_30 111(2)
F9_30 C4_30 F7_30 107(3)
C2_1 C1_1 C7_1 118.8(7)
C6_1 C1_1 C2_1 120.4(6)
C6_1 C1_1 C7_1 120.8(7)
C1_1 C2_1 Ag3 95.7(4)
C1_1 C2_1 C3_1 120.1(6)
C1_1 C2_1 C8_1 119.2(6)
C3_1 C2_1 Ag3 67.9(4)
C3_1 C2_1 C8_1 120.5(6)
C8_1 C2_1 Ag3 110.4(5)
C2_1 C3_1 Ag3 77.5(4)
C2_1 C3_1 C4_1 118.9(6)
C2_1 C3_1 C9_1 119.3(6)
C4_1 C3_1 Ag3 89.9(4)
C4_1 C3_1 C9_1 121.1(6)
C9_1 C3_1 Ag3 110.1(5)
C3_1 C4_1 Ag3 58.3(3)
C3_1 C4_1 C10_1 119.3(6)
C5_1 C4_1 Ag3 97.5(4)
C5_1 C4_1 C3_1 119.9(6)
C5_1 C4_1 C10_1 120.8(6)
C10_1 C4_1 Ag3 114.6(5)
C4_1 C5_1 C6_1 121.3(6)
C4_1 C5_1 C11_1 118.8(7)
C6_1 C5_1 C11_1 119.8(6)
C1_1 C6_1 C5_1 119.3(6)
C1_1 C6_1 C12_1 121.3(7)
C5_1 C6_1 C12_1 119.4(6)
C1_1 C7_1 H7A_1 109.5
C1_1 C7_1 H7B_1 109.5
C1_1 C7_1 H7C_1 109.5
H7A_1 C7_1 H7B_1 109.5
H7A_1 C7_1 H7C_1 109.5
H7B_1 C7_1 H7C_1 109.5
C2_1 C8_1 H8A_1 109.5
C2_1 C8_1 H8B_1 109.5
C2_1 C8_1 H8C_1 109.5
H8A_1 C8_1 H8B_1 109.5
H8A_1 C8_1 H8C_1 109.5
H8B_1 C8_1 H8C_1 109.5
C3_1 C9_1 H9A_1 109.5
C3_1 C9_1 H9B_1 109.5
C3_1 C9_1 H9C_1 109.5
H9A_1 C9_1 H9B_1 109.5
H9A_1 C9_1 H9C_1 109.5
H9B_1 C9_1 H9C_1 109.5
C4_1 C10_1 H10A_1 109.5
C4_1 C10_1 H10B_1 109.5
C4_1 C10_1 H10C_1 109.5
H10A_1 C10_1 H10B_1 109.5
H10A_1 C10_1 H10C_1 109.5
H10B_1 C10_1 H10C_1 109.5
C5_1 C11_1 H11A_1 109.5
C5_1 C11_1 H11B_1 109.5
C5_1 C11_1 H11C_1 109.5
H11A_1 C11_1 H11B_1 109.5
H11A_1 C11_1 H11C_1 109.5
H11B_1 C11_1 H11C_1 109.5
C6_1 C12_1 H12A_1 109.5
C6_1 C12_1 H12B_1 109.5
C6_1 C12_1 H12C_1 109.5
H12A_1 C12_1 H12B_1 109.5
H12A_1 C12_1 H12C_1 109.5
H12B_1 C12_1 H12C_1 109.5
C2_2 C1_2 C7_2 119.4(8)
C6_2 C1_2 C2_2 119.3(6)
C6_2 C1_2 C7_2 121.2(8)
C1_2 C2_2 Ag3 94.5(4)
C1_2 C2_2 C8_2 118.9(7)
C3_2 C2_2 Ag3 64.1(3)
C3_2 C2_2 C1_2 119.7(6)
C3_2 C2_2 C8_2 121.3(7)
C8_2 C2_2 Ag3 113.7(6)
C2_2 C3_2 Ag3 82.3(4)
C2_2 C3_2 C9_2 119.7(6)
C4_2 C3_2 Ag3 83.8(4)
C4_2 C3_2 C2_2 119.3(6)
C4_2 C3_2 C9_2 120.3(6)
C9_2 C3_2 Ag3 111.8(5)
C3_2 C4_2 Ag3 62.9(3)
C3_2 C4_2 C10_2 118.3(7)
C5_2 C4_2 Ag3 93.3(4)
C5_2 C4_2 C3_2 120.6(6)
C5_2 C4_2 C10_2 121.0(7)
C10_2 C4_2 Ag3 115.5(5)
C4_2 C5_2 C11_2 120.6(7)
C6_2 C5_2 C4_2 119.6(6)
C6_2 C5_2 C11_2 119.7(7)
C1_2 C6_2 C12_2 119.7(8)
C5_2 C6_2 C1_2 121.4(6)
C5_2 C6_2 C12_2 118.8(8)
C1_2 C7_2 H7A_2 109.5
C1_2 C7_2 H7B_2 109.5
C1_2 C7_2 H7C_2 109.5
H7A_2 C7_2 H7B_2 109.5
H7A_2 C7_2 H7C_2 109.5
H7B_2 C7_2 H7C_2 109.5
C2_2 C8_2 H8A_2 109.5
C2_2 C8_2 H8B_2 109.5
C2_2 C8_2 H8C_2 109.5
H8A_2 C8_2 H8B_2 109.5
H8A_2 C8_2 H8C_2 109.5
H8B_2 C8_2 H8C_2 109.5
C3_2 C9_2 H9A_2 109.5
C3_2 C9_2 H9B_2 109.5
C3_2 C9_2 H9C_2 109.5
H9A_2 C9_2 H9B_2 109.5
H9A_2 C9_2 H9C_2 109.5
H9B_2 C9_2 H9C_2 109.5
C4_2 C10_2 H10A_2 109.5
C4_2 C10_2 H10B_2 109.5
C4_2 C10_2 H10C_2 109.5
H10A_2 C10_2 H10B_2 109.5
H10A_2 C10_2 H10C_2 109.5
H10B_2 C10_2 H10C_2 109.5
C5_2 C11_2 H11A_2 109.5
C5_2 C11_2 H11B_2 109.5
C5_2 C11_2 H11C_2 109.5
H11A_2 C11_2 H11B_2 109.5
H11A_2 C11_2 H11C_2 109.5
H11B_2 C11_2 H11C_2 109.5
C6_2 C12_2 H12A_2 109.5
C6_2 C12_2 H12B_2 109.5
C6_2 C12_2 H12C_2 109.5
H12A_2 C12_2 H12B_2 109.5
H12A_2 C12_2 H12C_2 109.5
H12B_2 C12_2 H12C_2 109.5
C2_3 C1_3 C6_3 120.9(6)
C2_3 C1_3 C7_3 119.1(7)
C6_3 C1_3 C7_3 120.0(7)
C1_3 C2_3 Ag2 92.9(4)
C1_3 C2_3 C3_3 119.4(6)
C1_3 C2_3 C8_3 121.5(7)
C3_3 C2_3 Ag2 66.9(4)
C3_3 C2_3 C8_3 118.9(7)
C8_3 C2_3 Ag2 114.0(6)
C2_3 C3_3 Ag2 78.5(4)
C2_3 C3_3 C9_3 119.8(7)
C4_3 C3_3 Ag2 88.3(4)
C4_3 C3_3 C2_3 119.7(6)
C4_3 C3_3 C9_3 120.3(7)
C9_3 C3_3 Ag2 108.7(5)
C3_3 C4_3 Ag2 59.9(4)
C3_3 C4_3 C5_3 119.8(6)
C3_3 C4_3 C10_3 121.4(7)
C5_3 C4_3 Ag2 94.0(4)
C5_3 C4_3 C10_3 118.7(7)
C10_3 C4_3 Ag2 117.9(5)
C4_3 C5_3 C11_3 119.5(7)
C6_3 C5_3 C4_3 120.4(6)
C6_3 C5_3 C11_3 120.1(7)
C1_3 C6_3 C12_3 120.1(7)
C5_3 C6_3 C1_3 119.8(6)
C5_3 C6_3 C12_3 120.1(6)
C1_3 C7_3 H7A_3 109.5
C1_3 C7_3 H7B_3 109.5
C1_3 C7_3 H7C_3 109.5
H7A_3 C7_3 H7B_3 109.5
H7A_3 C7_3 H7C_3 109.5
H7B_3 C7_3 H7C_3 109.5
C2_3 C8_3 H8A_3 109.5
C2_3 C8_3 H8B_3 109.5
C2_3 C8_3 H8C_3 109.5
H8A_3 C8_3 H8B_3 109.5
H8A_3 C8_3 H8C_3 109.5
H8B_3 C8_3 H8C_3 109.5
C3_3 C9_3 H9A_3 109.5
C3_3 C9_3 H9B_3 109.5
C3_3 C9_3 H9C_3 109.5
H9A_3 C9_3 H9B_3 109.5
H9A_3 C9_3 H9C_3 109.5
H9B_3 C9_3 H9C_3 109.5
C4_3 C10_3 H10A_3 109.5
C4_3 C10_3 H10B_3 109.5
C4_3 C10_3 H10C_3 109.5
H10A_3 C10_3 H10B_3 109.5
H10A_3 C10_3 H10C_3 109.5
H10B_3 C10_3 H10C_3 109.5
C5_3 C11_3 H11A_3 109.5
C5_3 C11_3 H11B_3 109.5
C5_3 C11_3 H11C_3 109.5
H11A_3 C11_3 H11B_3 109.5
H11A_3 C11_3 H11C_3 109.5
H11B_3 C11_3 H11C_3 109.5
C6_3 C12_3 H12A_3 109.5
C6_3 C12_3 H12B_3 109.5
C6_3 C12_3 H12C_3 109.5
H12A_3 C12_3 H12B_3 109.5
H12A_3 C12_3 H12C_3 109.5
H12B_3 C12_3 H12C_3 109.5
C2_4 C1_4 C7_4 118.5(7)
C6_4 C1_4 C2_4 120.5(6)
C6_4 C1_4 C7_4 121.0(7)
C1_4 C2_4 C3_4 119.9(6)
C1_4 C2_4 C8_4 121.2(7)
C3_4 C2_4 C8_4 118.9(7)
C2_4 C3_4 Ag2 95.1(5)
C2_4 C3_4 C9_4 119.7(6)
C4_4 C3_4 Ag2 64.7(4)
C4_4 C3_4 C2_4 119.6(6)
C4_4 C3_4 C9_4 120.6(6)
C9_4 C3_4 Ag2 113.2(5)
C3_4 C4_4 Ag2 81.7(4)
C3_4 C4_4 C5_4 120.1(6)
C3_4 C4_4 C10_4 118.9(7)
C5_4 C4_4 Ag2 83.6(4)
C5_4 C4_4 C10_4 120.8(7)
C10_4 C4_4 Ag2 110.0(7)
C4_4 C5_4 Ag2 63.0(4)
C4_4 C5_4 C11_4 120.4(7)
C6_4 C5_4 Ag2 95.1(4)
C6_4 C5_4 C4_4 119.5(6)
C6_4 C5_4 C11_4 120.1(7)
C11_4 C5_4 Ag2 113.7(6)
C1_4 C6_4 C5_4 120.3(6)
C1_4 C6_4 C12_4 119.5(7)
C5_4 C6_4 C12_4 120.0(7)
C1_4 C7_4 H7A_4 109.5
C1_4 C7_4 H7B_4 109.5
C1_4 C7_4 H7C_4 109.5
H7A_4 C7_4 H7B_4 109.5
H7A_4 C7_4 H7C_4 109.5
H7B_4 C7_4 H7C_4 109.5
C2_4 C8_4 H8A_4 109.5
C2_4 C8_4 H8B_4 109.5
C2_4 C8_4 H8C_4 109.5
H8A_4 C8_4 H8B_4 109.5
H8A_4 C8_4 H8C_4 109.5
H8B_4 C8_4 H8C_4 109.5
C3_4 C9_4 H9A_4 109.5
C3_4 C9_4 H9B_4 109.5
C3_4 C9_4 H9C_4 109.5
H9A_4 C9_4 H9B_4 109.5
H9A_4 C9_4 H9C_4 109.5
H9B_4 C9_4 H9C_4 109.5
C4_4 C10_4 H10A_4 109.5
C4_4 C10_4 H10B_4 109.5
C4_4 C10_4 H10C_4 109.5
H10A_4 C10_4 H10B_4 109.5
H10A_4 C10_4 H10C_4 109.5
H10B_4 C10_4 H10C_4 109.5
C5_4 C11_4 H11A_4 109.5
C5_4 C11_4 H11B_4 109.5
C5_4 C11_4 H11C_4 109.5
H11A_4 C11_4 H11B_4 109.5
H11A_4 C11_4 H11C_4 109.5
H11B_4 C11_4 H11C_4 109.5
C6_4 C12_4 H12A_4 109.5
C6_4 C12_4 H12B_4 109.5
C6_4 C12_4 H12C_4 109.5
H12A_4 C12_4 H12B_4 109.5
H12A_4 C12_4 H12C_4 109.5
H12B_4 C12_4 H12C_4 109.5
C2_5 C1_5 Ag4 91.2(5)
C2_5 C1_5 C7_5 120.1(9)
C6_5 C1_5 Ag4 71.1(4)
C6_5 C1_5 C2_5 119.0(7)
C6_5 C1_5 C7_5 120.6(9)
C7_5 C1_5 Ag4 113.4(7)
C1_5 C2_5 C8_5 119.8(8)
C3_5 C2_5 C1_5 120.4(7)
C3_5 C2_5 C8_5 119.8(8)
C2_5 C3_5 C9_5 120.0(7)
C4_5 C3_5 C2_5 120.0(7)
C4_5 C3_5 C9_5 119.9(7)
C3_5 C4_5 C5_5 119.7(7)
C3_5 C4_5 C10_5 120.0(7)
C5_5 C4_5 C10_5 120.3(7)
C4_5 C5_5 C11_5 119.2(8)
C6_5 C5_5 C4_5 120.2(7)
C6_5 C5_5 C11_5 120.5(7)
C1_5 C6_5 Ag4 74.6(4)
C1_5 C6_5 C12_5 119.2(9)
C5_5 C6_5 Ag4 90.2(4)
C5_5 C6_5 C1_5 120.6(7)
C5_5 C6_5 C12_5 120.2(9)
C12_5 C6_5 Ag4 108.5(6)
C1_5 C7_5 H7A_5 109.5
C1_5 C7_5 H7B_5 109.5
C1_5 C7_5 H7C_5 109.5
H7A_5 C7_5 H7B_5 109.5
H7A_5 C7_5 H7C_5 109.5
H7B_5 C7_5 H7C_5 109.5
C2_5 C8_5 H8A_5 109.5
C2_5 C8_5 H8B_5 109.5
C2_5 C8_5 H8C_5 109.5
H8A_5 C8_5 H8B_5 109.5
H8A_5 C8_5 H8C_5 109.5
H8B_5 C8_5 H8C_5 109.5
C3_5 C9_5 H9A_5 109.5
C3_5 C9_5 H9B_5 109.5
C3_5 C9_5 H9C_5 109.5
H9A_5 C9_5 H9B_5 109.5
H9A_5 C9_5 H9C_5 109.5
H9B_5 C9_5 H9C_5 109.5
C4_5 C10_5 H10A_5 109.5
C4_5 C10_5 H10B_5 109.5
C4_5 C10_5 H10C_5 109.5
H10A_5 C10_5 H10B_5 109.5
H10A_5 C10_5 H10C_5 109.5
H10B_5 C10_5 H10C_5 109.5
C5_5 C11_5 H11A_5 109.5
C5_5 C11_5 H11B_5 109.5
C5_5 C11_5 H11C_5 109.5
H11A_5 C11_5 H11B_5 109.5
H11A_5 C11_5 H11C_5 109.5
H11B_5 C11_5 H11C_5 109.5
C6_5 C12_5 H12A_5 109.5
C6_5 C12_5 H12B_5 109.5
C6_5 C12_5 H12C_5 109.5
H12A_5 C12_5 H12B_5 109.5
H12A_5 C12_5 H12C_5 109.5
H12B_5 C12_5 H12C_5 109.5
C2_6 C1_6 C6_6 120.4(6)
C2_6 C1_6 C7_6 118.6(7)
C6_6 C1_6 C7_6 120.9(7)
C1_6 C2_6 C3_6 119.9(6)
C1_6 C2_6 C8_6 120.6(6)
C3_6 C2_6 C8_6 119.4(6)
C2_6 C3_6 C4_6 120.2(6)
C2_6 C3_6 C9_6 119.9(6)
C4_6 C3_6 C9_6 119.8(6)
C3_6 C4_6 Ag4 94.9(4)
C3_6 C4_6 C10_6 119.1(6)
C5_6 C4_6 Ag4 62.4(4)
C5_6 C4_6 C3_6 120.1(6)
C5_6 C4_6 C10_6 120.8(6)
C10_6 C4_6 Ag4 113.8(5)
C4_6 C5_6 Ag4 85.1(4)
C4_6 C5_6 C6_6 119.9(6)
C4_6 C5_6 C11_6 119.9(7)
C6_6 C5_6 Ag4 81.2(4)
C6_6 C5_6 C11_6 119.7(7)
C11_6 C5_6 Ag4 110.2(6)
C1_6 C6_6 Ag4 93.7(4)
C1_6 C6_6 C5_6 119.3(6)
C1_6 C6_6 C12_6 118.6(7)
C5_6 C6_6 Ag4 64.8(4)
C5_6 C6_6 C12_6 122.0(7)
C12_6 C6_6 Ag4 114.5(6)
C1_6 C7_6 H7A_6 109.5
C1_6 C7_6 H7B_6 109.5
C1_6 C7_6 H7C_6 109.5
H7A_6 C7_6 H7B_6 109.5
H7A_6 C7_6 H7C_6 109.5
H7B_6 C7_6 H7C_6 109.5
C2_6 C8_6 H8A_6 109.5
C2_6 C8_6 H8B_6 109.5
C2_6 C8_6 H8C_6 109.5
H8A_6 C8_6 H8B_6 109.5
H8A_6 C8_6 H8C_6 109.5
H8B_6 C8_6 H8C_6 109.5
C3_6 C9_6 H9A_6 109.5
C3_6 C9_6 H9B_6 109.5
C3_6 C9_6 H9C_6 109.5
H9A_6 C9_6 H9B_6 109.5
H9A_6 C9_6 H9C_6 109.5
H9B_6 C9_6 H9C_6 109.5
C4_6 C10_6 H10A_6 109.5
C4_6 C10_6 H10B_6 109.5
C4_6 C10_6 H10C_6 109.5
H10A_6 C10_6 H10B_6 109.5
H10A_6 C10_6 H10C_6 109.5
H10B_6 C10_6 H10C_6 109.5
C5_6 C11_6 H11A_6 109.5
C5_6 C11_6 H11B_6 109.5
C5_6 C11_6 H11C_6 109.5
H11A_6 C11_6 H11B_6 109.5
H11A_6 C11_6 H11C_6 109.5
H11B_6 C11_6 H11C_6 109.5
C6_6 C12_6 H12A_6 109.5
C6_6 C12_6 H12B_6 109.5
C6_6 C12_6 H12C_6 109.5
H12A_6 C12_6 H12B_6 109.5
H12A_6 C12_6 H12C_6 109.5
H12B_6 C12_6 H12C_6 109.5
C2_8 C1_8 Ag1 87.6(4)
C2_8 C1_8 C7_8 119.7(7)
C6_8 C1_8 Ag1 75.3(4)
C6_8 C1_8 C2_8 120.1(6)
C6_8 C1_8 C7_8 119.6(6)
C7_8 C1_8 Ag1 114.7(5)
C1_8 C2_8 Ag1 60.8(3)
C1_8 C2_8 C8_8 119.8(7)
C3_8 C2_8 Ag1 92.1(4)
C3_8 C2_8 C1_8 119.6(7)
C3_8 C2_8 C8_8 120.5(7)
C8_8 C2_8 Ag1 117.8(5)
C2_8 C3_8 C9_8 119.7(8)
C4_8 C3_8 C2_8 119.8(6)
C4_8 C3_8 C9_8 120.5(8)
C3_8 C4_8 C10_8 119.7(8)
C5_8 C4_8 C3_8 120.5(6)
C5_8 C4_8 C10_8 119.8(8)
C4_8 C5_8 C6_8 119.8(7)
C4_8 C5_8 C11_8 117.3(7)
C6_8 C5_8 C11_8 122.8(7)
C1_8 C6_8 Ag1 70.5(4)
C1_8 C6_8 C5_8 120.0(6)
C1_8 C6_8 C12_8 119.4(6)
C5_8 C6_8 Ag1 90.2(4)
C5_8 C6_8 C12_8 120.2(7)
C12_8 C6_8 Ag1 115.0(5)
C1_8 C7_8 H7A_8 109.5
C1_8 C7_8 H7B_8 109.5
C1_8 C7_8 H7C_8 109.5
H7A_8 C7_8 H7B_8 109.5
H7A_8 C7_8 H7C_8 109.5
H7B_8 C7_8 H7C_8 109.5
C2_8 C8_8 H8A_8 109.5
C2_8 C8_8 H8B_8 109.5
C2_8 C8_8 H8C_8 109.5
H8A_8 C8_8 H8B_8 109.5
H8A_8 C8_8 H8C_8 109.5
H8B_8 C8_8 H8C_8 109.5
C3_8 C9_8 H9A_8 109.5
C3_8 C9_8 H9B_8 109.5
C3_8 C9_8 H9C_8 109.5
H9A_8 C9_8 H9B_8 109.5
H9A_8 C9_8 H9C_8 109.5
H9B_8 C9_8 H9C_8 109.5
C4_8 C10_8 H10A_8 109.5
C4_8 C10_8 H10B_8 109.5
C4_8 C10_8 H10C_8 109.5
H10A_8 C10_8 H10B_8 109.5
H10A_8 C10_8 H10C_8 109.5
H10B_8 C10_8 H10C_8 109.5
C5_8 C11_8 H11A_8 109.5
C5_8 C11_8 H11B_8 109.5
C5_8 C11_8 H11C_8 109.5
H11A_8 C11_8 H11B_8 109.5
H11A_8 C11_8 H11C_8 109.5
H11B_8 C11_8 H11C_8 109.5
C6_8 C12_8 H12A_8 109.5
C6_8 C12_8 H12B_8 109.5
C6_8 C12_8 H12C_8 109.5
H12A_8 C12_8 H12B_8 109.5
H12A_8 C12_8 H12C_8 109.5
H12B_8 C12_8 H12C_8 109.5
C2_7 C1_7 C6_7 120.7(8)
C2_7 C1_7 C7_7 120.0(11)
C6_7 C1_7 C7_7 119.2(11)
C1_7 C2_7 C3_7 119.9(8)
C1_7 C2_7 C8_7 121.6(10)
C3_7 C2_7 C8_7 118.5(10)
C2_7 C3_7 C9_7 120.6(9)
C4_7 C3_7 C2_7 120.2(8)
C4_7 C3_7 C9_7 119.2(10)
C3_7 C4_7 Ag1 97.8(6)
C3_7 C4_7 C5_7 119.3(8)
C3_7 C4_7 C10_7 120.5(10)
C5_7 C4_7 Ag1 67.1(6)
C5_7 C4_7 C10_7 119.5(10)
C10_7 C4_7 Ag1 111.8(7)
C4_7 C5_7 Ag1 78.3(6)
C4_7 C5_7 C11_7 121.3(11)
C6_7 C5_7 Ag1 89.0(7)
C6_7 C5_7 C4_7 119.5(8)
C6_7 C5_7 C11_7 118.8(11)
C11_7 C5_7 Ag1 109.0(8)
C1_7 C6_7 Ag1 97.8(7)
C1_7 C6_7 C5_7 120.2(8)
C1_7 C6_7 C12_7 119.1(11)
C5_7 C6_7 Ag1 59.4(6)
C5_7 C6_7 C12_7 120.7(11)
C12_7 C6_7 Ag1 115.1(8)
C1_7 C7_7 H7A_7 109.5
C1_7 C7_7 H7B_7 109.5
C1_7 C7_7 H7C_7 109.5
H7A_7 C7_7 H7B_7 109.5
H7A_7 C7_7 H7C_7 109.5
H7B_7 C7_7 H7C_7 109.5
C2_7 C8_7 H8A_7 109.5
C2_7 C8_7 H8B_7 109.5
C2_7 C8_7 H8C_7 109.5
H8A_7 C8_7 H8B_7 109.5
H8A_7 C8_7 H8C_7 109.5
H8B_7 C8_7 H8C_7 109.5
C3_7 C9_7 H9A_7 109.5
C3_7 C9_7 H9B_7 109.5
C3_7 C9_7 H9C_7 109.5
H9A_7 C9_7 H9B_7 109.5
H9A_7 C9_7 H9C_7 109.5
H9B_7 C9_7 H9C_7 109.5
C4_7 C10_7 H10A_7 109.5
C4_7 C10_7 H10B_7 109.5
C4_7 C10_7 H10C_7 109.5
H10A_7 C10_7 H10B_7 109.5
H10A_7 C10_7 H10C_7 109.5
H10B_7 C10_7 H10C_7 109.5
C5_7 C11_7 H11A_7 109.5
C5_7 C11_7 H11B_7 109.5
C5_7 C11_7 H11C_7 109.5
H11A_7 C11_7 H11B_7 109.5
H11A_7 C11_7 H11C_7 109.5
H11B_7 C11_7 H11C_7 109.5
C6_7 C12_7 H12A_7 109.5
C6_7 C12_7 H12B_7 109.5
C6_7 C12_7 H12C_7 109.5
H12A_7 C12_7 H12B_7 109.5
H12A_7 C12_7 H12C_7 109.5
H12B_7 C12_7 H12C_7 109.5
C1_13 O1_13 Al1 146.4(19)
O1_13 C1_13 C2_13 108.6(12)
O1_13 C1_13 C3_13 111.3(15)
O1_13 C1_13 C4_13 110.9(16)
C2_13 C1_13 C3_13 108.3(10)
C2_13 C1_13 C4_13 108.5(10)
C4_13 C1_13 C3_13 109.2(10)
F1_13 C2_13 C1_13 112.7(16)
F1_13 C2_13 F2_13 107.3(16)
F1_13 C2_13 F3_13 106.3(15)
F2_13 C2_13 C1_13 110.4(12)
F3_13 C2_13 C1_13 112.2(11)
F3_13 C2_13 F2_13 107.7(12)
F4_13 C3_13 C1_13 110.6(11)
F5_13 C3_13 C1_13 109.5(16)
F5_13 C3_13 F4_13 108.3(16)
F6_13 C3_13 C1_13 114.6(13)
F6_13 C3_13 F4_13 105.4(12)
F6_13 C3_13 F5_13 108.2(17)
F7_13 C4_13 C1_13 109.9(16)
F7_13 C4_13 F8_13 107.5(18)
F8_13 C4_13 C1_13 114.7(14)
F9_13 C4_13 C1_13 112.1(11)
F9_13 C4_13 F7_13 106.7(14)
F9_13 C4_13 F8_13 105.5(13)
C1_27 O1_27 Al4 147(2)
O1_27 C1_27 C2_27 113(2)
O1_27 C1_27 C3_27 106.1(14)
O1_27 C1_27 C4_27 111(2)
C2_27 C1_27 C3_27 110.5(13)
C2_27 C1_27 C4_27 109.7(12)
C3_27 C1_27 C4_27 106.0(13)
F1_27 C2_27 C1_27 110.4(17)
F1_27 C2_27 F2_27 105(2)
F2_27 C2_27 C1_27 112(2)
F3_27 C2_27 C1_27 112.8(15)
F3_27 C2_27 F1_27 109.1(16)
F3_27 C2_27 F2_27 107.2(19)
F4_27 C3_27 C1_27 111.1(13)
F5_27 C3_27 C1_27 109.5(15)
F5_27 C3_27 F4_27 109.0(17)
F5_27 C3_27 F6_27 107(2)
F6_27 C3_27 C1_27 113(2)
F6_27 C3_27 F4_27 107(2)
F7_27 C4_27 C1_27 110.0(16)
F7_27 C4_27 F8_27 107(2)
F8_27 C4_27 C1_27 111.2(19)
F9_27 C4_27 C1_27 110.0(13)
F9_27 C4_27 F7_27 108.9(18)
F9_27 C4_27 F8_27 109.6(19)
C1_25 O1_25 Al4 151(2)
O1_25 C1_25 C2_25 111.9(19)
O1_25 C1_25 C3_25 110.6(18)
O1_25 C1_25 C4_25 108.4(16)
C2_25 C1_25 C3_25 109.1(12)
C2_25 C1_25 C4_25 108.4(12)
C4_25 C1_25 C3_25 108.2(12)
F1_25 C2_25 C1_25 111.7(13)
F1_25 C2_25 F2_25 105.9(16)
F2_25 C2_25 C1_25 112.1(15)
F3_25 C2_25 C1_25 111.9(13)
F3_25 C2_25 F1_25 107.3(14)
F3_25 C2_25 F2_25 107.6(17)
F4_25 C3_25 C1_25 110.4(13)
F4_25 C3_25 F5_25 108.0(14)
F5_25 C3_25 C1_25 108.7(12)
F6_25 C3_25 C1_25 113.5(13)
F6_25 C3_25 F4_25 106.1(15)
F6_25 C3_25 F5_25 110.0(14)
F7_25 C4_25 C1_25 110.1(15)
F8_25 C4_25 C1_25 110.6(18)
F8_25 C4_25 F7_25 111(2)
F9_25 C4_25 C1_25 112.8(14)
F9_25 C4_25 F7_25 106.1(16)
F9_25 C4_25 F8_25 106(2)
C1_24 O1_24 Al4 150(3)
O1_24 C1_24 C2_24 107.0(19)
O1_24 C1_24 C3_24 108.7(19)
O1_24 C1_24 C4_24 112.1(19)
C3_24 C1_24 C2_24 112.9(13)
C3_24 C1_24 C4_24 108.2(13)
C4_24 C1_24 C2_24 108.2(13)
F1_24 C2_24 C1_24 112.0(14)
F1_24 C2_24 F2_24 104.8(17)
F1_24 C2_24 F3_24 108.2(17)
F2_24 C2_24 C1_24 112.5(17)
F2_24 C2_24 F3_24 108.8(18)
F3_24 C2_24 C1_24 110.3(15)
F4_24 C3_24 C1_24 109.6(15)
F5_24 C3_24 C1_24 108.1(15)
F5_24 C3_24 F4_24 113(2)
F5_24 C3_24 F6_24 105(2)
F6_24 C3_24 C1_24 114(2)
F6_24 C3_24 F4_24 106(2)
F7_24 C4_24 C1_24 112.3(14)
F8_24 C4_24 C1_24 112.9(18)
F8_24 C4_24 F7_24 109(2)
F8_24 C4_24 F9_24 105(2)
F9_24 C4_24 C1_24 109.0(15)
F9_24 C4_24 F7_24 108.2(19)
C1_20 O1_20 Al3 148.1(4)
O1_20 C1_20 C2_20 111.0(5)
O1_20 C1_20 C3_20 109.6(5)
O1_20 C1_20 C4_20 108.2(5)
C3_20 C1_20 C2_20 108.1(5)
C3_20 C1_20 C4_20 110.6(6)
C4_20 C1_20 C2_20 109.2(5)
F1_20 C2_20 C1_20 110.6(5)
F1_20 C2_20 F2_20 109.2(5)
F1_20 C2_20 F3_20 106.2(5)
F2_20 C2_20 C1_20 111.9(5)
F3_20 C2_20 C1_20 111.1(5)
F3_20 C2_20 F2_20 107.5(5)
F4_20 C3_20 C1_20 110.2(6)
F5_20 C3_20 C1_20 111.8(6)
F5_20 C3_20 F4_20 106.6(6)
F5_20 C3_20 F6_20 107.8(7)
F6_20 C3_20 C1_20 114.0(6)
F6_20 C3_20 F4_20 106.0(6)
F7_20 C4_20 C1_20 110.8(6)
F7_20 C4_20 F8_20 107.7(6)
F7_20 C4_20 F9_20 107.6(7)
F8_20 C4_20 C1_20 112.0(6)
F9_20 C4_20 C1_20 111.1(6)
F9_20 C4_20 F8_20 107.4(6)
C1_15 O1_15 Al2 147.0(4)
O1_15 C1_15 C2_15 112.7(5)
O1_15 C1_15 C3_15 108.0(5)
O1_15 C1_15 C4_15 109.2(5)
C2_15 C1_15 C4_15 108.8(5)
C3_15 C1_15 C2_15 110.1(5)
C3_15 C1_15 C4_15 108.0(5)
F1_15 C2_15 C1_15 110.8(5)
F1_15 C2_15 F2_15 107.2(6)
F1_15 C2_15 F3_15 108.0(6)
F2_15 C2_15 C1_15 112.8(6)
F2_15 C2_15 F3_15 107.6(6)
F3_15 C2_15 C1_15 110.3(6)
F4_15 C3_15 C1_15 111.8(6)
F4_15 C3_15 F6_15 108.2(6)
F5_15 C3_15 C1_15 110.7(5)
F5_15 C3_15 F4_15 106.8(6)
F5_15 C3_15 F6_15 107.3(6)
F6_15 C3_15 C1_15 111.8(6)
F7_15 C4_15 C1_15 111.0(5)
F7_15 C4_15 F8_15 107.7(6)
F7_15 C4_15 F9_15 107.0(6)
F8_15 C4_15 C1_15 113.1(6)
F9_15 C4_15 C1_15 110.8(5)
F9_15 C4_15 F8_15 107.0(5)
C1_12 O1_12 Al1 150(2)
O1_12 C1_12 C2_12 110(2)
O1_12 C1_12 C3_12 110.5(19)
O1_12 C1_12 C4_12 108.4(17)
C2_12 C1_12 C3_12 109.4(12)
C2_12 C1_12 C4_12 109.0(12)
C4_12 C1_12 C3_12 109.1(12)
F1_12 C2_12 C1_12 110.9(13)
F1_12 C2_12 F2_12 105.3(14)
F2_12 C2_12 C1_12 111.8(14)
F3_12 C2_12 C1_12 112(2)
F3_12 C2_12 F1_12 109.4(18)
F3_12 C2_12 F2_12 107(2)
F4_12 C3_12 C1_12 111(2)
F4_12 C3_12 F5_12 108.5(19)
F4_12 C3_12 F6_12 108(2)
F5_12 C3_12 C1_12 110.5(12)
F6_12 C3_12 C1_12 113(2)
F6_12 C3_12 F5_12 106.1(17)
F7_12 C4_12 C1_12 109.8(13)
F7_12 C4_12 F9_12 109(2)
F8_12 C4_12 C1_12 115.4(14)
F8_12 C4_12 F7_12 107.5(14)
F8_12 C4_12 F9_12 107(2)
F9_12 C4_12 C1_12 109(2)
C1_11 O1_11 Al1 147.7(14)
O1_11 C1_11 C2_11 106.9(10)
O1_11 C1_11 C3_11 111.9(11)
O1_11 C1_11 C4_11 110.3(12)
C3_11 C1_11 C2_11 109.3(9)
C3_11 C1_11 C4_11 109.4(9)
C4_11 C1_11 C2_11 108.9(8)
F1_11 C2_11 C1_11 111.7(8)
F1_11 C2_11 F2_11 106.1(12)
F1_11 C2_11 F3_11 106.6(10)
F2_11 C2_11 C1_11 112.5(13)
F3_11 C2_11 C1_11 111.1(9)
F3_11 C2_11 F2_11 108.5(12)
F4_11 C3_11 C1_11 110.7(9)
F4_11 C3_11 F6_11 109.0(13)
F5_11 C3_11 C1_11 110.7(9)
F5_11 C3_11 F4_11 106.8(10)
F5_11 C3_11 F6_11 107.7(12)
F6_11 C3_11 C1_11 111.8(11)
F7_11 C4_11 C1_11 109.6(9)
F7_11 C4_11 F8_11 108.5(11)
F8_11 C4_11 C1_11 111.9(10)
F9_11 C4_11 C1_11 111.2(9)
F9_11 C4_11 F7_11 107.8(10)
F9_11 C4_11 F8_11 107.7(10)
C1_21 O1_21 Al3 146.8(5)
O1_21 C1_21 C2_21 108.0(6)
O1_21 C1_21 C3_21 111.2(6)
O1_21 C1_21 C4_21 109.4(6)
C2_21 C1_21 C3_21 109.3(7)
C2_21 C1_21 C4_21 109.9(6)
C4_21 C1_21 C3_21 109.0(7)
F1_21 C2_21 C1_21 111.9(7)
F1_21 C2_21 F2_21 107.5(7)
F1_21 C2_21 F3_21 106.7(8)
F2_21 C2_21 C1_21 112.8(7)
F2_21 C2_21 F3_21 108.4(8)
F3_21 C2_21 C1_21 109.3(7)
F4_21 C3_21 C1_21 110.7(7)
F4_21 C3_21 F5_21 109.4(8)
F4_21 C3_21 F6_21 106.9(8)
F5_21 C3_21 C1_21 110.6(7)
F5_21 C3_21 F6_21 108.3(8)
F6_21 C3_21 C1_21 110.8(7)
F7_21 C4_21 C1_21 111.1(6)
F7_21 C4_21 F8_21 108.2(8)
F7_21 C4_21 F9_21 107.9(8)
F8_21 C4_21 C1_21 112.2(8)
F8_21 C4_21 F9_21 107.3(7)
F9_21 C4_21 C1_21 109.9(7)
C1_19 O1_19 Al3 150.3(5)
O1_19 C1_19 C2_19 112.5(6)
O1_19 C1_19 C3_19 109.1(5)
O1_19 C1_19 C4_19 108.8(6)
C2_19 C1_19 C3_19 106.9(6)
C4_19 C1_19 C2_19 110.9(7)
C4_19 C1_19 C3_19 108.6(6)
F1_19 C2_19 C1_19 109.0(7)
F1_19 C2_19 F2_19 107.6(8)
F1_19 C2_19 F3_19 107.8(9)
F2_19 C2_19 C1_19 111.0(7)
F2_19 C2_19 F3_19 110.3(8)
F3_19 C2_19 C1_19 111.0(7)
F4_19 C3_19 C1_19 110.5(6)
F4_19 C3_19 F5_19 106.1(6)
F4_19 C3_19 F6_19 108.5(6)
F5_19 C3_19 C1_19 110.1(6)
F6_19 C3_19 C1_19 114.5(6)
F6_19 C3_19 F5_19 106.9(6)
F7_19 C4_19 C1_19 112.0(7)
F7_19 C4_19 F8_19 106.3(8)
F8_19 C4_19 C1_19 112.9(7)
F9_19 C4_19 C1_19 110.2(8)
F9_19 C4_19 F7_19 108.6(8)
F9_19 C4_19 F8_19 106.6(7)
C1_26 O1_26 Al4 151(2)
O1_26 C1_26 C2_26 107.2(16)
O1_26 C1_26 C3_26 109(2)
O1_26 C1_26 C4_26 112.1(19)
C2_26 C1_26 C3_26 109.1(12)
C2_26 C1_26 C4_26 109.2(12)
C4_26 C1_26 C3_26 110.3(12)
F1_26 C2_26 C1_26 112.8(13)
F1_26 C2_26 F2_26 109(2)
F1_26 C2_26 F3_26 104.3(15)
F2_26 C2_26 C1_26 113(2)
F3_26 C2_26 C1_26 111.2(14)
F3_26 C2_26 F2_26 107(2)
F4_26 C3_26 C1_26 110.3(13)
F4_26 C3_26 F6_26 109(2)
F5_26 C3_26 C1_26 112.1(12)
F5_26 C3_26 F4_26 104.7(14)
F5_26 C3_26 F6_26 107.2(18)
F6_26 C3_26 C1_26 113.0(19)
F7_26 C4_26 C1_26 110.2(13)
F7_26 C4_26 F8_26 106.2(18)
F8_26 C4_26 C1_26 113(2)
F9_26 C4_26 C1_26 109.2(16)
F9_26 C4_26 F7_26 109.5(16)
F9_26 C4_26 F8_26 108(2)
C1_23 O1_23 Al4 151.4(6)
O1_23 C1_23 C2_23 111.4(6)
O1_23 C1_23 C3_23 108.9(6)
O1_23 C1_23 C4_23 110.3(7)
C2_23 C1_23 C3_23 108.9(7)
C4_23 C1_23 C2_23 109.3(7)
C4_23 C1_23 C3_23 108.0(7)
F1_23 C2_23 C1_23 111.1(7)
F1_23 C2_23 F2_23 107.3(8)
F1_23 C2_23 F3_23 106.7(8)
F2_23 C2_23 C1_23 113.3(8)
F2_23 C2_23 F3_23 106.6(8)
F3_23 C2_23 C1_23 111.4(7)
F4_23 C3_23 C1_23 111.5(8)
F4_23 C3_23 F5_23 107.5(9)
F4_23 C3_23 F6_23 109.9(8)
F5_23 C3_23 C1_23 109.2(7)
F6_23 C3_23 C1_23 112.9(8)
F6_23 C3_23 F5_23 105.5(9)
F7_23 C4_23 C1_23 110.5(8)
F7_23 C4_23 F8_23 107.5(8)
F8_23 C4_23 C1_23 110.8(8)
F9_23 C4_23 C1_23 112.0(8)
F9_23 C4_23 F7_23 108.8(9)
F9_23 C4_23 F8_23 107.1(8)
C1_22 O1_22 Al4 152.9(5)
O1_22 C1_22 C2_22 113.2(6)
O1_22 C1_22 C3_22 109.2(6)
O1_22 C1_22 C4_22 108.1(5)
C2_22 C1_22 C3_22 110.2(5)
C2_22 C1_22 C4_22 108.6(5)
C3_22 C1_22 C4_22 107.3(6)
F1_22 C2_22 C1_22 110.8(5)
F1_22 C2_22 F2_22 106.7(6)
F1_22 C2_22 F3_22 108.8(6)
F2_22 C2_22 C1_22 112.4(6)
F3_22 C2_22 C1_22 109.9(6)
F3_22 C2_22 F2_22 108.2(6)
F4_22 C3_22 C1_22 111.0(6)
F4_22 C3_22 F5_22 108.5(7)
F4_22 C3_22 F6_22 107.0(7)
F5_22 C3_22 C1_22 110.4(6)
F5_22 C3_22 F6_22 107.8(7)
F6_22 C3_22 C1_22 112.0(6)
F7_22 C4_22 C1_22 109.7(6)
F7_22 C4_22 F9_22 107.5(6)
F8_22 C4_22 C1_22 114.7(6)
F8_22 C4_22 F7_22 109.7(6)
F8_22 C4_22 F9_22 106.3(7)
F9_22 C4_22 C1_22 108.6(6)
C1_14 O1_14 Al2 149.6(4)
O1_14 C1_14 C2_14 108.8(5)
O1_14 C1_14 C3_14 109.6(5)
O1_14 C1_14 C4_14 111.4(5)
C2_14 C1_14 C3_14 108.2(5)
C2_14 C1_14 C4_14 109.6(5)
C4_14 C1_14 C3_14 109.2(5)
F1_14 C2_14 C1_14 110.0(5)
F1_14 C2_14 F2_14 108.5(6)
F2_14 C2_14 C1_14 111.9(5)
F3_14 C2_14 C1_14 111.5(5)
F3_14 C2_14 F1_14 108.0(6)
F3_14 C2_14 F2_14 106.9(6)
F4_14 C3_14 C1_14 110.2(6)
F4_14 C3_14 F5_14 107.8(6)
F5_14 C3_14 C1_14 109.7(6)
F6_14 C3_14 C1_14 113.0(6)
F6_14 C3_14 F4_14 106.0(6)
F6_14 C3_14 F5_14 109.8(6)
F7_14 C4_14 C1_14 109.9(5)
F8_14 C4_14 C1_14 111.8(5)
F8_14 C4_14 F7_14 107.3(6)
F9_14 C4_14 C1_14 110.7(5)
F9_14 C4_14 F7_14 108.6(6)
F9_14 C4_14 F8_14 108.4(6)
C1_16 O1_16 Al2 149.5(4)
O1_16 C1_16 C2_16 109.8(5)
O1_16 C1_16 C3_16 111.7(5)
O1_16 C1_16 C4_16 107.4(5)
C2_16 C1_16 C4_16 109.4(5)
C3_16 C1_16 C2_16 109.8(5)
C3_16 C1_16 C4_16 108.6(5)
F1_16 C2_16 C1_16 110.8(6)
F1_16 C2_16 F2_16 107.3(6)
F1_16 C2_16 F3_16 107.3(7)
F2_16 C2_16 C1_16 112.6(6)
F2_16 C2_16 F3_16 108.0(6)
F3_16 C2_16 C1_16 110.7(6)
F4_16 C3_16 C1_16 111.8(6)
F4_16 C3_16 F5_16 107.1(6)
F4_16 C3_16 F6_16 107.5(6)
F5_16 C3_16 C1_16 110.1(5)
F6_16 C3_16 C1_16 112.8(5)
F6_16 C3_16 F5_16 107.3(6)
F7_16 C4_16 C1_16 110.7(5)
F7_16 C4_16 F8_16 107.4(6)
F7_16 C4_16 F9_16 108.0(6)
F8_16 C4_16 C1_16 111.9(6)
F9_16 C4_16 C1_16 111.0(6)
F9_16 C4_16 F8_16 107.8(5)
C1_10 O1_10 Al1 153.0(4)
O1_10 C1_10 C2_10 108.6(5)
O1_10 C1_10 C3_10 110.9(5)
O1_10 C1_10 C4_10 109.5(5)
C3_10 C1_10 C2_10 109.4(5)
C4_10 C1_10 C2_10 109.5(5)
C4_10 C1_10 C3_10 109.0(5)
F1_10 C2_10 C1_10 110.7(5)
F1_10 C2_10 F2_10 107.6(5)
F1_10 C2_10 F3_10 107.8(6)
F2_10 C2_10 C1_10 111.9(5)
F3_10 C2_10 C1_10 110.6(5)
F3_10 C2_10 F2_10 108.0(6)
F4_10 C3_10 C1_10 110.4(5)
F4_10 C3_10 F6_10 107.7(6)
F5_10 C3_10 C1_10 110.6(5)
F5_10 C3_10 F4_10 108.4(5)
F5_10 C3_10 F6_10 107.6(5)
F6_10 C3_10 C1_10 112.0(5)
F7_10 C4_10 C1_10 110.5(5)
F7_10 C4_10 F8_10 107.8(5)
F7_10 C4_10 F9_10 106.9(5)
F8_10 C4_10 C1_10 113.2(5)
F8_10 C4_10 F9_10 108.0(5)
F9_10 C4_10 C1_10 110.1(5)
C1_9 O1_9 Al1 148.7(4)
O1_9 C1_9 C2_9 112.6(5)
O1_9 C1_9 C3_9 109.5(5)
O1_9 C1_9 C4_9 108.2(5)
C3_9 C1_9 C2_9 108.5(5)
C4_9 C1_9 C2_9 109.1(5)
C4_9 C1_9 C3_9 108.9(5)
F1_9 C2_9 C1_9 109.7(6)
F1_9 C2_9 F2_9 107.8(6)
F1_9 C2_9 F3_9 107.9(6)
F2_9 C2_9 C1_9 112.6(6)
F2_9 C2_9 F3_9 107.4(6)
F3_9 C2_9 C1_9 111.2(6)
F4_9 C3_9 C1_9 111.5(6)
F5_9 C3_9 C1_9 111.2(6)
F5_9 C3_9 F4_9 107.4(6)
F5_9 C3_9 F6_9 106.1(6)
F6_9 C3_9 C1_9 112.7(6)
F6_9 C3_9 F4_9 107.7(6)
F7_9 C4_9 C1_9 111.2(5)
F7_9 C4_9 F8_9 107.5(6)
F7_9 C4_9 F9_9 106.9(6)
F8_9 C4_9 C1_9 112.9(6)
F8_9 C4_9 F9_9 108.2(6)
F9_9 C4_9 C1_9 109.8(5)
C1_18 O1_18 Al3 151.8(5)
O1_18 C1_18 C2_18 111.3(6)
O1_18 C1_18 C3_18 108.7(6)
O1_18 C1_18 C4_18 110.8(6)
C2_18 C1_18 C3_18 109.1(6)
C2_18 C1_18 C4_18 108.6(6)
C3_18 C1_18 C4_18 108.3(6)
F1_18 C2_18 C1_18 110.0(6)
F1_18 C2_18 F2_18 107.4(7)
F1_18 C2_18 F3_18 107.1(7)
F2_18 C2_18 C1_18 112.7(6)
F2_18 C2_18 F3_18 108.9(7)
F3_18 C2_18 C1_18 110.6(7)
F4_18 C3_18 C1_18 110.9(7)
F5_18 C3_18 C1_18 110.1(6)
F5_18 C3_18 F4_18 107.8(7)
F6_18 C3_18 C1_18 112.8(6)
F6_18 C3_18 F4_18 107.7(7)
F6_18 C3_18 F5_18 107.4(7)
F7_18 C4_18 C1_18 110.5(6)
F7_18 C4_18 F8_18 107.1(7)
F7_18 C4_18 F9_18 107.9(8)
F8_18 C4_18 C1_18 112.5(7)
F8_18 C4_18 F9_18 108.0(7)
F9_18 C4_18 C1_18 110.7(6)
C1_17 O1_17 Al2 149.8(4)
O1_17 C1_17 C2_17 109.3(5)
O1_17 C1_17 C3_17 108.6(5)
O1_17 C1_17 C4_17 111.2(5)
C3_17 C1_17 C2_17 109.0(6)
C3_17 C1_17 C4_17 110.6(6)
C4_17 C1_17 C2_17 108.0(5)
F1_17 C2_17 C1_17 111.6(6)
F1_17 C2_17 F2_17 106.5(6)
F2_17 C2_17 C1_17 112.1(6)
F3_17 C2_17 C1_17 111.4(6)
F3_17 C2_17 F1_17 107.5(6)
F3_17 C2_17 F2_17 107.4(6)
F4_17 C3_17 C1_17 110.2(6)
F4_17 C3_17 F5_17 107.2(7)
F4_17 C3_17 F6_17 107.9(7)
F5_17 C3_17 C1_17 110.8(7)
F6_17 C3_17 C1_17 113.2(6)
F6_17 C3_17 F5_17 107.2(7)
F7_17 C4_17 C1_17 109.6(6)
F7_17 C4_17 F8_17 106.9(6)
F8_17 C4_17 C1_17 112.8(6)
F9_17 C4_17 C1_17 110.8(5)
F9_17 C4_17 F7_17 107.2(6)
F9_17 C4_17 F8_17 109.2(6)

loop_
_geom_bond_atom_site_label_1
_geom_bond_atom_site_label_2
_geom_bond_distance
C1_28 C2_28 1.393(17)
C1_28 C6_28 1.410(17)
C1_28 C7_28 1.517(18)
C2_28 C3_28 1.406(17)
C2_28 C8_28 1.520(18)
C3_28 Ag1 2.70(4)
C3_28 C4_28 1.410(17)
C3_28 C9_28 1.514(18)
C4_28 Ag1 2.30(5)
C4_28 C5_28 1.418(17)
C4_28 C10_28 1.512(19)
C5_28 Ag1 2.39(4)
C5_28 C6_28 1.398(17)
C5_28 C11_28 1.511(19)
C6_28 C12_28 1.506(18)
C7_28 H7A_28 0.9800
C7_28 H7B_28 0.9800
C7_28 H7C_28 0.9800
C8_28 H8A_28 0.9800
C8_28 H8B_28 0.9800
C8_28 H8C_28 0.9800
C9_28 H9A_28 0.9800
C9_28 H9B_28 0.9800
C9_28 H9C_28 0.9800
C10_28 H10A_28 0.9800
C10_28 H10B_28 0.9800
C10_28 H10C_28 0.9800
C11_28 H11A_28 0.9800
C11_28 H11B_28 0.9800
C11_28 H11C_28 0.9800
C12_28 H12A_28 0.9800
C12_28 H12B_28 0.9800
C12_28 H12C_28 0.9800
O1_31 Al1 1.711(18)
O1_31 C1_31 1.347(18)
C1_31 C2_31 1.551(17)
C1_31 C3_31 1.553(17)
C1_31 C4_31 1.549(17)
C2_31 F1_31 1.336(18)
C2_31 F2_31 1.341(18)
C2_31 F3_31 1.323(18)
C3_31 F4_31 1.331(18)
C3_31 F5_31 1.325(18)
C3_31 F6_31 1.338(18)
C4_31 F7_31 1.340(18)
C4_31 F8_31 1.336(18)
C4_31 F9_31 1.342(17)
O1_30 Al4 1.70(2)
O1_30 C1_30 1.339(19)
C1_30 C2_30 1.554(18)
C1_30 C3_30 1.551(18)
C1_30 C4_30 1.560(18)
C2_30 F1_30 1.334(19)
C2_30 F2_30 1.344(19)
C2_30 F3_30 1.344(19)
C3_30 F4_30 1.344(19)
C3_30 F5_30 1.339(19)
C3_30 F6_30 1.34(2)
C4_30 F7_30 1.343(19)
C4_30 F8_30 1.333(19)
C4_30 F9_30 1.338(19)
C1_1 C2_1 1.415(9)
C1_1 C6_1 1.403(9)
C1_1 C7_1 1.513(9)
C2_1 Ag3 2.429(6)
C2_1 C3_1 1.414(9)
C2_1 C8_1 1.514(9)
C3_1 Ag3 2.305(6)
C3_1 C4_1 1.427(9)
C3_1 C9_1 1.521(9)
C4_1 Ag3 2.708(6)
C4_1 C5_1 1.390(8)
C4_1 C10_1 1.503(9)
C5_1 C6_1 1.406(9)
C5_1 C11_1 1.519(9)
C6_1 C12_1 1.504(9)
C7_1 H7A_1 0.9800
C7_1 H7B_1 0.9800
C7_1 H7C_1 0.9800
C8_1 H8A_1 0.9800
C8_1 H8B_1 0.9800
C8_1 H8C_1 0.9800
C9_1 H9A_1 0.9800
C9_1 H9B_1 0.9800
C9_1 H9C_1 0.9800
C10_1 H10A_1 0.9800
C10_1 H10B_1 0.9800
C10_1 H10C_1 0.9800
C11_1 H11A_1 0.9800
C11_1 H11B_1 0.9800
C11_1 H11C_1 0.9800
C12_1 H12A_1 0.9800
C12_1 H12B_1 0.9800
C12_1 H12C_1 0.9800
C1_2 C2_2 1.430(9)
C1_2 C6_2 1.400(10)
C1_2 C7_2 1.517(9)
C2_2 Ag3 2.535(6)
C2_2 C3_2 1.419(9)
C2_2 C8_2 1.505(10)
C3_2 Ag3 2.300(6)
C3_2 C4_2 1.418(9)
C3_2 C9_2 1.513(9)
C4_2 Ag3 2.568(7)
C4_2 C5_2 1.405(9)
C4_2 C10_2 1.521(10)
C5_2 C6_2 1.397(10)
C5_2 C11_2 1.514(10)
C6_2 C12_2 1.517(10)
C7_2 H7A_2 0.9800
C7_2 H7B_2 0.9800
C7_2 H7C_2 0.9800
C8_2 H8A_2 0.9800
C8_2 H8B_2 0.9800
C8_2 H8C_2 0.9800
C9_2 H9A_2 0.9800
C9_2 H9B_2 0.9800
C9_2 H9C_2 0.9800
C10_2 H10A_2 0.9800
C10_2 H10B_2 0.9800
C10_2 H10C_2 0.9800
C11_2 H11A_2 0.9800
C11_2 H11B_2 0.9800
C11_2 H11C_2 0.9800
C12_2 H12A_2 0.9800
C12_2 H12B_2 0.9800
C12_2 H12C_2 0.9800
C1_3 C2_3 1.400(9)
C1_3 C6_3 1.411(9)
C1_3 C7_3 1.510(10)
C2_3 Ag2 2.470(7)
C2_3 C3_3 1.429(10)
C2_3 C8_3 1.519(10)
C3_3 Ag2 2.319(7)
C3_3 C4_3 1.414(9)
C3_3 C9_3 1.534(9)
C4_3 Ag2 2.680(7)
C4_3 C5_3 1.416(9)
C4_3 C10_3 1.523(10)
C5_3 C6_3 1.399(9)
C5_3 C11_3 1.508(10)
C6_3 C12_3 1.494(9)
C7_3 H7A_3 0.9800
C7_3 H7B_3 0.9800
C7_3 H7C_3 0.9800
C8_3 H8A_3 0.9800
C8_3 H8B_3 0.9800
C8_3 H8C_3 0.9800
C9_3 H9A_3 0.9800
C9_3 H9B_3 0.9800
C9_3 H9C_3 0.9800
C10_3 H10A_3 0.9800
C10_3 H10B_3 0.9800
C10_3 H10C_3 0.9800
C11_3 H11A_3 0.9800
C11_3 H11B_3 0.9800
C11_3 H11C_3 0.9800
C12_3 H12A_3 0.9800
C12_3 H12B_3 0.9800
C12_3 H12C_3 0.9800
C1_4 C2_4 1.399(9)
C1_4 C6_4 1.398(10)
C1_4 C7_4 1.510(10)
C2_4 C3_4 1.415(9)
C2_4 C8_4 1.508(10)
C3_4 Ag2 2.517(7)
C3_4 C4_4 1.407(9)
C3_4 C9_4 1.521(9)
C4_4 Ag2 2.300(7)
C4_4 C5_4 1.420(9)
C4_4 C10_4 1.516(10)
C5_4 Ag2 2.565(7)
C5_4 C6_4 1.402(9)
C5_4 C11_4 1.511(10)
C6_4 C12_4 1.522(9)
C7_4 H7A_4 0.9800
C7_4 H7B_4 0.9800
C7_4 H7C_4 0.9800
C8_4 H8A_4 0.9800
C8_4 H8B_4 0.9800
C8_4 H8C_4 0.9800
C9_4 H9A_4 0.9800
C9_4 H9B_4 0.9800
C9_4 H9C_4 0.9800
C10_4 H10A_4 0.9800
C10_4 H10B_4 0.9800
C10_4 H10C_4 0.9800
C11_4 H11A_4 0.9800
C11_4 H11B_4 0.9800
C11_4 H11C_4 0.9800
C12_4 H12A_4 0.9800
C12_4 H12B_4 0.9800
C12_4 H12C_4 0.9800
C1_5 Ag4 2.408(7)
C1_5 C2_5 1.415(10)
C1_5 C6_5 1.410(11)
C1_5 C7_5 1.511(10)
C2_5 C3_5 1.405(10)
C2_5 C8_5 1.503(11)
C3_5 C4_5 1.397(9)
C3_5 C9_5 1.520(10)
C4_5 C5_5 1.416(9)
C4_5 C10_5 1.512(10)
C5_5 C6_5 1.390(10)
C5_5 C11_5 1.521(10)
C6_5 Ag4 2.363(7)
C6_5 C12_5 1.526(10)
C7_5 H7A_5 0.9800
C7_5 H7B_5 0.9800
C7_5 H7C_5 0.9800
C8_5 H8A_5 0.9800
C8_5 H8B_5 0.9800
C8_5 H8C_5 0.9800
C9_5 H9A_5 0.9800
C9_5 H9B_5 0.9800
C9_5 H9C_5 0.9800
C10_5 H10A_5 0.9800
C10_5 H10B_5 0.9800
C10_5 H10C_5 0.9800
C11_5 H11A_5 0.9800
C11_5 H11B_5 0.9800
C11_5 H11C_5 0.9800
C12_5 H12A_5 0.9800
C12_5 H12B_5 0.9800
C12_5 H12C_5 0.9800
C1_6 C2_6 1.409(9)
C1_6 C6_6 1.416(9)
C1_6 C7_6 1.512(9)
C2_6 C3_6 1.408(8)
C2_6 C8_6 1.503(9)
C3_6 C4_6 1.418(8)
C3_6 C9_6 1.509(9)
C4_6 Ag4 2.601(7)
C4_6 C5_6 1.403(9)
C4_6 C10_6 1.527(9)
C5_6 Ag4 2.314(7)
C5_6 C6_6 1.431(9)
C5_6 C11_6 1.514(9)
C6_6 Ag4 2.528(7)
C6_6 C12_6 1.509(10)
C7_6 H7A_6 0.9800
C7_6 H7B_6 0.9800
C7_6 H7C_6 0.9800
C8_6 H8A_6 0.9800
C8_6 H8B_6 0.9800
C8_6 H8C_6 0.9800
C9_6 H9A_6 0.9800
C9_6 H9B_6 0.9800
C9_6 H9C_6 0.9800
C10_6 H10A_6 0.9800
C10_6 H10B_6 0.9800
C10_6 H10C_6 0.9800
C11_6 H11A_6 0.9800
C11_6 H11B_6 0.9800
C11_6 H11C_6 0.9800
C12_6 H12A_6 0.9800
C12_6 H12B_6 0.9800
C12_6 H12C_6 0.9800
C1_8 Ag1 2.364(6)
C1_8 C2_8 1.416(9)
C1_8 C6_8 1.409(10)
C1_8 C7_8 1.525(9)
C2_8 Ag1 2.705(7)
C2_8 C3_8 1.419(10)
C2_8 C8_8 1.520(10)
C3_8 C4_8 1.416(10)
C3_8 C9_8 1.524(10)
C4_8 C5_8 1.401(10)
C4_8 C10_8 1.514(10)
C5_8 C6_8 1.422(9)
C5_8 C11_8 1.522(10)
C6_8 Ag1 2.425(7)
C6_8 C12_8 1.526(10)
C7_8 H7A_8 0.9800
C7_8 H7B_8 0.9800
C7_8 H7C_8 0.9800
C8_8 H8A_8 0.9800
C8_8 H8B_8 0.9800
C8_8 H8C_8 0.9800
C9_8 H9A_8 0.9800
C9_8 H9B_8 0.9800
C9_8 H9C_8 0.9800
C10_8 H10A_8 0.9800
C10_8 H10B_8 0.9800
C10_8 H10C_8 0.9800
C11_8 H11A_8 0.9800
C11_8 H11B_8 0.9800
C11_8 H11C_8 0.9800
C12_8 H12A_8 0.9800
C12_8 H12B_8 0.9800
C12_8 H12C_8 0.9800
C1_7 C2_7 1.391(12)
C1_7 C6_7 1.397(12)
C1_7 C7_7 1.524(12)
C2_7 C3_7 1.419(11)
C2_7 C8_7 1.529(11)
C3_7 C4_7 1.404(11)
C3_7 C9_7 1.505(11)
C4_7 Ag1 2.461(10)
C4_7 C5_7 1.427(11)
C4_7 C10_7 1.508(11)
C5_7 Ag1 2.315(13)
C5_7 C6_7 1.410(12)
C5_7 C11_7 1.520(11)
C6_7 Ag1 2.689(11)
C6_7 C12_7 1.504(12)
C7_7 H7A_7 0.9800
C7_7 H7B_7 0.9800
C7_7 H7C_7 0.9800
C8_7 H8A_7 0.9800
C8_7 H8B_7 0.9800
C8_7 H8C_7 0.9800
C9_7 H9A_7 0.9800
C9_7 H9B_7 0.9800
C9_7 H9C_7 0.9800
C10_7 H10A_7 0.9800
C10_7 H10B_7 0.9800
C10_7 H10C_7 0.9800
C11_7 H11A_7 0.9800
C11_7 H11B_7 0.9800
C11_7 H11C_7 0.9800
C12_7 H12A_7 0.9800
C12_7 H12B_7 0.9800
C12_7 H12C_7 0.9800
O1_13 Al1 1.734(12)
O1_13 C1_13 1.352(14)
C1_13 C2_13 1.545(14)
C1_13 C3_13 1.556(14)
C1_13 C4_13 1.548(14)
C2_13 F1_13 1.328(17)
C2_13 F2_13 1.360(14)
C2_13 F3_13 1.328(14)
C3_13 F4_13 1.353(15)
C3_13 F5_13 1.337(17)
C3_13 F6_13 1.327(14)
C4_13 F7_13 1.338(17)
C4_13 F8_13 1.348(14)
C4_13 F9_13 1.329(15)
O1_27 Al4 1.721(14)
O1_27 C1_27 1.343(15)
C1_27 C2_27 1.546(16)
C1_27 C3_27 1.552(15)
C1_27 C4_27 1.563(16)
C2_27 F1_27 1.339(17)
C2_27 F2_27 1.349(17)
C2_27 F3_27 1.311(15)
C3_27 F4_27 1.354(17)
C3_27 F5_27 1.327(17)
C3_27 F6_27 1.334(17)
C4_27 F7_27 1.322(16)
C4_27 F8_27 1.348(17)
C4_27 F9_27 1.299(16)
O1_25 Al4 1.698(14)
O1_25 C1_25 1.341(15)
C1_25 C2_25 1.534(15)
C1_25 C3_25 1.583(15)
C1_25 C4_25 1.552(15)
C2_25 F1_25 1.329(16)
C2_25 F2_25 1.337(16)
C2_25 F3_25 1.324(15)
C3_25 F4_25 1.326(16)
C3_25 F5_25 1.329(15)
C3_25 F6_25 1.312(15)
C4_25 F7_25 1.357(17)
C4_25 F8_25 1.339(17)
C4_25 F9_25 1.317(17)
O1_24 Al4 1.693(15)
O1_24 C1_24 1.350(16)
C1_24 C2_24 1.554(16)
C1_24 C3_24 1.538(16)
C1_24 C4_24 1.553(16)
C2_24 F1_24 1.326(17)
C2_24 F2_24 1.356(17)
C2_24 F3_24 1.362(17)
C3_24 F4_24 1.335(17)
C3_24 F5_24 1.314(17)
C3_24 F6_24 1.331(18)
C4_24 F7_24 1.341(16)
C4_24 F8_24 1.322(17)
C4_24 F9_24 1.340(18)
O1_20 Al3 1.725(4)
O1_20 C1_20 1.351(7)
C1_20 C2_20 1.562(8)
C1_20 C3_20 1.539(9)
C1_20 C4_20 1.546(9)
C2_20 F1_20 1.329(8)
C2_20 F2_20 1.340(7)
C2_20 F3_20 1.336(8)
C3_20 F4_20 1.342(9)
C3_20 F5_20 1.331(9)
C3_20 F6_20 1.339(8)
C4_20 F7_20 1.326(9)
C4_20 F8_20 1.350(8)
C4_20 F9_20 1.345(10)
O1_15 Al2 1.728(4)
O1_15 C1_15 1.347(7)
C1_15 C2_15 1.550(9)
C1_15 C3_15 1.548(8)
C1_15 C4_15 1.561(9)
C2_15 F1_15 1.331(8)
C2_15 F2_15 1.336(8)
C2_15 F3_15 1.340(9)
C3_15 F4_15 1.339(9)
C3_15 F5_15 1.329(9)
C3_15 F6_15 1.345(8)
C4_15 F7_15 1.333(8)
C4_15 F8_15 1.345(8)
C4_15 F9_15 1.337(8)
O1_12 Al1 1.731(15)
O1_12 C1_12 1.352(16)
C1_12 C2_12 1.551(15)
C1_12 C3_12 1.555(16)
C1_12 C4_12 1.551(16)
C2_12 F1_12 1.329(16)
C2_12 F2_12 1.340(15)
C2_12 F3_12 1.329(17)
C3_12 F4_12 1.332(18)
C3_12 F5_12 1.343(16)
C3_12 F6_12 1.339(17)
C4_12 F7_12 1.342(15)
C4_12 F8_12 1.326(15)
C4_12 F9_12 1.344(18)
O1_11 Al1 1.722(9)
O1_11 C1_11 1.351(11)
C1_11 C2_11 1.564(12)
C1_11 C3_11 1.553(12)
C1_11 C4_11 1.554(12)
C2_11 F1_11 1.333(12)
C2_11 F2_11 1.340(13)
C2_11 F3_11 1.335(12)
C3_11 F4_11 1.337(12)
C3_11 F5_11 1.338(13)
C3_11 F6_11 1.355(13)
C4_11 F7_11 1.345(11)
C4_11 F8_11 1.353(14)
C4_11 F9_11 1.317(12)
O1_21 Al3 1.723(5)
O1_21 C1_21 1.345(8)
C1_21 C2_21 1.547(9)
C1_21 C3_21 1.556(11)
C1_21 C4_21 1.551(10)
C2_21 F1_21 1.308(11)
C2_21 F2_21 1.340(9)
C2_21 F3_21 1.357(11)
C3_21 F4_21 1.336(11)
C3_21 F5_21 1.333(10)
C3_21 F6_21 1.349(9)
C4_21 F7_21 1.322(10)
C4_21 F8_21 1.336(10)
C4_21 F9_21 1.350(11)
O1_19 Al3 1.733(5)
O1_19 C1_19 1.329(7)
C1_19 C2_19 1.561(10)
C1_19 C3_19 1.568(10)
C1_19 C4_19 1.522(10)
C2_19 F1_19 1.320(10)
C2_19 F2_19 1.343(9)
C2_19 F3_19 1.351(12)
C3_19 F4_19 1.327(9)
C3_19 F5_19 1.339(9)
C3_19 F6_19 1.336(8)
C4_19 F7_19 1.347(11)
C4_19 F8_19 1.366(9)
C4_19 F9_19 1.347(10)
O1_26 Al4 1.729(14)
O1_26 C1_26 1.353(15)
C1_26 C2_26 1.550(15)
C1_26 C3_26 1.556(16)
C1_26 C4_26 1.550(15)
C2_26 F1_26 1.313(15)
C2_26 F2_26 1.335(17)
C2_26 F3_26 1.327(16)
C3_26 F4_26 1.330(16)
C3_26 F5_26 1.324(15)
C3_26 F6_26 1.339(17)
C4_26 F7_26 1.332(16)
C4_26 F8_26 1.341(17)
C4_26 F9_26 1.331(17)
O1_23 Al4 1.725(6)
O1_23 C1_23 1.351(8)
C1_23 C2_23 1.545(10)
C1_23 C3_23 1.572(10)
C1_23 C4_23 1.542(11)
C2_23 F1_23 1.323(10)
C2_23 F2_23 1.338(10)
C2_23 F3_23 1.344(11)
C3_23 F4_23 1.317(12)
C3_23 F5_23 1.341(12)
C3_23 F6_23 1.337(10)
C4_23 F7_23 1.332(12)
C4_23 F8_23 1.355(11)
C4_23 F9_23 1.324(11)
O1_22 Al4 1.722(5)
O1_22 C1_22 1.350(7)
C1_22 C2_22 1.547(9)
C1_22 C3_22 1.564(9)
C1_22 C4_22 1.577(9)
C2_22 F1_22 1.329(8)
C2_22 F2_22 1.345(7)
C2_22 F3_22 1.344(8)
C3_22 F4_22 1.329(9)
C3_22 F5_22 1.330(9)
C3_22 F6_22 1.334(9)
C4_22 F7_22 1.329(8)
C4_22 F8_22 1.297(9)
C4_22 F9_22 1.351(9)
O1_14 Al2 1.720(4)
O1_14 C1_14 1.345(6)
C1_14 C2_14 1.549(8)
C1_14 C3_14 1.568(9)
C1_14 C4_14 1.560(8)
C2_14 F1_14 1.347(9)
C2_14 F2_14 1.351(8)
C2_14 F3_14 1.329(8)
C3_14 F4_14 1.338(9)
C3_14 F5_14 1.345(9)
C3_14 F6_14 1.330(8)
C4_14 F7_14 1.350(8)
C4_14 F8_14 1.341(7)
C4_14 F9_14 1.309(8)
O1_16 Al2 1.714(5)
O1_16 C1_16 1.357(7)
C1_16 C2_16 1.553(9)
C1_16 C3_16 1.554(8)
C1_16 C4_16 1.557(8)
C2_16 F1_16 1.335(9)
C2_16 F2_16 1.339(8)
C2_16 F3_16 1.339(9)
C3_16 F4_16 1.331(9)
C3_16 F5_16 1.347(8)
C3_16 F6_16 1.333(8)
C4_16 F7_16 1.330(9)
C4_16 F8_16 1.344(8)
C4_16 F9_16 1.333(8)
O1_10 Al1 1.722(4)
O1_10 C1_10 1.348(7)
C1_10 C2_10 1.567(8)
C1_10 C3_10 1.564(8)
C1_10 C4_10 1.557(8)
C2_10 F1_10 1.318(8)
C2_10 F2_10 1.337(8)
C2_10 F3_10 1.328(8)
C3_10 F4_10 1.332(8)
C3_10 F5_10 1.330(8)
C3_10 F6_10 1.339(7)
C4_10 F7_10 1.329(7)
C4_10 F8_10 1.328(7)
C4_10 F9_10 1.342(8)
O1_9 Al1 1.726(4)
O1_9 C1_9 1.348(7)
C1_9 C2_9 1.554(9)
C1_9 C3_9 1.552(9)
C1_9 C4_9 1.550(9)
C2_9 F1_9 1.332(8)
C2_9 F2_9 1.339(7)
C2_9 F3_9 1.345(9)
C3_9 F4_9 1.350(9)
C3_9 F5_9 1.335(8)
C3_9 F6_9 1.337(8)
C4_9 F7_9 1.331(8)
C4_9 F8_9 1.339(8)
C4_9 F9_9 1.341(9)
O1_18 Al3 1.718(5)
O1_18 C1_18 1.346(7)
C1_18 C2_18 1.542(10)
C1_18 C3_18 1.550(9)
C1_18 C4_18 1.561(10)
C2_18 F1_18 1.339(10)
C2_18 F2_18 1.343(9)
C2_18 F3_18 1.349(10)
C3_18 F4_18 1.344(10)
C3_18 F5_18 1.341(10)
C3_18 F6_18 1.331(9)
C4_18 F7_18 1.333(10)
C4_18 F8_18 1.347(9)
C4_18 F9_18 1.345(10)
O1_17 Al2 1.728(5)
O1_17 C1_17 1.351(7)
C1_17 C2_17 1.558(8)
C1_17 C3_17 1.547(9)
C1_17 C4_17 1.550(9)
C2_17 F1_17 1.338(9)
C2_17 F2_17 1.342(8)
C2_17 F3_17 1.324(8)
C3_17 F4_17 1.326(9)
C3_17 F5_17 1.353(11)
C3_17 F6_17 1.331(9)
C4_17 F7_17 1.338(8)
C4_17 F8_17 1.346(8)
C4_17 F9_17 1.328(9)

loop_
_twin_individual_id
_twin_individual_mass_fraction_refined
1 0.5121
2 0.4879
